data_4135488
loop_
_publ_author_name
'McTernan, Charlie T.'
'Ronson, Tanya K.'
'Nitschke, Jonathan R.'

_publ_section_title
;
 Selective Anion Binding Drives the Formation of AgI8L6 and AgI12L6
 Six-Stranded Helicates
;
_journal_name_full 'Journal of the American Chemical Society'
_journal_paper_doi 10.1021/jacs.0c11905
_journal_year 2020
_chemical_formula_moiety
;
'C192 H144 Ag8 I2 N36, 6(C2 F6 N O4 S2), 1.4(C4 H10 O), 6.5(C2 H3 N)'
;
_chemical_formula_sum 'C223 H178.5 Ag8 F36 I2 N48.5 O25.5 S12'
_chemical_formula_weight 6131.11
_space_group_crystal_system triclinic
_space_group_IT_number 2
_space_group_name_Hall '-P 1'
_space_group_name_H-M_alt 'P -1'
_atom_sites_solution_hydrogens geom
_audit_creation_method SHELXL-2018/3
_cell_angle_alpha 80.5920(10)
_cell_angle_beta 81.8190(10)
_cell_angle_gamma 79.0120(10)
_cell_formula_units_Z 2
_cell_length_a 21.6420(3)
_cell_length_b 24.0386(4)
_cell_length_c 25.2054(4)
_cell_measurement_reflns_used 33259
_cell_measurement_temperature 100(2)
_cell_measurement_theta_max 28.0021222029
_cell_measurement_theta_min 0.798405677124
_cell_volume 12615.5(3)
_computing_cell_refinement 'DIALS 2theta refinement, DIALS 1.14.11-gcbedd378c-release'
_computing_data_collection 'GDA - generic data acquisition software'
_computing_data_reduction
;
aimless (Evans, P. R. and Murshudov, G. N., 2013)
ccp4 (Winn, M. D. et al., 2011)
DIALS 1.14.11-gcbedd378c-release (Winter, G. et al., 2018)
pointless (Evans, P., 2006)
XIA2 0.5.900-ga3de5862-dials-1.14 (Winter, G., 2010)
;
_computing_structure_refinement 'SHELXL-2018/3 (Sheldrick, 2018)'
_computing_structure_solution 'SHELXT (Sheldrick, 2018)'
_diffrn_ambient_temperature 100(2)
_diffrn_detector 'Photon counting pixel array'
_diffrn_measured_fraction_theta_full 0.983
_diffrn_measured_fraction_theta_max 0.981
_diffrn_measurement_device 'Fixed \c 3-circle diffractometer'
_diffrn_measurement_device_type 'Fluid Film Devices'
_diffrn_measurement_method 'shutterless scans'
_diffrn_measurement_specimen_support 'MiTeGen MicroMount'
_diffrn_radiation_monochromator 'Silicon 111'
_diffrn_radiation_source 'Diamond Light Source Beamline I19-1'
_diffrn_radiation_type Synchrotron
_diffrn_radiation_wavelength 0.6889
_diffrn_reflns_av_R_equivalents 0.1027
_diffrn_reflns_av_unetI/netI 0.1022
_diffrn_reflns_Laue_measured_fraction_full 0.983
_diffrn_reflns_Laue_measured_fraction_max 0.981
_diffrn_reflns_limit_h_max 27
_diffrn_reflns_limit_h_min -27
_diffrn_reflns_limit_k_max 30
_diffrn_reflns_limit_k_min -30
_diffrn_reflns_limit_l_max 31
_diffrn_reflns_limit_l_min -31
_diffrn_reflns_number 157389
_diffrn_reflns_point_group_measured_fraction_full 0.983
_diffrn_reflns_point_group_measured_fraction_max 0.981
_diffrn_reflns_theta_full 24.415
_diffrn_reflns_theta_max 25.503
_diffrn_reflns_theta_min 0.799
_exptl_absorpt_coefficient_mu 0.952
_exptl_absorpt_correction_T_max 1.0
_exptl_absorpt_correction_T_min 0.975301320063
_exptl_absorpt_correction_type empirical
_exptl_absorpt_process_details
;
CCP4 7.0.075: AIMLESS, version 0.7.4 : 13/12/18
Scaling & analysis of unmerged intensities, absorption correction using spherical harmonics
;
_exptl_crystal_colour yellow
_exptl_crystal_density_diffrn 1.614
_exptl_crystal_description block
_exptl_crystal_F_000 6116
_exptl_crystal_size_max 0.080
_exptl_crystal_size_mid 0.060
_exptl_crystal_size_min 0.060
_refine_diff_density_max 1.586
_refine_diff_density_min -0.862
_refine_diff_density_rms 0.145
_refine_ls_extinction_method none
_refine_ls_goodness_of_fit_ref 0.965
_refine_ls_hydrogen_treatment constr
_refine_ls_matrix_type full
_refine_ls_number_parameters 3693
_refine_ls_number_reflns 50624
_refine_ls_number_restraints 7556
_refine_ls_restrained_S_all 0.941
_refine_ls_R_factor_all 0.1226
_refine_ls_R_factor_gt 0.0741
_refine_ls_shift/su_max 0.002
_refine_ls_shift/su_mean 0.000
_refine_ls_structure_factor_coef Fsqd
_refine_ls_weighting_details 'w=1/[\s^2^(Fo^2^)+(0.1255P)^2^] where P=(Fo^2^+2Fc^2^)/3'
_refine_ls_weighting_scheme calc
_refine_ls_wR_factor_gt 0.2033
_refine_ls_wR_factor_ref 0.2245
_reflns_Friedel_coverage 0.000
_reflns_number_gt 25956
_reflns_number_total 50624
_reflns_threshold_expression 'I > 2\s(I)'
_cod_data_source_file ja0c11905_si_002.cif
_cod_data_source_block ctm426b_sq
_cod_original_formula_sum 'C223 H178.50 Ag8 F36 I2 N48.50 O25.50 S12'
_cod_database_code 4135488
_shelx_shelxl_version_number 2018/3
_shelx_space_group_comment
;
The symmetry employed for this shelxl refinement is uniquely defined
by the following loop, which should always be used as a source of
symmetry information in preference to the above space-group names.
They are only intended as comments.
;
_shelx_estimated_absorpt_t_min 0.928
_shelx_estimated_absorpt_t_max 0.945

loop_
_space_group_symop_operation_xyz
'x, y, z'
'-x, -y, -z'

loop_
_atom_site_label
_atom_site_type_symbol
_atom_site_fract_x
_atom_site_fract_y
_atom_site_fract_z
_atom_site_U_iso_or_equiv
_atom_site_adp_type
_atom_site_occupancy
_atom_site_site_symmetry_order
_atom_site_calc_flag
_atom_site_refinement_flags_posn
_atom_site_refinement_flags_adp
_atom_site_refinement_flags_occupancy
_atom_site_disorder_assembly
_atom_site_disorder_group
Ag1 Ag 0.55623(2) 0.24398(2) 0.80657(2) 0.06710(15) Uani 1 1 d . . . . .
Ag2 Ag 0.41713(2) 0.24344(2) 0.81134(2) 0.06862(16) Uani 1 1 d . . . . .
Ag3 Ag 0.53811(3) 0.33055(2) 0.88259(2) 0.07040(16) Uani 1 1 d . . . . .
Ag4 Ag 0.56111(2) 0.33057(2) 0.70804(2) 0.06339(15) Uani 1 1 d . . . . .
Ag5 Ag 0.04209(2) 0.82917(2) 0.73709(2) 0.06263(14) Uani 1 1 d . . . . .
Ag6 Ag 0.17978(2) 0.82663(2) 0.73558(2) 0.06267(14) Uani 1 1 d . . . . .
Ag7 Ag 0.03165(2) 0.74546(2) 0.83884(2) 0.06458(15) Uani 1 1 d . . . . .
Ag8 Ag 0.06239(2) 0.74167(2) 0.66270(2) 0.06175(14) Uani 1 1 d . . . . .
I1 I 0.46548(2) 0.34811(2) 0.79307(2) 0.06382(13) Uani 1 1 d . . . . .
I2 I 0.13014(2) 0.72483(2) 0.75332(2) 0.06271(13) Uani 1 1 d . . . . .
N1 N 0.5559(3) 0.1749(2) 0.7485(2) 0.0683(14) Uani 1 1 d . U . . .
N2 N 0.4530(3) 0.2105(2) 0.7264(2) 0.0633(13) Uani 1 1 d . U . . .
N3 N 0.3357(3) 0.2747(2) 0.7509(2) 0.0662(14) Uani 1 1 d . U . . .
N4 N -0.0335(2) 0.5723(3) 0.8445(3) 0.0732(16) Uani 1 1 d . U . . .
N5 N -0.0645(2) 0.7192(3) 0.8534(2) 0.0620(13) Uani 1 1 d . U . . .
N6 N -0.0923(3) 0.8128(3) 0.8687(2) 0.0735(15) Uani 1 1 d . U . . .
N7 N 0.6667(3) 0.2521(2) 0.7923(2) 0.0664(14) Uani 1 1 d . U . . .
N8 N 0.6566(2) 0.3404(3) 0.7375(2) 0.0671(14) Uani 1 1 d . U . . .
N9 N 0.5839(3) 0.4267(2) 0.6734(2) 0.0630(13) Uani 1 1 d . U . . .
N10 N 0.2403(2) 0.7240(2) 0.5316(2) 0.0663(14) Uani 1 1 d . U . . .
N11 N 0.0823(2) 0.7839(2) 0.5769(2) 0.0612(13) Uani 1 1 d . U . . .
N12 N -0.0218(3) 0.8234(3) 0.5960(2) 0.0688(15) Uani 1 1 d . U . . .
N13 N 0.5483(3) 0.1837(3) 0.8931(2) 0.0735(16) Uani 1 1 d . U . . .
N14 N 0.4931(3) 0.2572(2) 0.9382(2) 0.0661(14) Uani 1 1 d . U . . .
N15 N 0.4551(3) 0.3721(3) 0.9448(2) 0.0652(14) Uani 1 1 d . U . . .
N16 N 0.2746(3) 0.7876(3) 0.8922(3) 0.0723(15) Uani 1 1 d . U . . .
N17 N 0.1933(3) 0.8843(3) 0.7944(2) 0.0710(15) Uani 1 1 d . U . . .
N18 N 0.1462(3) 0.9525(3) 0.7307(3) 0.0854(18) Uani 1 1 d . U . . .
N19 N 0.0258(3) 0.8897(3) 0.8079(2) 0.0710(15) Uani 1 1 d . U . . .
N20 N 0.0645(2) 0.8191(3) 0.8736(2) 0.0653(14) Uani 1 1 d . U . . .
N21 N 0.0950(3) 0.7031(3) 0.9124(2) 0.0683(14) Uani 1 1 d . U . . .
N22 N 0.2710(3) 0.2877(3) 0.9643(3) 0.0768(16) Uani 1 1 d . U . . .
N23 N 0.3805(3) 0.1921(3) 0.8904(3) 0.0756(16) Uani 1 1 d . U . . .
N24 N 0.4420(3) 0.1216(3) 0.8444(3) 0.0839(18) Uani 1 1 d . U . . .
N25 N -0.0641(2) 0.8191(2) 0.7300(2) 0.0599(13) Uani 1 1 d . U . . .
N26 N -0.0389(2) 0.7273(2) 0.7052(2) 0.0611(13) Uani 1 1 d . U . . .
N27 N 0.0501(2) 0.6431(2) 0.6630(2) 0.0655(14) Uani 1 1 d . U . . .
N28 N 0.4280(3) 0.3544(2) 0.5754(2) 0.0669(15) Uani 1 1 d . U . . .
N29 N 0.5654(2) 0.2862(2) 0.6347(2) 0.0618(13) Uani 1 1 d . U . . .
N30 N 0.6618(3) 0.2440(2) 0.6635(2) 0.0690(15) Uani 1 1 d . U . . .
N31 N 0.0644(3) 0.8948(2) 0.6576(2) 0.0653(14) Uani 1 1 d . U . . .
N32 N 0.1716(2) 0.8598(2) 0.6438(2) 0.0606(13) Uani 1 1 d . U . . .
N33 N 0.2803(2) 0.7965(2) 0.6832(2) 0.0648(14) Uani 1 1 d . U . . .
N34 N 0.6205(3) 0.4936(3) 0.8263(2) 0.0714(15) Uani 1 1 d . U . . .
N35 N 0.6367(3) 0.3492(3) 0.8805(2) 0.0689(14) Uani 1 1 d . U . . .
N36 N 0.6487(3) 0.2610(3) 0.9312(3) 0.0814(17) Uani 1 1 d . U . . .
C1 C 0.6101(3) 0.1406(3) 0.7382(3) 0.0683(17) Uani 1 1 d . U . . .
H1 H 0.642018 0.138953 0.760958 0.082 Uiso 1 1 calc R U . . .
C2 C 0.6251(3) 0.1058(3) 0.6959(3) 0.0733(19) Uani 1 1 d . U . . .
H2 H 0.664488 0.080663 0.691954 0.088 Uiso 1 1 calc R U . . .
C3 C 0.5814(4) 0.1098(3) 0.6615(3) 0.0746(19) Uani 1 1 d . U . . .
H3 H 0.589988 0.088218 0.632146 0.090 Uiso 1 1 calc R U . . .
C4 C 0.5229(3) 0.1464(3) 0.6699(3) 0.0683(17) Uani 1 1 d . U . . .
C5 C 0.5097(3) 0.1759(3) 0.7150(3) 0.0613(15) Uani 1 1 d . U . . .
C6 C 0.4745(4) 0.1539(3) 0.6355(3) 0.0752(19) Uani 1 1 d . U . . .
H6 H 0.481217 0.135443 0.604077 0.090 Uiso 1 1 calc R U . . .
C7 C 0.4183(4) 0.1881(3) 0.6484(3) 0.077(2) Uani 1 1 d . U . . .
H7 H 0.385112 0.192883 0.626166 0.092 Uiso 1 1 calc R U . . .
C8 C 0.4089(3) 0.2162(3) 0.6937(3) 0.0657(16) Uani 1 1 d . U . . .
C9 C 0.3485(3) 0.2541(3) 0.7072(3) 0.0679(17) Uani 1 1 d . U . . .
H9 H 0.318223 0.263202 0.681855 0.081 Uiso 1 1 calc R U . . .
C10 C 0.2777(3) 0.3144(3) 0.7618(3) 0.0666(16) Uani 1 1 d . U . . .
C11 C 0.2246(3) 0.3191(3) 0.7358(3) 0.0744(19) Uani 1 1 d . U . . .
H11 H 0.223859 0.294727 0.709889 0.089 Uiso 1 1 calc R U . . .
C12 C 0.1714(3) 0.3606(3) 0.7485(3) 0.0769(19) Uani 1 1 d . U . . .
C13 C 0.1725(3) 0.3956(3) 0.7869(3) 0.0663(16) Uani 1 1 d . U . . .
C14 C 0.2254(4) 0.3890(4) 0.8120(4) 0.083(2) Uani 1 1 d . U . . .
H14 H 0.226202 0.413074 0.838139 0.099 Uiso 1 1 calc R U . . .
C15 C 0.2779(3) 0.3487(3) 0.8010(3) 0.077(2) Uani 1 1 d . U . . .
H15 H 0.313896 0.344442 0.819871 0.092 Uiso 1 1 calc R U . . .
C16 C 0.1135(4) 0.3648(5) 0.7208(5) 0.123(4) Uani 1 1 d . U . . .
H16A H 0.102197 0.403873 0.702315 0.184 Uiso 1 1 calc R U . . .
H16B H 0.078311 0.355340 0.747673 0.184 Uiso 1 1 calc R U . . .
H16C H 0.122163 0.337929 0.694206 0.184 Uiso 1 1 calc R U . . .
C17 C 0.1169(3) 0.4418(3) 0.8006(3) 0.0681(17) Uani 1 1 d . U . . .
C18 C 0.0703(3) 0.4299(3) 0.8438(3) 0.0755(19) Uani 1 1 d . U . . .
C19 C 0.0218(4) 0.4747(3) 0.8556(3) 0.078(2) Uani 1 1 d . U . . .
H19 H -0.011022 0.467028 0.883699 0.094 Uiso 1 1 calc R U . . .
C20 C 0.0190(3) 0.5300(3) 0.8283(3) 0.0700(18) Uani 1 1 d . U . . .
C21 C 0.0653(3) 0.5409(4) 0.7848(3) 0.0744(19) Uani 1 1 d . U . . .
H21 H 0.063683 0.577914 0.764221 0.089 Uiso 1 1 calc R U . . .
C22 C 0.1132(3) 0.4964(3) 0.7726(3) 0.0747(19) Uani 1 1 d . U . . .
H22 H 0.145158 0.503814 0.743668 0.090 Uiso 1 1 calc R U . . .
C23 C 0.0739(4) 0.3713(4) 0.8761(4) 0.098(3) Uani 1 1 d . U . . .
H23A H 0.083014 0.342412 0.851522 0.148 Uiso 1 1 calc R U . . .
H23B H 0.033316 0.368328 0.898339 0.148 Uiso 1 1 calc R U . . .
H23C H 0.107654 0.364991 0.899662 0.148 Uiso 1 1 calc R U . . .
C24 C -0.0262(3) 0.6234(3) 0.8383(3) 0.0673(17) Uani 1 1 d . U . . .
H24 H 0.013757 0.633135 0.823253 0.081 Uiso 1 1 calc R U . . .
C25 C -0.0792(3) 0.6691(3) 0.8539(3) 0.0640(16) Uani 1 1 d . U . . .
C26 C -0.1417(3) 0.6564(4) 0.8688(3) 0.078(2) Uani 1 1 d . U . . .
H26 H -0.149881 0.618938 0.869108 0.094 Uiso 1 1 calc R U . . .
C27 C -0.1901(3) 0.7000(4) 0.8829(3) 0.078(2) Uani 1 1 d . U . . .
H27 H -0.232471 0.693526 0.892282 0.094 Uiso 1 1 calc R U . . .
C28 C -0.1745(3) 0.7545(3) 0.8827(3) 0.0725(18) Uani 1 1 d . U . . .
C29 C -0.1116(3) 0.7629(3) 0.8691(3) 0.0662(16) Uani 1 1 d . U . . .
C30 C -0.2210(4) 0.8032(4) 0.8962(3) 0.083(2) Uani 1 1 d . U . . .
H30 H -0.264500 0.800243 0.905196 0.099 Uiso 1 1 calc R U . . .
C31 C -0.2014(4) 0.8519(4) 0.8956(3) 0.085(2) Uani 1 1 d . U . . .
H31 H -0.231224 0.884518 0.904265 0.102 Uiso 1 1 calc R U . . .
C32 C -0.1359(4) 0.8565(4) 0.8822(3) 0.084(2) Uani 1 1 d . U . . .
H32 H -0.123208 0.892074 0.882992 0.101 Uiso 1 1 calc R U . . .
C41 C 0.7029(3) 0.2079(3) 0.8164(3) 0.0699(18) Uani 1 1 d . U . . .
H41 H 0.683283 0.177512 0.836112 0.084 Uiso 1 1 calc R U . . .
C42 C 0.7699(3) 0.2025(3) 0.8148(3) 0.0761(19) Uani 1 1 d . U . . .
H42 H 0.794068 0.169165 0.832318 0.091 Uiso 1 1 calc R U . . .
C43 C 0.7984(3) 0.2465(3) 0.7875(3) 0.078(2) Uani 1 1 d . U . . .
H43 H 0.842939 0.244198 0.785665 0.093 Uiso 1 1 calc R U . . .
C44 C 0.7609(3) 0.2955(3) 0.7621(3) 0.0700(17) Uani 1 1 d . U . . .
C45 C 0.6944(3) 0.2960(3) 0.7632(3) 0.0628(15) Uani 1 1 d . U . . .
C46 C 0.7857(4) 0.3436(4) 0.7334(4) 0.083(2) Uani 1 1 d . U . . .
H46 H 0.829619 0.344869 0.731217 0.100 Uiso 1 1 calc R U . . .
C47 C 0.7457(4) 0.3882(4) 0.7091(4) 0.084(2) Uani 1 1 d . U . . .
H47 H 0.761224 0.421205 0.690211 0.101 Uiso 1 1 calc R U . . .
C48 C 0.6809(3) 0.3845(3) 0.7121(3) 0.0650(16) Uani 1 1 d . U . . .
C49 C 0.6387(3) 0.4315(3) 0.6830(3) 0.0699(18) Uani 1 1 d . U . . .
H49 H 0.653042 0.466855 0.670760 0.084 Uiso 1 1 calc R U . . .
C50 C 0.5417(3) 0.4721(3) 0.6481(3) 0.0585(15) Uani 1 1 d . U . . .
C51 C 0.5578(3) 0.5236(3) 0.6206(2) 0.0576(15) Uani 1 1 d . U . . .
H51 H 0.600809 0.528663 0.616036 0.069 Uiso 1 1 calc R U . . .
C52 C 0.5120(3) 0.5680(3) 0.5997(3) 0.0595(15) Uani 1 1 d . U . . .
C53 C 0.4489(3) 0.5592(3) 0.6051(2) 0.0558(14) Uani 1 1 d . U . . .
C54 C 0.4338(3) 0.5077(3) 0.6321(3) 0.0654(16) Uani 1 1 d . U . . .
H54 H 0.391099 0.501814 0.635866 0.079 Uiso 1 1 calc R U . . .
C55 C 0.4786(3) 0.4649(3) 0.6536(3) 0.0650(16) Uani 1 1 d . U . . .
H55 H 0.466565 0.430306 0.672348 0.078 Uiso 1 1 calc R U . . .
C56 C 0.5310(3) 0.6239(3) 0.5719(3) 0.0709(18) Uani 1 1 d . U . . .
H56A H 0.534085 0.625073 0.532570 0.106 Uiso 1 1 calc R U . . .
H56B H 0.572100 0.626994 0.582069 0.106 Uiso 1 1 calc R U . . .
H56C H 0.499003 0.655871 0.583032 0.106 Uiso 1 1 calc R U . . .
C57 C 0.3961(3) 0.6052(3) 0.5843(3) 0.0599(15) Uani 1 1 d . U . . .
C58 C 0.3835(3) 0.6125(3) 0.5306(3) 0.0577(15) Uani 1 1 d . U . . .
C59 C 0.3314(3) 0.6531(3) 0.5160(3) 0.0651(17) Uani 1 1 d . U . . .
H59 H 0.322502 0.659171 0.479464 0.078 Uiso 1 1 calc R U . . .
C60 C 0.2925(3) 0.6847(3) 0.5522(3) 0.0612(15) Uani 1 1 d . U . . .
C61 C 0.3059(3) 0.6780(3) 0.6051(3) 0.0642(16) Uani 1 1 d . U . . .
H61 H 0.280027 0.700398 0.630262 0.077 Uiso 1 1 calc R U . . .
C62 C 0.3576(3) 0.6381(3) 0.6208(3) 0.0639(16) Uani 1 1 d . U . . .
H62 H 0.366923 0.633092 0.657191 0.077 Uiso 1 1 calc R U . . .
C63 C 0.4236(3) 0.5770(3) 0.4900(3) 0.0664(18) Uani 1 1 d . U . . .
H63A H 0.407159 0.588081 0.454878 0.100 Uiso 1 1 calc R U . . .
H63B H 0.422355 0.536407 0.502500 0.100 Uiso 1 1 calc R U . . .
H63C H 0.467485 0.583542 0.486417 0.100 Uiso 1 1 calc R U . . .
C64 C 0.1904(3) 0.7369(3) 0.5635(3) 0.0665(17) Uani 1 1 d . U . . .
H64 H 0.188790 0.721719 0.600778 0.080 Uiso 1 1 calc R U . . .
C65 C 0.1344(3) 0.7760(3) 0.5423(3) 0.0706(19) Uani 1 1 d . U . . .
C66 C 0.1378(4) 0.8004(4) 0.4875(3) 0.100(3) Uani 1 1 d . U . . .
H66 H 0.176045 0.793119 0.464130 0.120 Uiso 1 1 calc R U . . .
C67 C 0.0852(4) 0.8348(5) 0.4682(3) 0.108(3) Uani 1 1 d . U . . .
H67 H 0.086917 0.852265 0.431551 0.130 Uiso 1 1 calc R U . . .
C68 C 0.0277(3) 0.8440(4) 0.5040(3) 0.081(2) Uani 1 1 d . U . . .
C69 C 0.0290(3) 0.8175(3) 0.5582(3) 0.0639(16) Uani 1 1 d . U . . .
C70 C -0.0297(4) 0.8769(4) 0.4889(4) 0.097(3) Uani 1 1 d . U . . .
H70 H -0.032951 0.894436 0.452615 0.117 Uiso 1 1 calc R U . . .
C71 C -0.0805(4) 0.8831(4) 0.5271(4) 0.093(3) Uani 1 1 d . U . . .
H71 H -0.119327 0.906216 0.518042 0.112 Uiso 1 1 calc R U . . .
C72 C -0.0753(3) 0.8545(3) 0.5811(3) 0.078(2) Uani 1 1 d . U . . .
H72 H -0.111643 0.858122 0.607142 0.093 Uiso 1 1 calc R U . . .
C81 C 0.5700(4) 0.1302(3) 0.8921(3) 0.085(2) Uani 1 1 d . U . . .
H81 H 0.593940 0.119128 0.859721 0.102 Uiso 1 1 calc R U . . .
C82 C 0.5605(5) 0.0871(4) 0.9355(4) 0.095(3) Uani 1 1 d . U . . .
H82 H 0.578613 0.048200 0.933173 0.114 Uiso 1 1 calc R U . . .
C83 C 0.5248(4) 0.1026(4) 0.9810(4) 0.093(3) Uani 1 1 d . U . . .
H83 H 0.516711 0.074543 1.011162 0.112 Uiso 1 1 calc R U . . .
C84 C 0.5000(4) 0.1598(3) 0.9834(3) 0.078(2) Uani 1 1 d . U . . .
C85 C 0.5143(4) 0.1996(3) 0.9393(3) 0.0728(18) Uani 1 1 d . U . . .
C86 C 0.4633(5) 0.1796(4) 1.0289(4) 0.096(3) Uani 1 1 d . U . . .
H86 H 0.454372 0.153587 1.060571 0.115 Uiso 1 1 calc R U . . .
C87 C 0.4399(4) 0.2377(4) 1.0275(3) 0.084(2) Uani 1 1 d . U . . .
H87 H 0.413074 0.251476 1.057518 0.100 Uiso 1 1 calc R U . . .
C88 C 0.4561(3) 0.2758(3) 0.9818(3) 0.0659(16) Uani 1 1 d . U . . .
C89 C 0.4333(3) 0.3361(3) 0.9805(3) 0.0618(15) Uani 1 1 d . U . . .
H89 H 0.400700 0.348981 1.007411 0.074 Uiso 1 1 calc R U . . .
C90 C 0.4301(3) 0.4331(3) 0.9435(3) 0.0640(16) Uani 1 1 d . U . . .
C91 C 0.3996(3) 0.4570(3) 0.9883(3) 0.0733(19) Uani 1 1 d . U . . .
H91 H 0.396055 0.433866 1.022577 0.088 Uiso 1 1 calc R U . . .
C92 C 0.3740(3) 0.5148(3) 0.9835(3) 0.0683(17) Uani 1 1 d . U . . .
C93 C 0.3793(3) 0.5493(3) 0.9340(3) 0.0627(15) Uani 1 1 d . U . . .
C94 C 0.4124(3) 0.5244(3) 0.8891(3) 0.0701(18) Uani 1 1 d . U . . .
H94 H 0.418012 0.547491 0.854942 0.084 Uiso 1 1 calc R U . . .
C95 C 0.4370(3) 0.4659(3) 0.8944(3) 0.0684(17) Uani 1 1 d . U . . .
H95 H 0.458536 0.449115 0.863832 0.082 Uiso 1 1 calc R U . . .
C96 C 0.3389(5) 0.5410(4) 1.0341(4) 0.102(3) Uani 1 1 d . U . . .
H96A H 0.365861 0.563411 1.046596 0.154 Uiso 1 1 calc R U . . .
H96B H 0.329170 0.510153 1.062893 0.154 Uiso 1 1 calc R U . . .
H96C H 0.299410 0.565831 1.024664 0.154 Uiso 1 1 calc R U . . .
C97 C 0.3509(3) 0.6121(3) 0.9253(3) 0.0626(15) Uani 1 1 d . U . . .
C98 C 0.3798(3) 0.6544(3) 0.9383(3) 0.0681(17) Uani 1 1 d . U . . .
C99 C 0.3517(3) 0.7111(3) 0.9277(3) 0.0689(17) Uani 1 1 d . U . . .
H99 H 0.370933 0.740047 0.937088 0.083 Uiso 1 1 calc R U . . .
C100 C 0.2967(3) 0.7263(3) 0.9040(3) 0.0678(17) Uani 1 1 d . U . . .
C101 C 0.2665(3) 0.6857(3) 0.8917(3) 0.0646(16) Uani 1 1 d . U . . .
H101 H 0.227793 0.696604 0.876119 0.077 Uiso 1 1 calc R U . . .
C102 C 0.2935(3) 0.6277(3) 0.9025(3) 0.0658(17) Uani 1 1 d . U . . .
H102 H 0.273007 0.599051 0.894304 0.079 Uiso 1 1 calc R U . . .
C103 C 0.4412(4) 0.6377(4) 0.9642(4) 0.090(2) Uani 1 1 d . U . . .
H10A H 0.467048 0.604391 0.949471 0.134 Uiso 1 1 calc R U . . .
H10B H 0.431509 0.628214 1.003471 0.134 Uiso 1 1 calc R U . . .
H10C H 0.464554 0.669804 0.956417 0.134 Uiso 1 1 calc R U . . .
C104 C 0.2443(3) 0.8068(3) 0.8518(3) 0.0694(17) Uani 1 1 d . U . . .
H104 H 0.235503 0.780893 0.830229 0.083 Uiso 1 1 calc R U . . .
C105 C 0.2223(3) 0.8689(3) 0.8376(3) 0.0703(17) Uani 1 1 d . U . . .
C106 C 0.2334(4) 0.9092(3) 0.8677(3) 0.083(2) Uani 1 1 d . U . . .
H106 H 0.253845 0.896445 0.899549 0.099 Uiso 1 1 calc R U . . .
C107 C 0.2153(5) 0.9667(4) 0.8522(4) 0.101(3) Uani 1 1 d . U . . .
H107 H 0.223399 0.994290 0.872261 0.122 Uiso 1 1 calc R U . . .
C108 C 0.1844(4) 0.9831(4) 0.8054(4) 0.090(2) Uani 1 1 d . U . . .
C109 C 0.1751(4) 0.9416(3) 0.7758(3) 0.0757(18) Uani 1 1 d . U . . .
C110 C 0.1629(5) 1.0424(4) 0.7838(5) 0.108(3) Uani 1 1 d . U . . .
H110 H 0.169547 1.073090 0.800457 0.129 Uiso 1 1 calc R U . . .
C111 C 0.1328(5) 1.0518(4) 0.7386(5) 0.109(3) Uani 1 1 d . U . . .
H111 H 0.116374 1.089924 0.724216 0.131 Uiso 1 1 calc R U . . .
C112 C 0.1258(5) 1.0079(4) 0.7135(4) 0.096(2) Uani 1 1 d . U . . .
H112 H 0.104940 1.017058 0.681695 0.115 Uiso 1 1 calc R U . . .
C121 C 0.0063(4) 0.9453(3) 0.7911(3) 0.082(2) Uani 1 1 d . U . . .
H121 H -0.010649 0.955708 0.757418 0.098 Uiso 1 1 calc R U . . .
C122 C 0.0096(5) 0.9883(4) 0.8202(4) 0.101(3) Uani 1 1 d . U . . .
H122 H -0.007645 1.026766 0.807687 0.121 Uiso 1 1 calc R U . . .
C123 C 0.0370(5) 0.9761(4) 0.8660(4) 0.113(3) Uani 1 1 d . U . . .
H123 H 0.043829 1.005580 0.884299 0.135 Uiso 1 1 calc R U . . .
C124 C 0.0561(4) 0.9162(4) 0.8869(4) 0.086(2) Uani 1 1 d . U . . .
C125 C 0.0485(3) 0.8764(3) 0.8562(3) 0.0697(17) Uani 1 1 d . U . . .
C126 C 0.0825(5) 0.8991(4) 0.9346(4) 0.103(3) Uani 1 1 d . U . . .
H126 H 0.088502 0.926733 0.955542 0.124 Uiso 1 1 calc R U . . .
C127 C 0.1003(4) 0.8418(4) 0.9517(4) 0.096(3) Uani 1 1 d . U . . .
H127 H 0.119441 0.828798 0.984149 0.115 Uiso 1 1 calc R U . . .
C128 C 0.0892(3) 0.8034(3) 0.9196(3) 0.0703(17) Uani 1 1 d . U . . .
C129 C 0.1080(3) 0.7405(3) 0.9369(3) 0.0737(18) Uani 1 1 d . U . . .
H129 H 0.130727 0.728263 0.967532 0.088 Uiso 1 1 calc R U . . .
C130 C 0.1161(3) 0.6428(3) 0.9275(3) 0.0696(17) Uani 1 1 d . U . . .
C131 C 0.1248(4) 0.6177(4) 0.9805(3) 0.081(2) Uani 1 1 d . U . . .
H131 H 0.115110 0.640685 1.008828 0.098 Uiso 1 1 calc R U . . .
C132 C 0.1476(4) 0.5589(4) 0.9922(3) 0.083(2) Uani 1 1 d . U . . .
C133 C 0.1617(3) 0.5268(3) 0.9503(3) 0.0724(18) Uani 1 1 d . U . . .
C134 C 0.1520(3) 0.5511(3) 0.8980(3) 0.0720(18) Uani 1 1 d . U . . .
H134 H 0.161156 0.527950 0.869822 0.086 Uiso 1 1 calc R U . . .
C135 C 0.1287(3) 0.6098(3) 0.8861(3) 0.0694(17) Uani 1 1 d . U . . .
H135 H 0.121669 0.626544 0.850157 0.083 Uiso 1 1 calc R U . . .
C136 C 0.1563(5) 0.5344(4) 1.0506(4) 0.102(3) Uani 1 1 d . U . . .
H13A H 0.196496 0.507545 1.051823 0.153 Uiso 1 1 calc R U . . .
H13B H 0.121267 0.514271 1.066447 0.153 Uiso 1 1 calc R U . . .
H13C H 0.156889 0.565516 1.071126 0.153 Uiso 1 1 calc R U . . .
C137 C 0.1898(4) 0.4629(3) 0.9579(3) 0.0733(18) Uani 1 1 d . U . . .
C138 C 0.1552(4) 0.4201(4) 0.9814(3) 0.0787(19) Uani 1 1 d . U . . .
C139 C 0.1856(4) 0.3641(4) 0.9836(3) 0.081(2) Uani 1 1 d . U . . .
H139 H 0.162740 0.334853 1.001052 0.097 Uiso 1 1 calc R U . . .
C140 C 0.2476(4) 0.3481(3) 0.9617(3) 0.0743(18) Uani 1 1 d . U . . .
C141 C 0.2830(3) 0.3897(3) 0.9403(3) 0.0726(18) Uani 1 1 d . U . . .
H141 H 0.326274 0.379501 0.926764 0.087 Uiso 1 1 calc R U . . .
C142 C 0.2544(4) 0.4481(3) 0.9387(3) 0.0762(19) Uani 1 1 d . U . . .
H142 H 0.278758 0.477240 0.924559 0.091 Uiso 1 1 calc R U . . .
C143 C 0.0867(4) 0.4331(4) 1.0027(4) 0.098(3) Uani 1 1 d . U . . .
H14A H 0.065283 0.465096 0.978821 0.147 Uiso 1 1 calc R U . . .
H14B H 0.082837 0.443517 1.039203 0.147 Uiso 1 1 calc R U . . .
H14C H 0.067053 0.399326 1.004074 0.147 Uiso 1 1 calc R U . . .
C144 C 0.3162(3) 0.2694(3) 0.9306(3) 0.0718(18) Uani 1 1 d . U . . .
H144 H 0.336103 0.295581 0.904508 0.086 Uiso 1 1 calc R U . . .
C145 C 0.3375(3) 0.2082(3) 0.9316(3) 0.0732(18) Uani 1 1 d . U . . .
C146 C 0.3140(4) 0.1665(4) 0.9728(3) 0.090(2) Uani 1 1 d . U . . .
H146 H 0.283724 0.179126 1.001453 0.108 Uiso 1 1 calc R U . . .
C147 C 0.3332(4) 0.1105(4) 0.9723(4) 0.093(3) Uani 1 1 d . U . . .
H147 H 0.317591 0.083485 1.000308 0.111 Uiso 1 1 calc R U . . .
C148 C 0.3780(4) 0.0922(4) 0.9285(4) 0.088(2) Uani 1 1 d . U . . .
C149 C 0.4007(4) 0.1344(4) 0.8877(3) 0.081(2) Uani 1 1 d . U . . .
C150 C 0.3995(4) 0.0351(4) 0.9197(4) 0.101(3) Uani 1 1 d . U . . .
H150 H 0.385386 0.004880 0.944959 0.121 Uiso 1 1 calc R U . . .
C151 C 0.4399(5) 0.0230(4) 0.8756(5) 0.110(3) Uani 1 1 d . U . . .
H151 H 0.453629 -0.015518 0.869044 0.132 Uiso 1 1 calc R U . . .
C152 C 0.4617(4) 0.0687(4) 0.8393(4) 0.105(3) Uani 1 1 d . U . . .
H152 H 0.492482 0.059659 0.809677 0.126 Uiso 1 1 calc R U . . .
C161 C -0.1074(3) 0.8616(3) 0.7451(3) 0.0690(18) Uani 1 1 d . U . . .
H161 H -0.094086 0.895732 0.749801 0.083 Uiso 1 1 calc R U . . .
C162 C -0.1730(3) 0.8589(4) 0.7545(3) 0.0753(19) Uani 1 1 d . U . . .
H162 H -0.202684 0.891020 0.764771 0.090 Uiso 1 1 calc R U . . .
C163 C -0.1925(3) 0.8124(4) 0.7491(4) 0.083(2) Uani 1 1 d . U . . .
H163 H -0.236498 0.810799 0.755014 0.099 Uiso 1 1 calc R U . . .
C164 C -0.1486(3) 0.7640(4) 0.7346(3) 0.0742(18) Uani 1 1 d . U . . .
C165 C -0.0843(3) 0.7704(3) 0.7233(3) 0.0635(16) Uani 1 1 d . U . . .
C166 C -0.1646(3) 0.7121(4) 0.7286(4) 0.094(3) Uani 1 1 d . U . . .
H166 H -0.207479 0.706562 0.736445 0.113 Uiso 1 1 calc R U . . .
C167 C -0.1184(3) 0.6689(4) 0.7115(4) 0.084(2) Uani 1 1 d . U . . .
H167 H -0.128624 0.633021 0.707959 0.101 Uiso 1 1 calc R U . . .
C168 C -0.0563(3) 0.6789(3) 0.6995(3) 0.0668(17) Uani 1 1 d . U . . .
C169 C -0.0055(3) 0.6337(3) 0.6808(3) 0.0708(18) Uani 1 1 d . U . . .
H169 H -0.014609 0.596365 0.682179 0.085 Uiso 1 1 calc R U . . .
C170 C 0.0989(3) 0.5998(3) 0.6469(3) 0.0622(16) Uani 1 1 d . U . . .
C171 C 0.0906(3) 0.5534(3) 0.6247(3) 0.078(2) Uani 1 1 d . U . . .
H171 H 0.049151 0.550335 0.618539 0.093 Uiso 1 1 calc R U . . .
C172 C 0.1427(3) 0.5096(3) 0.6107(4) 0.079(2) Uani 1 1 d . U . . .
C173 C 0.2031(3) 0.5172(3) 0.6183(3) 0.0673(17) Uani 1 1 d . U . . .
C174 C 0.2107(3) 0.5634(3) 0.6407(3) 0.0675(17) Uani 1 1 d . U . . .
H174 H 0.251937 0.566255 0.647593 0.081 Uiso 1 1 calc R U . . .
C175 C 0.1603(3) 0.6063(3) 0.6537(3) 0.0648(17) Uani 1 1 d . U . . .
H175 H 0.167327 0.639246 0.666753 0.078 Uiso 1 1 calc R U . . .
C176 C 0.1320(4) 0.4594(4) 0.5875(5) 0.106(3) Uani 1 1 d . U . . .
H17A H 0.143687 0.465010 0.548242 0.159 Uiso 1 1 calc R U . . .
H17B H 0.087145 0.455741 0.595355 0.159 Uiso 1 1 calc R U . . .
H17C H 0.158021 0.424573 0.603727 0.159 Uiso 1 1 calc R U . . .
C177 C 0.2608(3) 0.4725(3) 0.6059(3) 0.0679(17) Uani 1 1 d . U . . .
C178 C 0.2920(3) 0.4725(3) 0.5530(3) 0.0703(18) Uani 1 1 d . U . . .
C179 C 0.3471(3) 0.4312(3) 0.5459(3) 0.0732(19) Uani 1 1 d . U . . .
H179 H 0.368780 0.429338 0.510520 0.088 Uiso 1 1 calc R U . . .
C180 C 0.3706(3) 0.3932(3) 0.5887(3) 0.0676(17) Uani 1 1 d . U . . .
C181 C 0.3395(3) 0.3946(3) 0.6399(3) 0.0684(18) Uani 1 1 d . U . . .
H181 H 0.355013 0.368446 0.669526 0.082 Uiso 1 1 calc R U . . .
C182 C 0.2850(3) 0.4346(3) 0.6478(3) 0.0692(17) Uani 1 1 d . U . . .
H182 H 0.263722 0.435898 0.683411 0.083 Uiso 1 1 calc R U . . .
C183 C 0.2694(4) 0.5142(4) 0.5068(3) 0.090(2) Uani 1 1 d . U . . .
H18A H 0.300445 0.510052 0.474718 0.135 Uiso 1 1 calc R U . . .
H18B H 0.264261 0.553102 0.515692 0.135 Uiso 1 1 calc R U . . .
H18C H 0.228657 0.506899 0.499406 0.135 Uiso 1 1 calc R U . . .
C184 C 0.4644(3) 0.3346(3) 0.6121(3) 0.0668(17) Uani 1 1 d . U . . .
H184 H 0.453186 0.344459 0.647590 0.080 Uiso 1 1 calc R U . . .
C185 C 0.5253(3) 0.2956(3) 0.5983(3) 0.0641(16) Uani 1 1 d . U . . .
C186 C 0.5371(3) 0.2701(3) 0.5502(3) 0.0723(19) Uani 1 1 d . U . . .
H186 H 0.505792 0.276399 0.525985 0.087 Uiso 1 1 calc R U . . .
C187 C 0.5945(4) 0.2363(3) 0.5391(3) 0.077(2) Uani 1 1 d . U . . .
H187 H 0.604831 0.221336 0.505746 0.093 Uiso 1 1 calc R U . . .
C188 C 0.6384(3) 0.2239(3) 0.5781(3) 0.0680(17) Uani 1 1 d . U . . .
C189 C 0.6228(3) 0.2500(3) 0.6255(3) 0.0650(16) Uani 1 1 d . U . . .
C190 C 0.6962(3) 0.1863(3) 0.5721(3) 0.0743(19) Uani 1 1 d . U . . .
H190 H 0.708229 0.166782 0.541364 0.089 Uiso 1 1 calc R U . . .
C191 C 0.7343(3) 0.1789(3) 0.6121(3) 0.0766(19) Uani 1 1 d . U . . .
H191 H 0.773519 0.153266 0.609649 0.092 Uiso 1 1 calc R U . . .
C192 C 0.7165(3) 0.2086(3) 0.6569(3) 0.0704(18) Uani 1 1 d . U . . .
H192 H 0.744788 0.203197 0.683578 0.084 Uiso 1 1 calc R U . . .
C201 C 0.0147(4) 0.9295(3) 0.6384(3) 0.075(2) Uani 1 1 d . U . . .
H201 H -0.024710 0.929831 0.660537 0.090 Uiso 1 1 calc R U . . .
C202 C 0.0144(3) 0.9654(3) 0.5891(3) 0.077(2) Uani 1 1 d . U . . .
H202 H -0.023444 0.989369 0.578685 0.093 Uiso 1 1 calc R U . . .
C203 C 0.0692(4) 0.9650(4) 0.5568(3) 0.082(2) Uani 1 1 d . U . . .
H203 H 0.070808 0.989348 0.523056 0.098 Uiso 1 1 calc R U . . .
C204 C 0.1252(3) 0.9280(3) 0.5729(3) 0.0708(18) Uani 1 1 d . U . . .
C205 C 0.1211(3) 0.8954(3) 0.6234(3) 0.0607(15) Uani 1 1 d . U . . .
C206 C 0.1851(4) 0.9250(4) 0.5406(3) 0.083(2) Uani 1 1 d . U . . .
H206 H 0.189224 0.946850 0.505701 0.100 Uiso 1 1 calc R U . . .
C207 C 0.2355(4) 0.8909(3) 0.5605(3) 0.0742(19) Uani 1 1 d . U . . .
H207 H 0.275891 0.888574 0.539722 0.089 Uiso 1 1 calc R U . . .
C208 C 0.2284(3) 0.8581(3) 0.6127(3) 0.0674(17) Uani 1 1 d . U . . .
C209 C 0.2823(3) 0.8199(3) 0.6343(3) 0.0711(18) Uani 1 1 d . U . . .
H209 H 0.320427 0.812225 0.610866 0.085 Uiso 1 1 calc R U . . .
C210 C 0.3334(3) 0.7564(3) 0.7033(3) 0.0624(15) Uani 1 1 d . U . . .
C211 C 0.3963(3) 0.7572(3) 0.6825(3) 0.0733(19) Uani 1 1 d . U . . .
H211 H 0.406016 0.786236 0.653778 0.088 Uiso 1 1 calc R U . . .
C212 C 0.4441(3) 0.7176(4) 0.7020(3) 0.0737(19) Uani 1 1 d . U . . .
C213 C 0.4303(3) 0.6741(3) 0.7433(3) 0.0656(16) Uani 1 1 d . U . . .
C214 C 0.3666(3) 0.6738(3) 0.7650(3) 0.0665(17) Uani 1 1 d . U . . .
H214 H 0.356611 0.645208 0.794084 0.080 Uiso 1 1 calc R U . . .
C215 C 0.3191(3) 0.7140(3) 0.7449(3) 0.0652(17) Uani 1 1 d . U . . .
H215 H 0.276300 0.712859 0.759368 0.078 Uiso 1 1 calc R U . . .
C216 C 0.5134(4) 0.7197(5) 0.6787(4) 0.104(3) Uani 1 1 d . U . . .
H21A H 0.514879 0.738974 0.641258 0.156 Uiso 1 1 calc R U . . .
H21B H 0.537189 0.680612 0.679461 0.156 Uiso 1 1 calc R U . . .
H21C H 0.532278 0.740786 0.700502 0.156 Uiso 1 1 calc R U . . .
C217 C 0.4798(3) 0.6273(3) 0.7663(3) 0.0610(15) Uani 1 1 d . U . . .
C218 C 0.5174(3) 0.6357(3) 0.8038(3) 0.0694(17) Uani 1 1 d . U . . .
C219 C 0.5628(3) 0.5912(3) 0.8226(3) 0.0708(17) Uani 1 1 d . U . . .
H219 H 0.588552 0.596782 0.848185 0.085 Uiso 1 1 calc R U . . .
C220 C 0.5713(3) 0.5382(3) 0.8046(3) 0.0642(16) Uani 1 1 d . U . . .
C221 C 0.5340(3) 0.5287(3) 0.7680(3) 0.0688(17) Uani 1 1 d . U . . .
H221 H 0.539225 0.492311 0.756301 0.083 Uiso 1 1 calc R U . . .
C222 C 0.4885(3) 0.5738(3) 0.7487(3) 0.0701(17) Uani 1 1 d . U . . .
H222 H 0.462958 0.568176 0.723027 0.084 Uiso 1 1 calc R U . . .
C223 C 0.5077(4) 0.6917(4) 0.8258(4) 0.087(2) Uani 1 1 d . U . . .
H22A H 0.517931 0.721854 0.796499 0.130 Uiso 1 1 calc R U . . .
H22B H 0.535494 0.688250 0.854094 0.130 Uiso 1 1 calc R U . . .
H22C H 0.463455 0.701336 0.841119 0.130 Uiso 1 1 calc R U . . .
C224 C 0.6119(3) 0.4431(3) 0.8323(3) 0.0687(17) Uani 1 1 d . U . . .
H224 H 0.575063 0.434509 0.821185 0.082 Uiso 1 1 calc R U . . .
C225 C 0.6599(3) 0.3955(3) 0.8571(3) 0.0696(17) Uani 1 1 d . U . . .
C226 C 0.7237(3) 0.4010(4) 0.8554(3) 0.0765(19) Uani 1 1 d . U . . .
H226 H 0.738957 0.434173 0.836679 0.092 Uiso 1 1 calc R U . . .
C227 C 0.7626(4) 0.3574(4) 0.8813(4) 0.087(2) Uani 1 1 d . U . . .
H227 H 0.805899 0.360239 0.880605 0.104 Uiso 1 1 calc R U . . .
C228 C 0.7410(4) 0.3088(4) 0.9086(3) 0.0813(19) Uani 1 1 d . U . . .
C229 C 0.6755(4) 0.3059(4) 0.9076(3) 0.0750(18) Uani 1 1 d . U . . .
C230 C 0.7780(4) 0.2625(4) 0.9373(4) 0.094(2) Uani 1 1 d . U . . .
H230 H 0.821547 0.262380 0.939100 0.113 Uiso 1 1 calc R U . . .
C231 C 0.7504(5) 0.2189(5) 0.9618(4) 0.100(3) Uani 1 1 d . U . . .
H231 H 0.774996 0.187575 0.981664 0.121 Uiso 1 1 calc R U . . .
C232 C 0.6845(5) 0.2173(4) 0.9593(4) 0.097(2) Uani 1 1 d . U . . .
H232 H 0.666420 0.185288 0.977601 0.117 Uiso 1 1 calc R U . . .
S1A S 0.4656(3) 0.1716(2) 0.4785(2) 0.0934(14) Uani 0.640(3) 1 d D U P A 1
S2A S 0.5819(4) 0.0986(4) 0.4830(4) 0.0921(11) Uani 0.640(3) 1 d D U P A 1
F1A F 0.3898(7) 0.2023(5) 0.4051(5) 0.116(3) Uani 0.640(3) 1 d D U P A 1
F2A F 0.4718(5) 0.1332(5) 0.3859(5) 0.114(3) Uani 0.640(3) 1 d D U P A 1
F3A F 0.3935(5) 0.1130(4) 0.4428(5) 0.122(3) Uani 0.640(3) 1 d D U P A 1
F4A F 0.6565(4) 0.0015(4) 0.4908(5) 0.127(3) Uani 0.640(3) 1 d D U P A 1
F5A F 0.5636(5) -0.0013(5) 0.4677(5) 0.125(3) Uani 0.640(3) 1 d D U P A 1
F6A F 0.5751(5) 0.0065(4) 0.5497(5) 0.128(3) Uani 0.640(3) 1 d D U P A 1
O1A O 0.5015(5) 0.2151(5) 0.4531(5) 0.105(3) Uani 0.640(3) 1 d D U P A 1
O2A O 0.4118(5) 0.1862(6) 0.5182(4) 0.116(3) Uani 0.640(3) 1 d D U P A 1
O3A O 0.6019(5) 0.1100(5) 0.4257(4) 0.108(3) Uani 0.640(3) 1 d D U P A 1
O4A O 0.6204(5) 0.1149(5) 0.5184(5) 0.096(3) Uani 0.640(3) 1 d D U P A 1
N1A N 0.5058(5) 0.1102(5) 0.4994(6) 0.098(2) Uani 0.640(3) 1 d D U P A 1
C1A C 0.4274(6) 0.1526(6) 0.4254(5) 0.107(2) Uani 0.640(3) 1 d D U P A 1
C2A C 0.5951(7) 0.0208(5) 0.4976(6) 0.109(3) Uiso 0.640(3) 1 d D U P A 1
S2L S 0.5790(12) 0.1016(10) 0.4813(10) 0.104(2) Uani 0.265(3) 1 d D U P B 2
S1L S 0.4516(8) 0.1591(7) 0.4775(7) 0.109(2) Uani 0.265(3) 1 d D U P B 2
F5L F 0.6474(12) 0.0243(12) 0.4422(12) 0.141(6) Uiso 0.265(3) 1 d D U P B 2
F4L F 0.5485(13) 0.0267(13) 0.4306(12) 0.138(6) Uiso 0.265(3) 1 d D U P B 2
F6L F 0.5681(12) -0.0036(11) 0.5080(12) 0.122(5) Uiso 0.265(3) 1 d D U P B 2
O1L O 0.3974(12) 0.1601(13) 0.5177(11) 0.106(5) Uiso 0.265(3) 1 d D U P B 2
F3L F 0.4216(13) 0.0942(10) 0.4208(11) 0.124(5) Uiso 0.265(3) 1 d D U P B 2
F1L F 0.4898(13) 0.1472(14) 0.3793(13) 0.116(6) Uiso 0.265(3) 1 d D U P B 2
O2L O 0.4729(14) 0.2191(11) 0.4610(13) 0.106(5) Uiso 0.265(3) 1 d D U P B 2
F2L F 0.3908(17) 0.1884(13) 0.3945(14) 0.114(5) Uiso 0.265(3) 1 d D U P B 2
O3L O 0.5964(13) 0.1400(10) 0.4338(9) 0.091(5) Uiso 0.265(3) 1 d D U P B 2
O4L O 0.6121(15) 0.0933(13) 0.5297(11) 0.096(5) Uiso 0.265(3) 1 d D U P B 2
N1L N 0.5089(11) 0.1236(13) 0.5070(12) 0.097(2) Uiso 0.265(3) 1 d D U P B 2
C1L C 0.4357(15) 0.1445(13) 0.4154(11) 0.111(3) Uiso 0.265(3) 1 d D U P B 2
C2L C 0.5878(14) 0.0319(11) 0.4639(12) 0.106(3) Uiso 0.265(3) 1 d D U P B 2
S1M S 0.4874(14) 0.1799(14) 0.4825(14) 0.103(3) Uiso 0.095(2) 1 d D U P C 3
S2M S 0.5724(12) 0.0599(11) 0.5165(11) 0.105(3) Uiso 0.095(2) 1 d D U P C 3
O4M O 0.556(3) 0.028(3) 0.5678(18) 0.114(8) Uiso 0.095(2) 1 d D U P C 3
N1M N 0.510(2) 0.1108(18) 0.507(3) 0.098(3) Uiso 0.095(2) 1 d D U P C 3
F6M F 0.656(2) 0.003(3) 0.457(3) 0.121(7) Uiso 0.095(2) 1 d D U P C 3
O1M O 0.534(2) 0.179(3) 0.437(2) 0.107(7) Uiso 0.095(2) 1 d D U P C 3
F5M F 0.574(3) 0.032(3) 0.4167(19) 0.127(8) Uiso 0.095(2) 1 d D U P C 3
F4M F 0.580(3) -0.039(2) 0.484(3) 0.128(7) Uiso 0.095(2) 1 d D U P C 3
C1M C 0.4139(18) 0.1829(19) 0.4496(18) 0.106(3) Uiso 0.095(2) 1 d D U P C 3
O3M O 0.632(2) 0.080(3) 0.513(3) 0.105(5) Uiso 0.095(2) 1 d D U P C 3
F3M F 0.435(3) 0.172(3) 0.3996(18) 0.121(5) Uiso 0.095(2) 1 d D U P C 3
F1M F 0.393(2) 0.138(2) 0.479(2) 0.111(5) Uiso 0.095(2) 1 d D U P C 3
O2M O 0.453(3) 0.211(2) 0.524(2) 0.107(5) Uiso 0.095(2) 1 d D U P C 3
F2M F 0.381(2) 0.2355(19) 0.444(2) 0.112(8) Uiso 0.095(2) 1 d D U P C 3
C2M C 0.593(2) 0.0129(19) 0.4647(17) 0.118(4) Uiso 0.095(2) 1 d D U P C 3
S1B S 0.82535(9) 0.00812(10) 0.63284(8) 0.0820(6) Uani 1 1 d . U . . .
S2B S 0.81216(10) 0.04875(9) 0.73328(9) 0.0835(6) Uani 1 1 d . U . . .
F1B F 0.7731(3) -0.0462(3) 0.5776(2) 0.1178(18) Uani 1 1 d . U . . .
F2B F 0.7257(3) -0.0410(3) 0.6575(3) 0.1208(18) Uani 1 1 d . U . . .
F3B F 0.7159(2) 0.0328(2) 0.5959(2) 0.1115(17) Uani 1 1 d . U . . .
F4B F 0.8965(3) 0.0966(3) 0.7639(3) 0.141(2) Uani 1 1 d . U . . .
F5B F 0.8614(3) 0.1395(2) 0.6903(3) 0.129(2) Uani 1 1 d . U . . .
F6B F 0.9270(2) 0.0602(3) 0.6902(3) 0.132(2) Uani 1 1 d . U . . .
O1B O 0.8640(3) -0.0438(3) 0.6535(2) 0.0939(18) Uani 1 1 d . U . . .
O2B O 0.8500(3) 0.0387(3) 0.5835(2) 0.110(2) Uani 1 1 d . U . . .
O3B O 0.8397(3) -0.0057(2) 0.7602(2) 0.0917(17) Uani 1 1 d . U . . .
O4B O 0.7624(3) 0.0839(2) 0.7615(2) 0.0916(16) Uani 1 1 d . U . . .
N1B N 0.7929(3) 0.0487(3) 0.6758(3) 0.0893(19) Uani 1 1 d . U . . .
C1B C 0.7564(4) -0.0117(4) 0.6162(4) 0.094(2) Uani 1 1 d . U . . .
C2B C 0.8770(5) 0.0881(4) 0.7201(5) 0.109(3) Uani 1 1 d . U . . .
S1C S 0.6250(7) -0.1836(5) 0.8135(5) 0.0988(16) Uani 0.613(7) 1 d . U P D 1
S2C S 0.6194(4) -0.0853(4) 0.8516(4) 0.0976(17) Uani 0.613(7) 1 d . U P D 1
F1C F 0.5621(6) -0.1386(7) 0.7354(5) 0.135(3) Uani 0.613(7) 1 d . U P D 1
F2C F 0.6570(7) -0.1374(7) 0.7143(6) 0.150(4) Uani 0.613(7) 1 d . U P D 1
F3C F 0.6185(7) -0.2245(6) 0.7251(5) 0.151(3) Uani 0.613(7) 1 d . U P D 1
F4C F 0.6169(5) 0.0210(4) 0.8165(4) 0.094(3) Uani 0.613(7) 1 d . U P D 1
F5C F 0.6282(6) -0.0284(4) 0.7546(4) 0.125(3) Uani 0.613(7) 1 d . U P D 1
F6C F 0.7055(5) -0.0322(4) 0.7949(6) 0.114(3) Uani 0.613(7) 1 d . U P D 1
O1C O 0.5612(8) -0.1892(8) 0.8387(7) 0.113(4) Uani 0.613(7) 1 d . U P D 1
O2C O 0.6767(7) -0.2367(6) 0.8206(6) 0.119(4) Uani 0.613(7) 1 d . U P D 1
O3C O 0.6459(6) -0.0826(5) 0.8995(5) 0.113(3) Uani 0.613(7) 1 d . U P D 1
O4C O 0.5515(5) -0.0805(5) 0.8500(6) 0.123(3) Uani 0.613(7) 1 d . U P D 1
N1C N 0.6568(8) -0.1353(7) 0.8189(6) 0.098(2) Uani 0.613(7) 1 d . U P D 1
C1C C 0.6144(10) -0.1758(10) 0.7463(9) 0.119(3) Uani 0.613(7) 1 d . U P D 1
C2C C 0.6424(8) -0.0280(8) 0.8027(8) 0.096(2) Uani 0.613(7) 1 d . U P D 1
S2I S 0.6074(7) -0.0756(6) 0.8415(6) 0.102(2) Uani 0.387(7) 1 d D U P D 2
S1I S 0.6300(12) -0.1922(8) 0.8110(9) 0.105(2) Uani 0.387(7) 1 d D U P D 2
O2I O 0.5756(11) -0.2049(11) 0.8451(12) 0.101(5) Uiso 0.387(7) 1 d D U P D 2
O1I O 0.6794(12) -0.2367(10) 0.7967(9) 0.110(5) Uiso 0.387(7) 1 d D U P D 2
N1I N 0.6511(12) -0.1386(8) 0.8355(9) 0.097(3) Uiso 0.387(7) 1 d D U P D 2
O3I O 0.5943(10) -0.0641(8) 0.8964(6) 0.108(4) Uiso 0.387(7) 1 d D U P D 2
O4I O 0.5560(9) -0.0576(9) 0.8078(9) 0.120(5) Uiso 0.387(7) 1 d D U P D 2
F4I F 0.6396(8) 0.0285(7) 0.8255(7) 0.091(5) Uiso 0.387(7) 1 d D U P D 2
F5I F 0.6791(9) -0.0269(7) 0.7619(6) 0.102(4) Uiso 0.387(7) 1 d D U P D 2
F6I F 0.7148(7) -0.0376(7) 0.8382(7) 0.113(4) Uiso 0.387(7) 1 d D U P D 2
F1I F 0.5772(10) -0.1956(9) 0.7255(8) 0.138(5) Uiso 0.387(7) 1 d D U P D 2
F2I F 0.5706(11) -0.1100(9) 0.7395(10) 0.145(5) Uiso 0.387(7) 1 d D U P D 2
F3I F 0.6634(11) -0.1629(10) 0.7091(10) 0.137(5) Uiso 0.387(7) 1 d D U P D 2
C1I C 0.6088(13) -0.1591(11) 0.7418(10) 0.117(3) Uiso 0.387(7) 1 d D U P D 2
C2I C 0.6614(10) -0.0250(10) 0.8144(9) 0.095(3) Uiso 0.387(7) 1 d D U P D 2
S1D S 0.8394(4) -0.0571(3) 1.0247(3) 0.1078(16) Uani 0.583(3) 1 d . U P E 1
S2D S 0.7605(3) 0.0402(2) 0.9877(2) 0.1003(15) Uani 0.583(3) 1 d . U P E 1
F1D F 0.9560(6) -0.0335(6) 1.0105(6) 0.136(3) Uani 0.583(3) 1 d . U P E 1
F2D F 0.9456(5) -0.1218(5) 0.9971(6) 0.134(3) Uani 0.583(3) 1 d . U P E 1
F3D F 0.9166(5) -0.0434(5) 0.9367(5) 0.130(3) Uani 0.583(3) 1 d . U P E 1
F4D F 0.8338(7) 0.0767(6) 0.9030(6) 0.143(3) Uani 0.583(3) 1 d . U P E 1
F5D F 0.7303(7) 0.0795(5) 0.8910(7) 0.125(4) Uani 0.583(3) 1 d . U P E 1
F6D F 0.7942(7) -0.0002(5) 0.8946(5) 0.129(3) Uani 0.583(3) 1 d . U P E 1
O1D O 0.8642(9) -0.0654(8) 1.0807(6) 0.143(4) Uani 0.583(3) 1 d . U P E 1
O2D O 0.8074(5) -0.0903(5) 1.0013(5) 0.095(3) Uani 0.583(3) 1 d . U P E 1
O3D O 0.7087(7) 0.0089(6) 0.9876(6) 0.120(4) Uani 0.583(3) 1 d . U P E 1
O4D O 0.7413(7) 0.0953(5) 1.0001(5) 0.120(3) Uani 0.583(3) 1 d . U P E 1
N1D N 0.8183(7) 0.0092(6) 1.0150(6) 0.105(2) Uani 0.583(3) 1 d . U P E 1
C1D C 0.9092(14) -0.0470(13) 0.9809(12) 0.117(3) Uani 0.583(3) 1 d . U P E 1
C2D C 0.7735(12) 0.0474(9) 0.9133(9) 0.108(3) Uani 0.583(3) 1 d . U P E 1
S1J S 0.8518(10) -0.0682(10) 1.0284(10) 0.114(3) Uani 0.221(3) 1 d D U P F 2
S2J S 0.7819(8) 0.0256(7) 0.9836(7) 0.106(3) Uani 0.221(3) 1 d D U P F 2
N1J N 0.7991(14) -0.0394(10) 0.9905(13) 0.102(3) Uiso 0.221(3) 1 d D U P F 2
F3J F 0.9392(15) -0.1032(15) 0.9601(14) 0.125(6) Uiso 0.221(3) 1 d D U P F 2
F1J F 0.9387(16) -0.0115(12) 0.9763(14) 0.137(6) Uiso 0.221(3) 1 d D U P F 2
F2J F 0.9723(14) -0.0824(14) 1.0336(12) 0.134(4) Uiso 0.221(3) 1 d D U P F 2
O2J O 0.8350(18) -0.1227(14) 1.0112(15) 0.123(6) Uiso 0.221(3) 1 d D U P F 2
O1J O 0.8435(17) -0.0832(16) 1.0848(11) 0.100(6) Uiso 0.221(3) 1 d D U P F 2
C1J C 0.9312(13) -0.0657(14) 0.9965(14) 0.115(3) Uiso 0.221(3) 1 d D U P F 2
O3J O 0.8129(16) 0.0658(13) 0.9957(13) 0.098(5) Uiso 0.221(3) 1 d D U P F 2
F6J F 0.8246(15) 0.0226(16) 0.8861(12) 0.120(5) Uiso 0.221(3) 1 d D U P F 2
F4J F 0.7368(15) 0.0111(12) 0.8918(13) 0.123(5) Uiso 0.221(3) 1 d D U P F 2
F5J F 0.7449(18) 0.0944(12) 0.8971(17) 0.109(6) Uiso 0.221(3) 1 d D U P F 2
O4J O 0.7205(14) 0.0354(16) 1.0194(14) 0.119(5) Uiso 0.221(3) 1 d D U P F 2
C2J C 0.7681(18) 0.0423(15) 0.9126(11) 0.105(3) Uiso 0.221(3) 1 d D U P F 2
S1K S 0.8236(8) 0.0422(6) 0.9413(8) 0.132(5) Uani 0.196(3) 1 d D U P G 3
S2K S 0.8957(9) -0.0551(9) 1.0006(8) 0.130(6) Uani 0.196(3) 1 d D U P G 3
N1K N 0.8440(17) -0.0285(11) 0.9588(15) 0.118(7) Uiso 0.196(3) 1 d D U P G 3
O3K O 0.945(2) -0.088(3) 0.970(2) 0.181(16) Uiso 0.196(3) 1 d D U P G 3
O2K O 0.829(2) 0.0715(17) 0.9826(15) 0.117(12) Uiso 0.196(3) 1 d D U P G 3
O1K O 0.840(3) 0.050(3) 0.8828(12) 0.162(17) Uiso 0.196(3) 1 d D U P G 3
O4K O 0.913(2) -0.0285(17) 1.0424(16) 0.136(11) Uiso 0.196(3) 1 d D U P G 3
F4K F 0.7934(17) -0.0778(17) 1.0660(17) 0.165(12) Uiso 0.196(3) 1 d D U P G 3
F3K F 0.7153(14) 0.0930(12) 0.9181(12) 0.097(9) Uiso 0.196(3) 1 d D U P G 3
F2K F 0.716(2) 0.035(2) 0.9965(15) 0.163(16) Uiso 0.196(3) 1 d D U P G 3
F1K F 0.7157(18) 0.0005(15) 0.9288(18) 0.152(11) Uiso 0.196(3) 1 d D U P G 3
F5K F 0.839(3) -0.1524(19) 1.034(2) 0.23(2) Uiso 0.196(3) 1 d D U P G 3
F6K F 0.885(2) -0.123(2) 1.0896(17) 0.209(17) Uiso 0.196(3) 1 d D U P G 3
C1K C 0.7357(13) 0.0427(14) 0.9436(15) 0.109(9) Uiso 0.196(3) 1 d D U P G 3
C2K C 0.8510(17) -0.1074(15) 1.0496(15) 0.134(10) Uiso 0.196(3) 1 d D U P G 3
S1E S 0.8789(3) 0.5097(3) 0.6403(2) 0.1404(16) Uani 0.656(4) 1 d D U P H 1
S2E S 0.7584(3) 0.5692(3) 0.6228(3) 0.1301(15) Uani 0.656(4) 1 d D U P H 1
F1E F 0.8825(8) 0.4902(7) 0.5423(6) 0.182(4) Uani 0.656(4) 1 d D U P H 1
F4E F 0.7371(8) 0.6321(7) 0.6979(7) 0.185(4) Uani 0.656(4) 1 d D U P H 1
F2E F 0.9662(7) 0.4524(7) 0.5760(7) 0.202(4) Uani 0.656(4) 1 d D U P H 1
F3E F 0.9432(9) 0.5420(8) 0.5473(6) 0.226(6) Uani 0.656(4) 1 d D U P H 1
F5E F 0.6554(6) 0.5953(7) 0.6874(6) 0.170(4) Uani 0.656(4) 1 d D U P H 1
F6E F 0.7363(7) 0.5366(7) 0.7262(6) 0.179(4) Uani 0.656(4) 1 d D U P H 1
O1E O 0.9265(7) 0.5246(6) 0.6667(6) 0.159(4) Uani 0.656(4) 1 d D U P H 1
O2E O 0.8653(7) 0.4537(6) 0.6643(6) 0.150(4) Uani 0.656(4) 1 d D U P H 1
O3E O 0.7403(7) 0.5168(6) 0.6196(5) 0.144(4) Uani 0.656(4) 1 d D U P H 1
O4E O 0.7479(9) 0.6187(8) 0.5853(7) 0.202(5) Uani 0.656(4) 1 d D U P H 1
N1E N 0.8302(8) 0.5649(8) 0.6357(8) 0.154(3) Uani 0.656(4) 1 d D U P H 1
C1E C 0.9214(11) 0.4991(10) 0.5707(8) 0.167(3) Uani 0.656(4) 1 d D U P H 1
C2E C 0.7183(10) 0.5864(9) 0.6896(8) 0.157(3) Uani 0.656(4) 1 d D U P H 1
S2G S 0.7414(6) 0.5603(5) 0.6634(6) 0.149(2) Uani 0.344(4) 1 d D U P H 2
S1G S 0.8621(6) 0.5635(6) 0.6074(6) 0.162(3) Uani 0.344(4) 1 d D U P H 2
F1G F 0.8484(14) 0.4601(12) 0.6304(11) 0.186(6) Uiso 0.344(4) 1 d D U P H 2
F2G F 0.8887(16) 0.4557(13) 0.5557(11) 0.196(6) Uiso 0.344(4) 1 d D U P H 2
F3G F 0.9435(13) 0.4719(12) 0.6195(13) 0.190(5) Uiso 0.344(4) 1 d D U P H 2
F4G F 0.7100(13) 0.6716(11) 0.6352(11) 0.188(6) Uiso 0.344(4) 1 d D U P H 2
F6G F 0.7160(16) 0.6388(14) 0.7224(12) 0.188(7) Uiso 0.344(4) 1 d D U P H 2
F5G F 0.6432(12) 0.6331(13) 0.6940(12) 0.177(6) Uiso 0.344(4) 1 d D U P H 2
N1G N 0.8132(10) 0.5674(14) 0.6648(10) 0.151(3) Uiso 0.344(4) 1 d D U P H 2
C1G C 0.8868(15) 0.4887(10) 0.5950(14) 0.165(3) Uiso 0.344(4) 1 d D U P H 2
O2G O 0.9119(12) 0.5967(11) 0.6028(12) 0.164(8) Uiso 0.344(4) 1 d D U P H 2
O1G O 0.8197(14) 0.5906(13) 0.5608(11) 0.180(5) Uiso 0.344(4) 1 d D U P H 2
O3G O 0.7121(14) 0.5629(13) 0.6090(9) 0.152(5) Uiso 0.344(4) 1 d D U P H 2
O4G O 0.7058(15) 0.5350(14) 0.7104(11) 0.166(6) Uiso 0.344(4) 1 d D U P H 2
C2G C 0.6993(15) 0.6342(11) 0.6742(12) 0.160(4) Uiso 0.344(4) 1 d D U P H 2
S1F S 1.0040(6) 0.2330(5) 0.8011(5) 0.223(3) Uani 0.644(4) 1 d D U P I 1
S2F S 0.9917(6) 0.2153(6) 0.6914(5) 0.248(3) Uani 0.644(4) 1 d D U P I 1
F4F F 0.9931(10) 0.3188(9) 0.6690(9) 0.261(7) Uani 0.644(4) 1 d D U P I 1
F1F F 1.0341(9) 0.1328(8) 0.8414(8) 0.219(5) Uani 0.644(4) 1 d D U P I 1
F5F F 1.0732(11) 0.2717(11) 0.6338(11) 0.299(7) Uani 0.644(4) 1 d D U P I 1
F2F F 0.9326(9) 0.1573(8) 0.8279(8) 0.220(5) Uani 0.644(4) 1 d D U P I 1
F6F F 0.9879(13) 0.2624(12) 0.5995(10) 0.308(8) Uani 0.644(4) 1 d D U P I 1
F3F F 0.9690(10) 0.1791(9) 0.8954(8) 0.231(4) Uani 0.644(4) 1 d D U P I 1
O1F O 1.0520(10) 0.2486(10) 0.8233(10) 0.226(5) Uani 0.644(4) 1 d D U P I 1
O2F O 0.9478(11) 0.2615(10) 0.8230(10) 0.223(5) Uani 0.644(4) 1 d D U P I 1
O3F O 1.0139(11) 0.1640(9) 0.6616(9) 0.229(6) Uani 0.644(4) 1 d D U P I 1
O4F O 0.9224(9) 0.2422(10) 0.6832(11) 0.247(6) Uani 0.644(4) 1 d D U P I 1
N1F N 1.0231(14) 0.2075(13) 0.7439(8) 0.239(4) Uani 0.644(4) 1 d D U P I 1
C1F C 0.9829(13) 0.1689(10) 0.8444(11) 0.216(4) Uani 0.644(4) 1 d D U P I 1
C2F C 1.0075(15) 0.2785(11) 0.6408(11) 0.265(5) Uani 0.644(4) 1 d D U P I 1
S1H S 0.9642(9) 0.2310(8) 0.8849(7) 0.209(4) Uani 0.356(4) 1 d D U P I 2
S2H S 0.9721(10) 0.2820(9) 0.7817(8) 0.225(4) Uani 0.356(4) 1 d D U P I 2
N1H N 0.9315(17) 0.2841(15) 0.8425(11) 0.221(5) Uiso 0.356(4) 1 d D U P I 2
F3H F 0.8901(13) 0.1587(12) 0.8896(13) 0.208(7) Uiso 0.356(4) 1 d D U P I 2
F1H F 0.9825(18) 0.1287(15) 0.8474(14) 0.226(6) Uiso 0.356(4) 1 d D U P I 2
F2H F 0.9695(16) 0.1232(14) 0.9275(13) 0.228(7) Uiso 0.356(4) 1 d D U P I 2
F4H F 1.0546(19) 0.2369(16) 0.7082(15) 0.271(6) Uiso 0.356(4) 1 d D U P I 2
F6H F 0.9938(18) 0.1778(15) 0.7376(17) 0.257(7) Uiso 0.356(4) 1 d D U P I 2
F5H F 1.0738(16) 0.1892(14) 0.7764(14) 0.243(6) Uiso 0.356(4) 1 d D U P I 2
O2H O 0.9274(14) 0.2464(12) 0.9375(10) 0.170(8) Uiso 0.356(4) 1 d D U P I 2
C1H C 0.9477(17) 0.1597(12) 0.8839(16) 0.216(4) Uiso 0.356(4) 1 d D U P I 2
O1H O 1.0299(13) 0.2272(16) 0.8847(16) 0.214(7) Uiso 0.356(4) 1 d D U P I 2
O4H O 0.9418(18) 0.2824(18) 0.7342(14) 0.246(8) Uiso 0.356(4) 1 d D U P I 2
O3H O 1.0247(16) 0.3098(16) 0.7884(16) 0.224(7) Uiso 0.356(4) 1 d D U P I 2
C2H C 1.0224(17) 0.2157(14) 0.7566(17) 0.238(4) Uiso 0.356(4) 1 d D U P I 2
N1S N 0.2535(5) 0.5796(5) 0.7733(4) 0.133(3) Uani 1 1 d . U . . .
C1S C 0.2925(4) 0.5397(4) 0.7717(3) 0.090(2) Uani 1 1 d . U . . .
C2S C 0.3402(5) 0.4903(5) 0.7731(5) 0.118(3) Uani 1 1 d . U . . .
H2S1 H 0.345436 0.474164 0.810789 0.177 Uiso 1 1 calc R U . . .
H2S2 H 0.380313 0.500755 0.754712 0.177 Uiso 1 1 calc R U . . .
H2S3 H 0.327965 0.461873 0.754689 0.177 Uiso 1 1 calc R U . . .
N2S N 0.2643(7) 0.2742(8) 0.5987(6) 0.186(6) Uani 1 1 d . U . . .
C3S C 0.2860(8) 0.2890(7) 0.5564(7) 0.147(5) Uani 1 1 d . U . . .
C4S C 0.3150(10) 0.3041(7) 0.5021(7) 0.201(8) Uani 1 1 d . U . . .
H4S1 H 0.356301 0.279432 0.496435 0.302 Uiso 1 1 calc R U . . .
H4S2 H 0.320709 0.344161 0.496899 0.302 Uiso 1 1 calc R U . . .
H4S3 H 0.287672 0.298879 0.476095 0.302 Uiso 1 1 calc R U . . .
N3S N 0.8443(7) 0.4958(10) 0.8085(7) 0.230(7) Uani 1 1 d . U . . .
C5S C 0.8862(8) 0.4566(9) 0.7919(7) 0.172(6) Uani 1 1 d . U . . .
C6S C 0.9445(8) 0.4265(9) 0.7662(9) 0.221(9) Uani 1 1 d . U . . .
H6S1 H 0.934815 0.407928 0.737232 0.331 Uiso 1 1 calc R U . . .
H6S2 H 0.965100 0.397416 0.793120 0.331 Uiso 1 1 calc R U . . .
H6S3 H 0.972907 0.453745 0.750861 0.331 Uiso 1 1 calc R U . . .
N4S N 0.6642(5) 0.6509(6) 0.8997(5) 0.145(4) Uani 1 1 d . U . . .
C7S C 0.6963(8) 0.6135(8) 0.8857(9) 0.176(6) Uani 1 1 d . U . . .
C8S C 0.7277(6) 0.5631(5) 0.8486(6) 0.143(5) Uani 1 1 d . U . . .
H8S1 H 0.704843 0.530816 0.858887 0.215 Uiso 1 1 calc R U . . .
H8S2 H 0.772328 0.550267 0.854458 0.215 Uiso 1 1 calc R U . . .
H8S3 H 0.724837 0.578154 0.810344 0.215 Uiso 1 1 calc R U . . .
N5S N 0.1698(9) 1.0637(7) 0.5780(7) 0.103(5) Uiso 0.5 1 d . U P . .
C9S C 0.2091(12) 1.0831(10) 0.5695(10) 0.118(7) Uiso 0.5 1 d . U P . .
C10S C 0.254(2) 1.1191(18) 0.5505(17) 0.205(15) Uiso 0.5 1 d . U P . .
N6S N 0.3996(8) -0.1242(7) 0.9150(7) 0.194(6) Uiso 1 1 d . U . . .
C11S C 0.4080(8) -0.1370(7) 0.8740(8) 0.156(5) Uiso 1 1 d . U . . .
C12S C 0.4119(9) -0.1457(8) 0.8248(8) 0.185(6) Uiso 1 1 d . U . . .
N7X N 0.9211(11) 0.3064(11) 0.9117(10) 0.121(6) Uiso 0.387(3) 1 d D U P J 1
C14X C 1.0130(14) 0.2592(14) 0.9710(13) 0.133(6) Uiso 0.387(3) 1 d D U P J 1
C13X C 0.9627(15) 0.2790(15) 0.9354(14) 0.137(7) Uiso 0.387(3) 1 d D U P J 1
N7S N 1.0432(14) 0.2983(13) 1.0198(12) 0.126(6) Uiso 0.331(3) 1 d D U P K 2
C13S C 1.0785(16) 0.2634(16) 0.9984(16) 0.125(5) Uiso 0.331(3) 1 d D U P K 2
C14S C 1.1313(16) 0.2304(15) 0.9681(15) 0.124(7) Uiso 0.331(3) 1 d D U P K 2
N7Z N 1.0451(17) 0.2633(17) 1.0012(15) 0.128(6) Uiso 0.283(3) 1 d D U P L 3
C13Z C 1.0823(18) 0.2504(19) 0.9668(16) 0.123(5) Uiso 0.283(3) 1 d D U P L 3
C14Z C 1.1397(17) 0.2260(18) 0.9338(17) 0.121(6) Uiso 0.283(3) 1 d D U P L 3
O2S O 0.839(2) 0.370(2) 0.549(2) 0.253(8) Uiso 0.325(14) 1 d D U P M 2
C57S C 0.932(3) 0.299(3) 0.557(4) 0.261(10) Uiso 0.325(14) 1 d D U P M 2
H57A H 0.977143 0.291121 0.561889 0.392 Uiso 0.325(14) 1 calc R U P M 2
H57B H 0.908700 0.276733 0.586439 0.392 Uiso 0.325(14) 1 calc R U P M 2
H57C H 0.926747 0.287934 0.522243 0.392 Uiso 0.325(14) 1 calc R U P M 2
C56S C 0.906(3) 0.365(3) 0.557(4) 0.258(8) Uiso 0.325(14) 1 d D U P M 2
H56D H 0.909958 0.376916 0.591822 0.310 Uiso 0.325(14) 1 calc R U P M 2
H56E H 0.928138 0.388200 0.527149 0.310 Uiso 0.325(14) 1 calc R U P M 2
C55S C 0.806(3) 0.332(3) 0.583(4) 0.247(8) Uiso 0.325(14) 1 d D U P M 2
H55A H 0.827522 0.320182 0.616382 0.297 Uiso 0.325(14) 1 calc R U P M 2
H55B H 0.810002 0.297702 0.565291 0.297 Uiso 0.325(14) 1 calc R U P M 2
C54S C 0.741(3) 0.351(3) 0.599(3) 0.217(11) Uiso 0.325(14) 1 d D U P M 2
H54A H 0.723893 0.319484 0.622951 0.326 Uiso 0.325(14) 1 calc R U P M 2
H54B H 0.736261 0.383768 0.618090 0.326 Uiso 0.325(14) 1 calc R U P M 2
H54C H 0.718665 0.361189 0.566775 0.326 Uiso 0.325(14) 1 calc R U P M 2
C57X C 0.9998(15) 0.3192(14) 0.4760(14) 0.240(13) Uiso 0.675(14) 1 d D U P M 1
H57D H 1.030032 0.345349 0.473834 0.360 Uiso 0.675(14) 1 calc R U P M 1
H57E H 1.016338 0.282032 0.495823 0.360 Uiso 0.675(14) 1 calc R U P M 1
H57F H 0.993601 0.314347 0.439390 0.360 Uiso 0.675(14) 1 calc R U P M 1
C56X C 0.9429(16) 0.3417(17) 0.5026(16) 0.267(9) Uiso 0.675(14) 1 d D U P M 1
H56F H 0.935043 0.380101 0.481075 0.320 Uiso 0.675(14) 1 calc R U P M 1
H56G H 0.957245 0.348546 0.536181 0.320 Uiso 0.675(14) 1 calc R U P M 1
O2X O 0.8790(13) 0.3342(13) 0.5222(11) 0.260(8) Uiso 0.675(14) 1 d D U P M 1
C55X C 0.8561(17) 0.3291(19) 0.5777(14) 0.258(8) Uiso 0.675(14) 1 d D U P M 1
H55C H 0.875543 0.353873 0.595898 0.310 Uiso 0.675(14) 1 calc R U P M 1
H55D H 0.867889 0.289019 0.594798 0.310 Uiso 0.675(14) 1 calc R U P M 1
C54X C 0.7865(15) 0.3461(18) 0.5843(19) 0.228(10) Uiso 0.675(14) 1 d D U P M 1
H54D H 0.770739 0.342502 0.622906 0.342 Uiso 0.675(14) 1 calc R U P M 1
H54E H 0.775055 0.385946 0.567694 0.342 Uiso 0.675(14) 1 calc R U P M 1
H54F H 0.767417 0.321238 0.566597 0.342 Uiso 0.675(14) 1 calc R U P M 1
C51S C 0.3376(11) -0.0726(10) 0.7080(10) 0.129(7) Uiso 0.5 1 d D U P N 1
H51A H 0.310867 -0.087020 0.740601 0.154 Uiso 0.5 1 calc R U P N 1
H51B H 0.362275 -0.105567 0.690998 0.154 Uiso 0.5 1 calc R U P N 1
C53S C 0.4707(13) 0.0038(13) 0.7040(13) 0.167(11) Uiso 0.5 1 d D U P N 1
H53A H 0.501425 0.016844 0.674379 0.251 Uiso 0.5 1 calc R U P N 1
H53B H 0.449816 0.035972 0.723023 0.251 Uiso 0.5 1 calc R U P N 1
H53C H 0.492586 -0.026338 0.729302 0.251 Uiso 0.5 1 calc R U P N 1
C52S C 0.4236(18) -0.0187(19) 0.6821(15) 0.243(17) Uiso 0.5 1 d D U P N 1
H52A H 0.402230 0.011620 0.656029 0.291 Uiso 0.5 1 calc R U P N 1
H52B H 0.445009 -0.050701 0.662309 0.291 Uiso 0.5 1 calc R U P N 1
O1S O 0.3793(9) -0.0376(9) 0.7216(8) 0.168(7) Uiso 0.5 1 d D U P N 1
C50S C 0.2985(11) -0.0332(10) 0.6693(9) 0.127(7) Uiso 0.5 1 d D U P N 1
H50A H 0.268608 -0.053571 0.657908 0.190 Uiso 0.5 1 calc R U P N 1
H50B H 0.274938 -0.000738 0.686839 0.190 Uiso 0.5 1 calc R U P N 1
H50C H 0.325989 -0.019156 0.637580 0.190 Uiso 0.5 1 calc R U P N 1

loop_
_atom_site_aniso_label
_atom_site_aniso_U_11
_atom_site_aniso_U_22
_atom_site_aniso_U_33
_atom_site_aniso_U_23
_atom_site_aniso_U_13
_atom_site_aniso_U_12
Ag1 0.0583(3) 0.0609(3) 0.0699(3) -0.0025(2) -0.0030(2) 0.0112(2)
Ag2 0.0577(3) 0.0690(3) 0.0668(3) -0.0048(3) 0.0052(2) 0.0066(2)
Ag3 0.0575(3) 0.0713(3) 0.0732(3) -0.0062(3) -0.0059(2) 0.0073(2)
Ag4 0.0526(3) 0.0597(3) 0.0692(3) -0.0062(2) -0.0050(2) 0.0081(2)
Ag5 0.0508(3) 0.0634(3) 0.0646(3) -0.0050(2) -0.0070(2) 0.0098(2)
Ag6 0.0545(3) 0.0677(3) 0.0594(3) -0.0066(2) -0.0078(2) 0.0043(2)
Ag7 0.0497(3) 0.0720(3) 0.0673(3) -0.0045(3) -0.0110(2) 0.0002(2)
Ag8 0.0469(2) 0.0681(3) 0.0605(3) -0.0056(2) -0.0016(2) 0.0080(2)
I1 0.0541(2) 0.0623(3) 0.0656(3) -0.0057(2) -0.00415(19) 0.00859(19)
I2 0.0493(2) 0.0653(3) 0.0656(3) -0.0043(2) -0.00754(19) 0.00664(19)
N1 0.056(3) 0.060(3) 0.076(4) -0.006(3) 0.001(2) 0.012(2)
N2 0.055(3) 0.058(3) 0.069(3) -0.005(3) 0.004(2) -0.001(2)
N3 0.054(3) 0.059(3) 0.074(4) -0.004(3) 0.004(3) 0.006(2)
N4 0.044(3) 0.080(3) 0.090(4) -0.021(3) 0.001(3) 0.004(3)
N5 0.047(3) 0.074(3) 0.061(3) -0.008(3) -0.011(2) 0.003(2)
N6 0.062(3) 0.085(4) 0.067(4) -0.015(3) -0.007(3) 0.009(3)
N7 0.055(3) 0.065(3) 0.069(4) -0.007(3) -0.007(3) 0.014(2)
N8 0.045(3) 0.069(3) 0.080(4) -0.013(3) -0.006(3) 0.010(2)
N9 0.052(3) 0.061(3) 0.064(3) -0.002(2) 0.001(2) 0.007(2)
N10 0.051(3) 0.068(3) 0.066(3) 0.001(3) -0.001(2) 0.009(2)
N11 0.050(3) 0.057(3) 0.067(3) -0.005(2) -0.002(2) 0.006(2)
N12 0.049(3) 0.080(4) 0.071(3) -0.013(3) -0.004(2) 0.006(3)
N13 0.075(4) 0.069(3) 0.064(3) -0.001(3) -0.007(3) 0.009(3)
N14 0.056(3) 0.072(3) 0.061(3) 0.002(3) -0.010(2) 0.005(3)
N15 0.052(3) 0.075(3) 0.061(3) -0.007(3) -0.015(2) 0.012(3)
N16 0.063(3) 0.073(3) 0.078(4) -0.023(3) -0.016(3) 0.013(3)
N17 0.058(3) 0.077(3) 0.072(3) -0.016(3) -0.003(3) 0.007(3)
N18 0.080(4) 0.077(4) 0.090(4) -0.004(3) -0.011(3) 0.003(3)
N19 0.056(3) 0.075(3) 0.074(3) -0.014(3) -0.012(3) 0.013(3)
N20 0.045(3) 0.077(3) 0.069(3) -0.016(3) -0.010(2) 0.010(2)
N21 0.051(3) 0.081(3) 0.064(3) -0.008(3) -0.010(3) 0.011(3)
N22 0.072(4) 0.071(3) 0.075(4) 0.003(3) -0.007(3) 0.003(3)
N23 0.057(3) 0.083(4) 0.078(4) -0.002(3) -0.005(3) 0.001(3)
N24 0.059(3) 0.083(4) 0.093(4) 0.002(3) 0.011(3) 0.003(3)
N25 0.053(3) 0.060(3) 0.056(3) 0.000(2) -0.007(2) 0.012(2)
N26 0.046(3) 0.069(3) 0.061(3) -0.012(3) -0.011(2) 0.013(2)
N27 0.044(3) 0.075(3) 0.074(4) -0.017(3) -0.005(2) 0.002(2)
N28 0.060(3) 0.060(3) 0.067(3) -0.005(3) 0.008(2) 0.011(2)
N29 0.055(3) 0.053(3) 0.066(3) 0.001(2) 0.000(2) 0.007(2)
N30 0.059(3) 0.063(3) 0.073(4) 0.003(3) -0.001(3) 0.004(2)
N31 0.055(3) 0.067(3) 0.064(3) -0.006(3) -0.009(2) 0.011(2)
N32 0.054(3) 0.058(3) 0.062(3) -0.006(2) -0.004(2) 0.006(2)
N33 0.049(3) 0.070(3) 0.070(3) -0.011(3) -0.005(2) 0.005(2)
N34 0.051(3) 0.082(3) 0.073(4) -0.017(3) -0.006(3) 0.013(3)
N35 0.056(3) 0.083(4) 0.063(3) -0.017(3) -0.018(3) 0.012(3)
N36 0.076(4) 0.085(4) 0.077(4) -0.024(3) -0.020(3) 0.023(3)
C1 0.059(4) 0.055(4) 0.079(4) -0.001(3) 0.004(3) 0.004(3)
C2 0.064(4) 0.064(4) 0.073(4) 0.002(3) 0.006(3) 0.016(3)
C3 0.073(4) 0.063(4) 0.074(4) -0.010(3) 0.007(3) 0.010(3)
C4 0.065(4) 0.058(4) 0.069(4) -0.001(3) 0.001(3) 0.009(3)
C5 0.058(3) 0.055(4) 0.060(4) 0.000(3) 0.009(3) 0.000(3)
C6 0.076(4) 0.072(4) 0.070(4) -0.014(4) 0.001(3) 0.004(3)
C7 0.071(4) 0.077(5) 0.074(4) -0.010(3) -0.011(3) 0.012(3)
C8 0.060(3) 0.066(4) 0.062(4) -0.004(3) -0.001(3) 0.003(3)
C9 0.059(4) 0.057(4) 0.077(4) 0.001(3) 0.000(3) 0.002(3)
C10 0.053(3) 0.064(4) 0.074(4) -0.006(3) -0.004(3) 0.005(3)
C11 0.060(4) 0.081(5) 0.081(5) -0.022(4) -0.003(3) -0.003(3)
C12 0.057(4) 0.077(5) 0.091(5) -0.018(4) -0.009(3) 0.007(3)
C13 0.051(3) 0.067(4) 0.073(4) -0.009(3) -0.001(3) 0.004(3)
C14 0.061(4) 0.091(5) 0.092(5) -0.030(4) -0.009(3) 0.015(4)
C15 0.057(4) 0.083(5) 0.084(5) -0.017(4) -0.011(3) 0.012(3)
C16 0.069(5) 0.142(9) 0.166(10) -0.078(8) -0.037(6) 0.026(5)
C17 0.049(3) 0.079(4) 0.070(4) -0.015(3) -0.003(3) 0.005(3)
C18 0.064(4) 0.076(4) 0.081(5) -0.018(3) 0.004(3) 0.001(3)
C19 0.064(4) 0.077(4) 0.082(5) -0.009(4) 0.016(4) -0.003(3)
C20 0.047(3) 0.074(4) 0.082(5) -0.013(3) 0.004(3) 0.002(3)
C21 0.048(3) 0.087(5) 0.077(5) -0.005(4) -0.002(3) 0.004(3)
C22 0.054(4) 0.082(4) 0.078(5) -0.011(3) -0.002(3) 0.010(3)
C23 0.086(6) 0.087(5) 0.100(6) 0.004(4) 0.019(5) 0.005(4)
C24 0.043(3) 0.075(4) 0.078(5) -0.009(4) -0.004(3) 0.000(3)
C25 0.045(3) 0.073(4) 0.069(4) -0.014(3) -0.006(3) 0.007(3)
C26 0.053(3) 0.090(5) 0.091(5) -0.026(4) -0.003(3) -0.003(3)
C27 0.040(3) 0.100(5) 0.095(5) -0.031(4) -0.008(3) 0.003(3)
C28 0.051(3) 0.089(4) 0.075(4) -0.028(4) -0.009(3) 0.009(3)
C29 0.050(3) 0.081(4) 0.063(4) -0.017(3) -0.004(3) 0.006(3)
C30 0.053(4) 0.103(5) 0.086(5) -0.031(5) -0.005(4) 0.018(3)
C31 0.076(4) 0.090(5) 0.078(5) -0.023(4) -0.003(4) 0.019(4)
C32 0.083(4) 0.089(5) 0.075(5) -0.031(4) -0.007(4) 0.013(4)
C41 0.067(4) 0.060(4) 0.075(4) -0.005(3) -0.014(3) 0.010(3)
C42 0.063(4) 0.072(4) 0.088(5) -0.015(4) -0.022(4) 0.016(3)
C43 0.052(4) 0.077(4) 0.100(6) -0.016(4) -0.022(4) 0.014(3)
C44 0.057(3) 0.070(4) 0.079(5) -0.013(3) -0.013(3) 0.008(3)
C45 0.050(3) 0.060(3) 0.072(4) -0.015(3) -0.008(3) 0.012(3)
C46 0.053(4) 0.085(5) 0.103(6) -0.008(4) -0.010(4) 0.005(3)
C47 0.057(4) 0.077(5) 0.115(6) -0.006(4) -0.022(4) -0.002(3)
C48 0.051(3) 0.067(4) 0.072(4) -0.013(3) -0.006(3) 0.005(3)
C49 0.061(4) 0.061(4) 0.078(5) -0.004(3) -0.004(3) 0.003(3)
C50 0.052(3) 0.058(3) 0.057(4) -0.008(3) -0.002(3) 0.009(3)
C51 0.045(3) 0.069(4) 0.051(3) -0.006(3) 0.004(3) 0.002(3)
C52 0.053(3) 0.065(4) 0.052(3) -0.005(3) 0.001(3) 0.004(3)
C53 0.051(3) 0.059(3) 0.050(3) -0.006(3) -0.003(3) 0.005(2)
C54 0.052(3) 0.068(4) 0.071(4) -0.002(3) -0.008(3) -0.001(3)
C55 0.060(3) 0.054(4) 0.074(4) -0.004(3) -0.007(3) 0.002(3)
C56 0.058(4) 0.070(4) 0.073(5) 0.004(3) -0.003(3) 0.003(3)
C57 0.054(3) 0.059(4) 0.058(3) -0.004(3) -0.005(3) 0.004(3)
C58 0.051(3) 0.055(3) 0.060(3) -0.005(3) -0.001(3) 0.000(3)
C59 0.056(3) 0.074(4) 0.057(4) -0.004(3) -0.002(3) 0.004(3)
C60 0.049(3) 0.059(4) 0.068(4) -0.004(3) -0.003(3) 0.003(3)
C61 0.051(3) 0.066(4) 0.068(4) -0.012(3) 0.000(3) 0.007(3)
C62 0.053(3) 0.067(4) 0.064(4) -0.006(3) -0.006(3) 0.007(3)
C63 0.060(4) 0.073(4) 0.056(4) -0.005(3) 0.004(3) 0.005(3)
C64 0.058(3) 0.069(4) 0.063(4) -0.003(3) -0.004(3) 0.007(3)
C65 0.059(3) 0.069(4) 0.068(4) 0.002(3) -0.003(3) 0.014(3)
C66 0.059(4) 0.135(7) 0.073(4) 0.022(5) 0.007(3) 0.021(4)
C67 0.073(5) 0.152(8) 0.062(5) 0.034(5) 0.005(4) 0.022(5)
C68 0.056(4) 0.098(5) 0.069(4) 0.008(4) 0.000(3) 0.014(4)
C69 0.052(3) 0.069(4) 0.064(4) -0.003(3) -0.008(3) 0.004(3)
C70 0.073(4) 0.124(7) 0.071(5) 0.017(5) -0.011(3) 0.019(4)
C71 0.060(4) 0.111(6) 0.092(5) -0.009(5) -0.016(4) 0.026(4)
C72 0.055(4) 0.083(5) 0.085(4) -0.007(4) -0.011(3) 0.012(3)
C81 0.093(5) 0.071(4) 0.071(5) 0.001(3) 0.000(4) 0.020(4)
C82 0.108(6) 0.066(5) 0.095(5) -0.002(4) 0.001(5) 0.011(4)
C83 0.100(6) 0.078(4) 0.077(5) 0.010(4) 0.007(4) 0.012(4)
C84 0.083(5) 0.068(4) 0.067(4) 0.005(3) -0.004(3) 0.009(3)
C85 0.069(4) 0.073(4) 0.066(4) -0.002(3) -0.010(3) 0.008(3)
C86 0.108(6) 0.082(5) 0.080(5) 0.001(4) 0.011(4) 0.001(4)
C87 0.084(5) 0.082(4) 0.070(4) 0.002(4) 0.006(4) -0.001(4)
C88 0.057(4) 0.074(4) 0.059(4) -0.003(3) -0.009(3) 0.005(3)
C89 0.051(3) 0.070(4) 0.063(4) -0.014(3) -0.014(3) 0.005(3)
C90 0.046(3) 0.070(4) 0.072(4) -0.012(3) -0.017(3) 0.008(3)
C91 0.062(4) 0.089(4) 0.059(4) -0.008(3) -0.011(3) 0.012(3)
C92 0.059(4) 0.079(4) 0.059(4) -0.009(3) -0.012(3) 0.012(3)
C93 0.048(3) 0.075(4) 0.063(3) -0.017(3) -0.015(3) 0.009(3)
C94 0.066(4) 0.073(4) 0.061(4) -0.012(3) -0.005(3) 0.015(3)
C95 0.063(4) 0.068(4) 0.065(4) -0.011(3) -0.008(3) 0.014(3)
C96 0.118(7) 0.093(6) 0.080(5) -0.027(5) 0.016(5) 0.013(5)
C97 0.058(3) 0.073(4) 0.052(4) -0.012(3) -0.010(3) 0.007(3)
C98 0.062(4) 0.076(4) 0.063(4) -0.016(3) -0.016(3) 0.005(3)
C99 0.062(4) 0.074(4) 0.069(4) -0.013(3) -0.016(3) 0.000(3)
C100 0.061(4) 0.078(4) 0.062(4) -0.024(3) -0.015(3) 0.014(3)
C101 0.052(3) 0.067(4) 0.070(4) -0.012(3) -0.011(3) 0.010(3)
C102 0.057(3) 0.074(4) 0.060(4) -0.012(3) -0.009(3) 0.010(3)
C103 0.067(4) 0.096(6) 0.105(6) -0.019(5) -0.039(4) 0.012(4)
C104 0.058(4) 0.068(4) 0.082(4) -0.022(3) -0.015(3) 0.007(3)
C105 0.065(4) 0.067(4) 0.074(4) -0.018(3) -0.010(3) 0.008(3)
C106 0.098(6) 0.075(4) 0.072(5) -0.013(4) -0.026(4) 0.007(4)
C107 0.119(7) 0.073(4) 0.107(6) -0.021(4) -0.031(5) 0.016(5)
C108 0.097(6) 0.068(4) 0.100(5) -0.011(4) -0.026(4) 0.008(4)
C109 0.070(4) 0.069(4) 0.080(4) -0.008(3) -0.007(3) 0.004(3)
C110 0.130(8) 0.067(4) 0.121(7) -0.016(5) -0.029(6) 0.008(5)
C111 0.121(7) 0.067(5) 0.129(7) -0.007(5) -0.029(6) 0.013(5)
C112 0.108(6) 0.080(5) 0.094(6) 0.005(4) -0.029(5) -0.004(4)
C121 0.075(5) 0.081(4) 0.080(5) -0.013(4) -0.010(4) 0.014(4)
C122 0.123(7) 0.076(5) 0.093(6) -0.012(4) -0.023(5) 0.017(5)
C123 0.144(8) 0.079(5) 0.107(6) -0.033(5) -0.041(6) 0.040(5)
C124 0.088(5) 0.076(4) 0.086(5) -0.029(4) -0.019(4) 0.025(4)
C125 0.051(3) 0.081(4) 0.071(4) -0.019(3) -0.009(3) 0.013(3)
C126 0.115(7) 0.092(5) 0.104(6) -0.045(5) -0.041(5) 0.027(5)
C127 0.094(6) 0.098(5) 0.093(6) -0.035(4) -0.035(5) 0.024(5)
C128 0.057(4) 0.079(4) 0.069(4) -0.014(3) -0.012(3) 0.009(3)
C129 0.060(4) 0.087(4) 0.067(4) -0.009(3) -0.019(3) 0.015(3)
C130 0.054(4) 0.077(4) 0.070(4) -0.007(3) -0.016(3) 0.012(3)
C131 0.072(4) 0.094(5) 0.071(4) -0.012(4) -0.019(4) 0.013(4)
C132 0.067(4) 0.094(5) 0.077(4) -0.003(4) -0.023(4) 0.018(4)
C133 0.065(4) 0.070(4) 0.073(4) 0.000(3) -0.017(3) 0.010(3)
C134 0.066(4) 0.072(4) 0.074(4) -0.004(3) -0.021(3) 0.003(3)
C135 0.060(4) 0.079(4) 0.065(4) -0.003(3) -0.021(3) 0.004(3)
C136 0.112(7) 0.101(6) 0.084(5) -0.004(5) -0.028(5) 0.012(5)
C137 0.068(4) 0.074(4) 0.072(4) -0.004(3) -0.021(3) 0.008(3)
C138 0.070(4) 0.080(4) 0.076(5) -0.002(4) -0.012(4) 0.007(3)
C139 0.075(4) 0.080(4) 0.071(5) 0.006(4) 0.004(4) 0.001(3)
C140 0.067(4) 0.073(4) 0.075(5) -0.006(4) -0.012(3) 0.006(3)
C141 0.056(4) 0.072(4) 0.082(5) -0.008(4) -0.016(3) 0.012(3)
C142 0.062(4) 0.077(4) 0.084(5) -0.005(4) -0.018(3) 0.005(3)
C143 0.084(5) 0.098(6) 0.089(6) 0.009(5) 0.009(4) 0.011(4)
C144 0.059(4) 0.069(4) 0.078(5) 0.002(3) -0.003(3) 0.000(3)
C145 0.064(4) 0.071(4) 0.073(4) 0.007(3) -0.009(3) 0.004(3)
C146 0.086(5) 0.086(4) 0.079(5) 0.008(4) 0.010(4) 0.005(4)
C147 0.091(6) 0.079(4) 0.087(5) 0.009(4) 0.005(4) 0.009(4)
C148 0.085(5) 0.079(4) 0.084(5) 0.006(4) 0.001(4) 0.001(4)
C149 0.064(4) 0.081(4) 0.084(5) -0.002(4) -0.004(3) 0.008(3)
C150 0.090(6) 0.080(5) 0.109(6) 0.005(4) 0.017(5) 0.008(4)
C151 0.091(6) 0.081(5) 0.134(7) -0.007(5) 0.016(5) 0.016(4)
C152 0.078(5) 0.089(5) 0.118(7) -0.002(5) 0.024(5) 0.024(4)
C161 0.051(3) 0.082(4) 0.062(4) -0.005(3) -0.002(3) 0.011(3)
C162 0.055(3) 0.079(4) 0.079(5) -0.012(4) -0.001(3) 0.015(3)
C163 0.047(4) 0.095(5) 0.100(6) -0.022(5) -0.010(4) 0.009(3)
C164 0.043(3) 0.090(4) 0.083(5) -0.017(4) -0.001(3) 0.003(3)
C165 0.044(3) 0.073(4) 0.064(4) -0.010(3) -0.005(3) 0.013(3)
C166 0.042(3) 0.113(5) 0.127(7) -0.042(5) 0.002(4) -0.003(3)
C167 0.052(3) 0.093(5) 0.108(6) -0.027(5) -0.002(4) -0.006(3)
C168 0.046(3) 0.072(4) 0.078(4) -0.014(3) -0.004(3) 0.000(3)
C169 0.056(3) 0.065(4) 0.089(5) -0.016(4) -0.006(3) -0.004(3)
C170 0.048(3) 0.065(4) 0.068(4) -0.012(3) -0.007(3) 0.006(3)
C171 0.048(3) 0.090(5) 0.093(5) -0.026(4) -0.010(3) 0.005(3)
C172 0.052(3) 0.076(4) 0.109(6) -0.032(4) -0.008(4) 0.003(3)
C173 0.053(3) 0.058(4) 0.086(5) -0.014(3) -0.005(3) 0.006(3)
C174 0.045(3) 0.064(4) 0.089(5) -0.017(3) -0.004(3) 0.005(3)
C175 0.052(3) 0.057(4) 0.079(4) -0.012(3) -0.005(3) 0.006(3)
C176 0.066(5) 0.109(7) 0.148(9) -0.066(6) -0.009(5) 0.008(4)
C177 0.049(3) 0.072(4) 0.080(4) -0.022(3) -0.004(3) 0.005(3)
C178 0.061(4) 0.065(4) 0.079(4) -0.017(3) -0.010(3) 0.012(3)
C179 0.058(4) 0.079(5) 0.075(4) -0.022(3) -0.001(3) 0.011(3)
C180 0.053(3) 0.061(4) 0.083(4) -0.017(3) 0.000(3) 0.008(3)
C181 0.054(4) 0.063(4) 0.078(4) -0.008(3) 0.001(3) 0.005(3)
C182 0.052(3) 0.073(4) 0.075(4) -0.015(3) 0.005(3) 0.001(3)
C183 0.072(5) 0.093(6) 0.088(5) -0.011(4) -0.003(4) 0.022(4)
C184 0.064(4) 0.060(4) 0.063(4) -0.001(3) 0.006(3) 0.007(3)
C185 0.063(4) 0.054(4) 0.063(4) 0.000(3) 0.003(3) 0.006(3)
C186 0.067(4) 0.072(4) 0.066(4) -0.011(3) -0.004(3) 0.018(3)
C187 0.070(4) 0.085(5) 0.064(4) -0.006(4) 0.003(3) 0.010(4)
C188 0.062(4) 0.061(4) 0.067(4) 0.000(3) 0.009(3) 0.006(3)
C189 0.054(3) 0.059(4) 0.069(4) 0.001(3) 0.004(3) 0.007(3)
C190 0.063(4) 0.071(4) 0.069(4) 0.001(3) 0.005(3) 0.018(3)
C191 0.061(4) 0.074(4) 0.074(4) 0.007(3) 0.010(3) 0.011(3)
C192 0.058(4) 0.065(4) 0.070(4) 0.011(3) 0.002(3) 0.009(3)
C201 0.065(4) 0.080(5) 0.063(4) 0.004(3) -0.006(3) 0.014(3)
C202 0.064(4) 0.076(5) 0.076(4) 0.013(4) -0.017(3) 0.014(3)
C203 0.072(4) 0.091(5) 0.069(4) 0.009(4) -0.016(3) 0.008(4)
C204 0.062(3) 0.078(4) 0.062(4) 0.000(3) -0.006(3) 0.004(3)
C205 0.054(3) 0.057(4) 0.064(4) 0.000(3) -0.005(3) -0.001(3)
C206 0.074(4) 0.104(6) 0.059(4) 0.005(4) -0.004(3) -0.002(4)
C207 0.064(4) 0.086(5) 0.060(4) 0.001(3) 0.007(3) -0.004(3)
C208 0.060(3) 0.063(4) 0.068(4) -0.004(3) 0.001(3) 0.006(3)
C209 0.056(4) 0.079(5) 0.071(4) -0.011(3) -0.004(3) 0.004(3)
C210 0.050(3) 0.069(4) 0.064(4) -0.014(3) -0.005(3) 0.003(3)
C211 0.057(3) 0.083(5) 0.073(5) -0.002(4) -0.001(3) -0.005(3)
C212 0.051(3) 0.098(5) 0.065(4) 0.003(3) -0.003(3) -0.010(3)
C213 0.049(3) 0.082(4) 0.062(4) -0.014(3) -0.005(3) 0.002(3)
C214 0.048(3) 0.078(4) 0.065(4) -0.005(3) 0.002(3) 0.001(3)
C215 0.047(3) 0.071(4) 0.067(4) -0.008(3) 0.002(3) 0.009(3)
C216 0.057(4) 0.131(8) 0.103(7) 0.012(6) 0.001(4) 0.003(4)
C217 0.044(3) 0.072(4) 0.060(4) -0.011(3) -0.001(3) 0.003(3)
C218 0.052(3) 0.079(4) 0.078(4) -0.021(3) -0.007(3) -0.005(3)
C219 0.060(4) 0.079(4) 0.070(4) -0.013(3) -0.007(3) 0.000(3)
C220 0.046(3) 0.076(4) 0.063(4) -0.011(3) -0.008(3) 0.008(3)
C221 0.054(4) 0.073(4) 0.075(4) -0.024(3) -0.004(3) 0.008(3)
C222 0.052(3) 0.087(4) 0.070(4) -0.020(3) -0.009(3) 0.002(3)
C223 0.086(5) 0.087(5) 0.090(6) -0.026(4) -0.023(4) 0.001(4)
C224 0.054(4) 0.075(4) 0.072(4) -0.018(4) -0.009(3) 0.010(3)
C225 0.057(3) 0.075(4) 0.074(4) -0.022(3) -0.014(3) 0.011(3)
C226 0.053(3) 0.087(5) 0.089(5) -0.027(4) -0.012(3) 0.005(3)
C227 0.056(4) 0.102(5) 0.103(6) -0.034(4) -0.027(4) 0.016(3)
C228 0.061(4) 0.093(5) 0.087(5) -0.034(4) -0.022(4) 0.020(3)
C229 0.067(4) 0.080(4) 0.074(5) -0.022(3) -0.023(3) 0.019(3)
C230 0.075(5) 0.110(6) 0.092(6) -0.025(4) -0.031(4) 0.023(4)
C231 0.091(5) 0.114(6) 0.086(6) -0.020(5) -0.038(5) 0.032(4)
C232 0.095(5) 0.098(6) 0.085(6) -0.015(4) -0.022(5) 0.027(4)
S1A 0.092(3) 0.103(3) 0.089(2) -0.017(2) -0.013(2) -0.019(2)
S2A 0.085(2) 0.093(2) 0.096(2) -0.015(2) 0.0005(19) -0.0174(19)
F1A 0.116(5) 0.119(6) 0.109(6) -0.010(5) -0.026(5) -0.006(5)
F2A 0.114(6) 0.127(6) 0.106(5) -0.035(5) -0.013(4) -0.011(5)
F3A 0.120(5) 0.105(5) 0.142(6) -0.010(5) -0.012(5) -0.026(4)
F4A 0.116(5) 0.116(5) 0.138(6) -0.024(5) -0.001(5) 0.006(4)
F5A 0.125(5) 0.119(5) 0.136(6) -0.024(5) -0.007(5) -0.036(5)
F6A 0.124(6) 0.116(6) 0.129(6) 0.000(5) 0.008(5) -0.015(5)
O1A 0.109(6) 0.116(6) 0.087(5) -0.004(5) -0.018(5) -0.019(5)
O2A 0.104(5) 0.124(6) 0.108(5) -0.016(5) 0.001(5) 0.004(5)
O3A 0.104(6) 0.115(7) 0.089(5) -0.002(5) 0.014(5) -0.009(6)
O4A 0.082(5) 0.098(6) 0.106(6) -0.022(5) -0.003(5) -0.008(5)
N1A 0.094(3) 0.102(4) 0.095(3) -0.012(3) -0.006(3) -0.012(3)
C1A 0.107(4) 0.108(4) 0.104(4) -0.015(4) -0.009(4) -0.018(3)
S2L 0.096(3) 0.099(3) 0.100(3) -0.001(3) 0.011(3) -0.001(3)
S1L 0.108(3) 0.112(3) 0.103(3) -0.013(3) -0.008(3) -0.014(3)
S1B 0.0612(10) 0.0923(14) 0.0712(12) 0.0060(10) -0.0010(9) 0.0199(10)
S2B 0.0745(12) 0.0770(13) 0.0866(14) -0.0050(10) -0.0103(10) 0.0134(10)
F1B 0.102(4) 0.133(4) 0.112(4) -0.048(3) -0.007(3) 0.017(3)
F2B 0.102(4) 0.136(5) 0.112(4) -0.019(3) 0.019(3) -0.011(3)
F3B 0.073(3) 0.129(4) 0.122(4) -0.034(3) -0.023(3) 0.032(3)
F4B 0.108(4) 0.121(5) 0.201(6) -0.037(5) -0.073(5) 0.017(3)
F5B 0.098(4) 0.094(4) 0.175(6) 0.019(4) -0.021(4) 0.005(3)
F6B 0.070(3) 0.117(4) 0.192(6) -0.010(4) -0.002(3) 0.006(3)
O1B 0.076(3) 0.104(4) 0.074(3) 0.000(3) 0.006(3) 0.031(3)
O2B 0.086(4) 0.137(5) 0.081(4) 0.020(4) -0.005(3) 0.013(4)
O3B 0.091(4) 0.079(3) 0.087(4) -0.004(3) -0.010(3) 0.021(3)
O4B 0.085(4) 0.085(4) 0.095(4) -0.019(3) -0.004(3) 0.011(3)
N1B 0.074(4) 0.086(4) 0.092(4) -0.011(3) -0.012(3) 0.029(3)
C1B 0.083(5) 0.105(6) 0.080(5) -0.026(4) 0.003(4) 0.020(4)
C2B 0.076(5) 0.088(5) 0.148(8) 0.000(5) -0.027(5) 0.016(4)
S1C 0.088(3) 0.113(4) 0.098(3) -0.014(3) -0.004(2) -0.030(3)
S2C 0.080(3) 0.106(3) 0.095(3) -0.005(3) 0.011(2) -0.012(2)
F1C 0.112(5) 0.163(8) 0.129(6) -0.013(6) -0.041(5) -0.008(6)
F2C 0.146(7) 0.153(8) 0.135(7) 0.002(7) 0.024(6) -0.035(6)
F3C 0.161(8) 0.158(7) 0.138(7) -0.048(6) -0.014(6) -0.017(6)
F4C 0.082(5) 0.072(4) 0.114(6) -0.017(4) 0.006(5) 0.014(4)
F5C 0.152(7) 0.118(6) 0.100(5) 0.006(4) -0.024(5) -0.017(6)
F6C 0.087(4) 0.100(5) 0.147(7) -0.028(5) 0.025(5) -0.014(4)
O1C 0.105(7) 0.126(9) 0.109(7) -0.009(7) 0.009(7) -0.047(6)
O2C 0.122(7) 0.107(6) 0.120(8) -0.005(7) -0.017(7) -0.008(6)
O3C 0.111(7) 0.133(7) 0.089(6) -0.003(5) -0.001(5) -0.023(6)
O4C 0.079(5) 0.126(7) 0.139(7) 0.004(6) 0.018(5) 0.005(5)
N1C 0.084(4) 0.104(4) 0.098(4) 0.000(4) 0.004(4) -0.019(4)
C1C 0.107(4) 0.129(5) 0.119(4) -0.015(4) -0.007(4) -0.024(4)
C2C 0.094(4) 0.093(4) 0.096(4) -0.017(4) 0.007(4) -0.010(4)
S2I 0.095(4) 0.104(4) 0.097(4) -0.006(3) 0.010(3) -0.014(3)
S1I 0.099(4) 0.114(4) 0.103(4) -0.008(4) -0.001(3) -0.032(4)
S1D 0.117(3) 0.094(3) 0.101(3) -0.016(2) 0.000(3) 0.003(3)
S2D 0.114(3) 0.086(3) 0.088(2) -0.002(2) 0.001(3) -0.005(2)
F1D 0.131(6) 0.128(6) 0.158(7) -0.025(6) -0.036(6) -0.028(6)
F2D 0.098(6) 0.124(6) 0.170(8) -0.024(6) 0.000(6) -0.004(5)
F3D 0.118(6) 0.143(7) 0.123(5) -0.019(5) 0.011(5) -0.024(5)
F4D 0.148(6) 0.125(7) 0.137(7) 0.014(6) 0.009(6) -0.025(6)
F5D 0.128(7) 0.112(7) 0.112(7) 0.015(6) -0.021(6) 0.017(6)
F6D 0.145(7) 0.116(6) 0.111(6) -0.028(5) 0.015(6) 0.002(5)
O1D 0.156(9) 0.145(9) 0.113(7) -0.020(7) -0.016(7) 0.010(8)
O2D 0.088(5) 0.076(5) 0.111(6) -0.018(5) -0.002(5) 0.007(5)
O3D 0.119(7) 0.083(6) 0.150(9) -0.004(6) -0.010(6) -0.016(6)
O4D 0.151(7) 0.088(6) 0.112(6) -0.030(5) -0.009(6) 0.015(5)
N1D 0.115(4) 0.090(4) 0.101(4) -0.013(4) -0.004(4) 0.001(4)
C1D 0.117(4) 0.116(4) 0.118(4) -0.022(4) -0.012(4) -0.021(4)
C2D 0.118(4) 0.098(4) 0.097(4) -0.007(4) -0.013(4) 0.002(4)
S1J 0.121(4) 0.106(4) 0.108(4) -0.014(4) -0.006(4) -0.006(4)
S2J 0.113(4) 0.098(4) 0.098(4) -0.005(4) -0.006(4) -0.010(4)
S1K 0.131(9) 0.090(8) 0.149(10) 0.009(8) 0.011(9) 0.007(7)
S2K 0.116(10) 0.124(10) 0.141(11) 0.006(9) 0.014(9) -0.039(8)
S1E 0.121(3) 0.162(3) 0.141(3) -0.019(3) 0.005(3) -0.049(3)
S2E 0.127(3) 0.139(3) 0.130(3) 0.000(3) -0.018(3) -0.049(3)
F1E 0.186(8) 0.209(9) 0.145(7) -0.010(7) -0.020(6) -0.033(7)
F4E 0.180(8) 0.189(7) 0.199(8) -0.059(7) -0.004(7) -0.049(7)
F2E 0.180(8) 0.237(8) 0.182(8) -0.049(7) -0.005(7) -0.014(7)
F3E 0.242(13) 0.253(11) 0.177(10) -0.013(9) 0.058(10) -0.102(9)
F5E 0.145(6) 0.188(8) 0.177(7) -0.030(7) 0.001(6) -0.037(6)
F6E 0.173(9) 0.195(8) 0.162(8) -0.017(7) -0.012(7) -0.024(7)
O1E 0.161(8) 0.181(9) 0.172(9) -0.044(8) -0.004(7) -0.113(7)
O2E 0.134(7) 0.170(7) 0.165(8) -0.025(7) -0.034(6) -0.066(6)
O3E 0.149(8) 0.161(8) 0.132(7) -0.005(6) -0.023(7) -0.060(7)
O4E 0.204(9) 0.193(8) 0.183(8) 0.023(8) -0.009(8) -0.019(8)
N1E 0.150(4) 0.161(4) 0.152(5) -0.017(4) 0.001(4) -0.045(4)
C1E 0.165(6) 0.182(6) 0.156(6) -0.023(5) -0.009(5) -0.045(5)
C2E 0.152(5) 0.164(5) 0.159(5) -0.027(4) -0.013(5) -0.041(5)
S2G 0.145(4) 0.159(4) 0.148(4) -0.023(4) -0.006(4) -0.042(4)
S1G 0.145(5) 0.170(5) 0.170(5) -0.028(4) -0.006(4) -0.030(4)
S1F 0.226(5) 0.216(5) 0.229(5) -0.034(4) -0.032(4) -0.039(4)
S2F 0.231(5) 0.260(6) 0.257(6) -0.037(5) -0.025(5) -0.056(5)
F4F 0.241(14) 0.286(13) 0.263(15) -0.042(11) -0.028(13) -0.056(12)
F1F 0.205(9) 0.210(10) 0.241(11) -0.042(9) -0.039(9) -0.017(8)
F5F 0.261(10) 0.345(13) 0.298(13) -0.050(12) -0.010(11) -0.084(11)
F2F 0.209(8) 0.207(8) 0.240(9) -0.017(8) -0.046(8) -0.022(7)
F6F 0.296(16) 0.356(18) 0.277(13) -0.048(13) -0.083(14) -0.028(15)
F3F 0.241(7) 0.219(8) 0.223(6) -0.029(6) -0.013(6) -0.026(7)
O1F 0.231(9) 0.219(9) 0.236(9) -0.029(9) -0.048(9) -0.046(8)
O2F 0.228(9) 0.219(9) 0.226(10) -0.048(9) -0.014(9) -0.042(9)
O3F 0.218(12) 0.236(11) 0.246(12) -0.075(10) -0.030(11) -0.034(10)
O4F 0.204(11) 0.223(12) 0.319(13) -0.058(11) -0.024(10) -0.039(10)
N1F 0.240(6) 0.240(6) 0.241(6) -0.042(5) -0.022(5) -0.049(5)
C1F 0.215(6) 0.211(6) 0.223(6) -0.035(5) -0.031(5) -0.031(5)
C2F 0.246(9) 0.286(9) 0.269(9) -0.040(8) -0.031(9) -0.057(9)
S1H 0.206(5) 0.210(6) 0.215(5) -0.036(5) -0.030(5) -0.034(5)
S2H 0.223(6) 0.226(6) 0.226(6) -0.027(5) -0.035(5) -0.038(5)
N1S 0.110(7) 0.132(7) 0.147(8) -0.023(6) -0.022(6) 0.013(5)
C1S 0.083(5) 0.109(6) 0.079(5) -0.013(5) -0.007(4) -0.019(4)
C2S 0.090(6) 0.131(8) 0.133(9) -0.030(7) -0.012(6) -0.008(5)
N2S 0.169(12) 0.261(16) 0.125(8) -0.013(10) -0.039(8) -0.024(10)
C3S 0.175(13) 0.140(11) 0.138(9) -0.022(9) -0.039(10) -0.036(9)
C4S 0.31(2) 0.147(13) 0.137(10) -0.030(10) 0.005(12) -0.016(13)
N3S 0.138(10) 0.364(19) 0.178(12) -0.082(13) -0.024(9) 0.025(11)
C5S 0.117(9) 0.250(14) 0.145(10) -0.034(10) -0.033(8) 0.000(8)
C6S 0.156(12) 0.253(18) 0.265(19) -0.136(16) -0.044(12) 0.036(12)
N4S 0.096(6) 0.204(10) 0.165(9) -0.102(8) 0.032(6) -0.067(6)
C7S 0.132(10) 0.179(11) 0.232(14) -0.066(10) -0.007(9) -0.044(8)
C8S 0.128(9) 0.135(9) 0.174(11) -0.033(8) -0.079(8) 0.017(7)

loop_
_atom_type_symbol
_atom_type_description
_atom_type_scat_dispersion_real
_atom_type_scat_dispersion_imag
_atom_type_scat_source
C C 0.0032 0.0016 'International Tables Vol C Tables 4.2.6.8 and 6.1.1.4'
H H 0.0000 0.0000 'International Tables Vol C Tables 4.2.6.8 and 6.1.1.4'
N N 0.0061 0.0032 'International Tables Vol C Tables 4.2.6.8 and 6.1.1.4'
O O 0.0106 0.0058 'International Tables Vol C Tables 4.2.6.8 and 6.1.1.4'
F F 0.0168 0.0099 'International Tables Vol C Tables 4.2.6.8 and 6.1.1.4'
S S 0.1203 0.1179 'International Tables Vol C Tables 4.2.6.8 and 6.1.1.4'
Ag Ag -0.9515 1.0590 'International Tables Vol C Tables 4.2.6.8 and 6.1.1.4'
I I -0.4867 1.7423 'International Tables Vol C Tables 4.2.6.8 and 6.1.1.4'

loop_
_geom_angle_atom_site_label_1
_geom_angle_atom_site_label_2
_geom_angle_atom_site_label_3
_geom_angle
_geom_angle_site_symmetry_1
_geom_angle_site_symmetry_3
_geom_angle_publ_flag
N1 Ag1 N7 100.22(19) . . ?
N1 Ag1 N13 99.4(2) . . ?
N7 Ag1 N13 102.3(2) . . ?
N1 Ag1 I1 117.03(13) . . ?
N7 Ag1 I1 117.41(13) . . ?
N13 Ag1 I1 117.39(14) . . ?
N1 Ag1 Ag4 87.57(14) . . ?
N7 Ag1 Ag4 78.27(14) . . ?
N13 Ag1 Ag4 172.71(15) . . ?
I1 Ag1 Ag4 56.839(16) . . ?
N1 Ag1 Ag3 172.38(14) . . ?
N7 Ag1 Ag3 87.40(14) . . ?
N13 Ag1 Ag3 78.87(15) . . ?
I1 Ag1 Ag3 58.346(17) . . ?
Ag4 Ag1 Ag3 93.92(2) . . ?
N1 Ag1 Ag2 78.59(13) . . ?
N7 Ag1 Ag2 172.91(14) . . ?
N13 Ag1 Ag2 84.80(15) . . ?
I1 Ag1 Ag2 58.007(17) . . ?
Ag4 Ag1 Ag2 94.68(2) . . ?
Ag3 Ag1 Ag2 93.84(2) . . ?
N23 Ag2 N2 127.8(2) . . ?
N23 Ag2 N3 111.6(2) . . ?
N2 Ag2 N3 69.96(19) . . ?
N23 Ag2 I1 130.23(18) . . ?
N2 Ag2 I1 99.90(14) . . ?
N3 Ag2 I1 96.19(14) . . ?
N23 Ag2 Ag1 110.94(15) . . ?
N2 Ag2 Ag1 80.19(14) . . ?
N3 Ag2 Ag1 137.16(13) . . ?
I1 Ag2 Ag1 58.868(17) . . ?
N35 Ag3 N14 127.2(2) . . ?
N35 Ag3 N15 119.0(2) . . ?
N14 Ag3 N15 71.2(2) . . ?
N35 Ag3 I1 126.69(15) . . ?
N14 Ag3 I1 100.16(14) . . ?
N15 Ag3 I1 96.51(13) . . ?
N35 Ag3 Ag1 103.02(15) . . ?
N14 Ag3 Ag1 79.50(15) . . ?
N15 Ag3 Ag1 137.57(15) . . ?
I1 Ag3 Ag1 58.867(17) . . ?
N29 Ag4 N8 118.93(19) . . ?
N29 Ag4 N9 106.26(19) . . ?
N8 Ag4 N9 70.9(2) . . ?
N29 Ag4 I1 130.64(14) . . ?
N8 Ag4 I1 107.44(14) . . ?
N9 Ag4 I1 103.86(12) . . ?
N29 Ag4 Ag1 108.53(13) . . ?
N8 Ag4 Ag1 82.84(15) . . ?
N9 Ag4 Ag1 143.50(14) . . ?
I1 Ag4 Ag1 59.865(16) . . ?
N25 Ag5 N31 101.85(18) . . ?
N25 Ag5 N19 101.62(19) . . ?
N31 Ag5 N19 102.1(2) . . ?
N25 Ag5 I2 115.67(13) . . ?
N31 Ag5 I2 117.05(12) . . ?
N19 Ag5 I2 116.19(13) . . ?
N25 Ag5 Ag6 170.96(13) . . ?
N31 Ag5 Ag6 78.06(13) . . ?
N19 Ag5 Ag6 87.17(14) . . ?
I2 Ag5 Ag6 57.527(16) . . ?
N25 Ag5 Ag8 78.03(13) . . ?
N31 Ag5 Ag8 85.67(14) . . ?
N19 Ag5 Ag8 172.09(15) . . ?
I2 Ag5 Ag8 57.850(16) . . ?
Ag6 Ag5 Ag8 92.974(19) . . ?
N25 Ag5 Ag7 85.45(12) . . ?
N31 Ag5 Ag7 172.66(13) . . ?
N19 Ag5 Ag7 76.97(15) . . ?
I2 Ag5 Ag7 58.003(16) . . ?
Ag6 Ag5 Ag7 94.598(19) . . ?
Ag8 Ag5 Ag7 95.13(2) . . ?
N17 Ag6 N32 122.4(2) . . ?
N17 Ag6 N33 109.7(2) . . ?
N32 Ag6 N33 70.83(18) . . ?
N17 Ag6 I2 130.88(16) . . ?
N32 Ag6 I2 103.66(14) . . ?
N33 Ag6 I2 100.23(14) . . ?
N17 Ag6 Ag5 108.36(14) . . ?
N32 Ag6 Ag5 81.75(13) . . ?
N33 Ag6 Ag5 140.93(14) . . ?
I2 Ag6 Ag5 59.293(17) . . ?
N5 Ag7 N20 127.95(19) . . ?
N5 Ag7 N21 111.6(2) . . ?
N20 Ag7 N21 71.0(2) . . ?
N5 Ag7 I2 129.06(14) . . ?
N20 Ag7 I2 100.71(13) . . ?
N21 Ag7 I2 96.33(13) . . ?
N5 Ag7 Ag5 110.38(14) . . ?
N20 Ag7 Ag5 80.73(15) . . ?
N21 Ag7 Ag5 137.87(15) . . ?
I2 Ag7 Ag5 58.450(16) . . ?
N11 Ag8 N26 124.68(18) . . ?
N11 Ag8 N27 109.9(2) . . ?
N26 Ag8 N27 70.09(18) . . ?
N11 Ag8 I2 132.03(14) . . ?
N26 Ag8 I2 100.76(13) . . ?
N27 Ag8 I2 98.58(14) . . ?
N11 Ag8 Ag5 109.18(14) . . ?
N26 Ag8 Ag5 81.74(14) . . ?
N27 Ag8 Ag5 140.20(14) . . ?
I2 Ag8 Ag5 58.994(16) . . ?
Ag4 I1 Ag2 102.33(2) . . ?
Ag4 I1 Ag3 101.00(2) . . ?
Ag2 I1 Ag3 99.92(2) . . ?
Ag4 I1 Ag1 63.297(17) . . ?
Ag2 I1 Ag1 63.125(18) . . ?
Ag3 I1 Ag1 62.787(18) . . ?
Ag6 I2 Ag8 99.94(2) . . ?
Ag6 I2 Ag7 101.90(2) . . ?
Ag8 I2 Ag7 102.245(18) . . ?
Ag6 I2 Ag5 63.180(17) . . ?
Ag8 I2 Ag5 63.156(17) . . ?
Ag7 I2 Ag5 63.547(17) . . ?
C1 N1 C5 115.9(6) . . ?
C1 N1 Ag1 116.3(5) . . ?
C5 N1 Ag1 126.0(4) . . ?
C8 N2 C5 118.6(6) . . ?
C8 N2 Ag2 115.1(4) . . ?
C5 N2 Ag2 124.5(5) . . ?
C9 N3 C10 121.2(6) . . ?
C9 N3 Ag2 113.8(4) . . ?
C10 N3 Ag2 125.0(5) . . ?
C24 N4 C20 118.7(6) . . ?
C25 N5 C29 118.5(6) . . ?
C25 N5 Ag7 129.2(4) . . ?
C29 N5 Ag7 111.9(5) . . ?
C32 N6 C29 117.4(7) . . ?
C41 N7 C45 118.6(6) . . ?
C41 N7 Ag1 113.1(5) . . ?
C45 N7 Ag1 128.3(4) . . ?
C48 N8 C45 119.1(6) . . ?
C48 N8 Ag4 114.5(4) . . ?
C45 N8 Ag4 122.6(5) . . ?
C49 N9 C50 123.5(6) . . ?
C49 N9 Ag4 111.0(4) . . ?
C50 N9 Ag4 125.4(4) . . ?
C64 N10 C60 119.2(6) . . ?
C65 N11 C69 118.3(6) . . ?
C65 N11 Ag8 129.5(4) . . ?
C69 N11 Ag8 111.8(4) . . ?
C72 N12 C69 118.1(6) . . ?
C81 N13 C85 118.0(6) . . ?
C81 N13 Ag1 115.4(5) . . ?
C85 N13 Ag1 125.6(5) . . ?
C88 N14 C85 118.5(6) . . ?
C88 N14 Ag3 112.2(5) . . ?
C85 N14 Ag3 126.3(5) . . ?
C89 N15 C90 120.7(6) . . ?
C89 N15 Ag3 113.5(4) . . ?
C90 N15 Ag3 125.7(5) . . ?
C104 N16 C100 119.1(6) . . ?
C105 N17 C109 120.2(7) . . ?
C105 N17 Ag6 126.8(5) . . ?
C109 N17 Ag6 112.4(5) . . ?
C112 N18 C109 115.6(8) . . ?
C121 N19 C125 116.8(7) . . ?
C121 N19 Ag5 114.2(5) . . ?
C125 N19 Ag5 126.7(5) . . ?
C128 N20 C125 118.1(6) . . ?
C128 N20 Ag7 115.2(5) . . ?
C125 N20 Ag7 125.3(4) . . ?
C129 N21 C130 122.3(6) . . ?
C129 N21 Ag7 112.2(5) . . ?
C130 N21 Ag7 125.5(5) . . ?
C144 N22 C140 120.1(7) . . ?
C145 N23 C149 119.0(7) . . ?
C145 N23 Ag2 131.1(5) . . ?
C149 N23 Ag2 108.9(5) . . ?
C152 N24 C149 118.4(7) . . ?
C161 N25 C165 117.4(6) . . ?
C161 N25 Ag5 114.2(5) . . ?
C165 N25 Ag5 126.9(4) . . ?
C168 N26 C165 118.7(6) . . ?
C168 N26 Ag8 116.1(4) . . ?
C165 N26 Ag8 123.4(5) . . ?
C169 N27 C170 122.2(6) . . ?
C169 N27 Ag8 113.2(5) . . ?
C170 N27 Ag8 124.6(4) . . ?
C184 N28 C180 118.5(6) . . ?
C185 N29 C189 118.8(6) . . ?
C185 N29 Ag4 128.7(4) . . ?
C189 N29 Ag4 112.0(5) . . ?
C192 N30 C189 117.1(6) . . ?
C201 N31 C205 114.6(6) . . ?
C201 N31 Ag5 116.1(5) . . ?
C205 N31 Ag5 128.4(4) . . ?
C208 N32 C205 117.0(6) . . ?
C208 N32 Ag6 113.8(4) . . ?
C205 N32 Ag6 125.6(4) . . ?
C209 N33 C210 121.7(6) . . ?
C209 N33 Ag6 112.4(4) . . ?
C210 N33 Ag6 125.9(4) . . ?
C224 N34 C220 118.0(6) . . ?
C225 N35 C229 118.4(7) . . ?
C225 N35 Ag3 128.6(4) . . ?
C229 N35 Ag3 113.0(6) . . ?
C229 N36 C232 118.0(8) . . ?
N1 C1 C2 125.7(7) . . ?
N1 C1 H1 117.1 . . ?
C2 C1 H1 117.1 . . ?
C3 C2 C1 117.8(6) . . ?
C3 C2 H2 121.1 . . ?
C1 C2 H2 121.1 . . ?
C2 C3 C4 119.0(7) . . ?
C2 C3 H3 120.5 . . ?
C4 C3 H3 120.5 . . ?
C5 C4 C3 119.7(7) . . ?
C5 C4 C6 117.3(6) . . ?
C3 C4 C6 122.9(7) . . ?
N2 C5 N1 115.9(6) . . ?
N2 C5 C4 122.6(7) . . ?
N1 C5 C4 121.3(6) . . ?
C7 C6 C4 118.7(7) . . ?
C7 C6 H6 120.7 . . ?
C4 C6 H6 120.7 . . ?
C6 C7 C8 120.7(7) . . ?
C6 C7 H7 119.7 . . ?
C8 C7 H7 119.7 . . ?
N2 C8 C7 122.2(6) . . ?
N2 C8 C9 117.1(6) . . ?
C7 C8 C9 120.7(7) . . ?
N3 C9 C8 122.3(7) . . ?
N3 C9 H9 118.9 . . ?
C8 C9 H9 118.9 . . ?
C11 C10 C15 120.5(6) . . ?
C11 C10 N3 123.8(7) . . ?
C15 C10 N3 115.7(6) . . ?
C10 C11 C12 118.9(7) . . ?
C10 C11 H11 120.6 . . ?
C12 C11 H11 120.6 . . ?
C13 C12 C11 120.2(7) . . ?
C13 C12 C16 121.2(7) . . ?
C11 C12 C16 118.5(7) . . ?
C14 C13 C12 118.9(6) . . ?
C14 C13 C17 119.3(7) . . ?
C12 C13 C17 121.8(6) . . ?
C13 C14 C15 122.5(8) . . ?
C13 C14 H14 118.8 . . ?
C15 C14 H14 118.8 . . ?
C14 C15 C10 119.0(7) . . ?
C14 C15 H15 120.5 . . ?
C10 C15 H15 120.5 . . ?
C12 C16 H16A 109.5 . . ?
C12 C16 H16B 109.5 . . ?
H16A C16 H16B 109.5 . . ?
C12 C16 H16C 109.5 . . ?
H16A C16 H16C 109.5 . . ?
H16B C16 H16C 109.5 . . ?
C22 C17 C18 119.6(6) . . ?
C22 C17 C13 120.3(6) . . ?
C18 C17 C13 120.1(7) . . ?
C19 C18 C17 117.3(7) . . ?
C19 C18 C23 121.7(7) . . ?
C17 C18 C23 121.0(7) . . ?
C20 C19 C18 123.1(7) . . ?
C20 C19 H19 118.5 . . ?
C18 C19 H19 118.5 . . ?
C19 C20 C21 118.8(6) . . ?
C19 C20 N4 117.6(6) . . ?
C21 C20 N4 123.6(7) . . ?
C22 C21 C20 118.2(7) . . ?
C22 C21 H21 120.9 . . ?
C20 C21 H21 120.9 . . ?
C17 C22 C21 123.0(7) . . ?
C17 C22 H22 118.5 . . ?
C21 C22 H22 118.5 . . ?
C18 C23 H23A 109.5 . . ?
C18 C23 H23B 109.5 . . ?
H23A C23 H23B 109.5 . . ?
C18 C23 H23C 109.5 . . ?
H23A C23 H23C 109.5 . . ?
H23B C23 H23C 109.5 . . ?
N4 C24 C25 121.0(7) . . ?
N4 C24 H24 119.5 . . ?
C25 C24 H24 119.5 . . ?
N5 C25 C26 124.1(6) . . ?
N5 C25 C24 116.1(6) . . ?
C26 C25 C24 119.8(7) . . ?
C27 C26 C25 118.5(8) . . ?
C27 C26 H26 120.8 . . ?
C25 C26 H26 120.8 . . ?
C26 C27 C28 117.9(7) . . ?
C26 C27 H27 121.0 . . ?
C28 C27 H27 121.0 . . ?
C29 C28 C27 120.0(6) . . ?
C29 C28 C30 117.2(8) . . ?
C27 C28 C30 122.9(7) . . ?
N6 C29 N5 114.9(6) . . ?
N6 C29 C28 124.1(6) . . ?
N5 C29 C28 121.0(7) . . ?
C31 C30 C28 118.1(8) . . ?
C31 C30 H30 121.0 . . ?
C28 C30 H30 121.0 . . ?
C30 C31 C32 121.1(7) . . ?
C30 C31 H31 119.4 . . ?
C32 C31 H31 119.4 . . ?
N6 C32 C31 122.1(9) . . ?
N6 C32 H32 118.9 . . ?
C31 C32 H32 118.9 . . ?
N7 C41 C42 124.2(7) . . ?
N7 C41 H41 117.9 . . ?
C42 C41 H41 117.9 . . ?
C43 C42 C41 118.3(7) . . ?
C43 C42 H42 120.8 . . ?
C41 C42 H42 120.8 . . ?
C42 C43 C44 119.2(7) . . ?
C42 C43 H43 120.4 . . ?
C44 C43 H43 120.4 . . ?
C43 C44 C46 123.6(7) . . ?
C43 C44 C45 118.7(7) . . ?
C46 C44 C45 117.7(6) . . ?
N8 C45 N7 117.7(6) . . ?
N8 C45 C44 121.5(7) . . ?
N7 C45 C44 120.7(6) . . ?
C47 C46 C44 119.0(7) . . ?
C47 C46 H46 120.5 . . ?
C44 C46 H46 120.5 . . ?
C46 C47 C48 119.1(8) . . ?
C46 C47 H47 120.4 . . ?
C48 C47 H47 120.4 . . ?
N8 C48 C47 123.4(6) . . ?
N8 C48 C49 117.7(6) . . ?
C47 C48 C49 118.7(7) . . ?
N9 C49 C48 122.9(7) . . ?
N9 C49 H49 118.5 . . ?
C48 C49 H49 118.5 . . ?
C55 C50 C51 118.5(6) . . ?
C55 C50 N9 116.1(6) . . ?
C51 C50 N9 125.2(6) . . ?
C50 C51 C52 121.5(6) . . ?
C50 C51 H51 119.2 . . ?
C52 C51 H51 119.2 . . ?
C51 C52 C53 118.6(6) . . ?
C51 C52 C56 119.9(6) . . ?
C53 C52 C56 121.5(6) . . ?
C54 C53 C52 119.1(6) . . ?
C54 C53 C57 118.7(6) . . ?
C52 C53 C57 122.1(6) . . ?
C55 C54 C53 122.0(7) . . ?
C55 C54 H54 119.0 . . ?
C53 C54 H54 119.0 . . ?
C54 C55 C50 120.2(7) . . ?
C54 C55 H55 119.9 . . ?
C50 C55 H55 119.9 . . ?
C52 C56 H56A 109.5 . . ?
C52 C56 H56B 109.5 . . ?
H56A C56 H56B 109.5 . . ?
C52 C56 H56C 109.5 . . ?
H56A C56 H56C 109.5 . . ?
H56B C56 H56C 109.5 . . ?
C62 C57 C58 120.1(6) . . ?
C62 C57 C53 118.5(6) . . ?
C58 C57 C53 121.3(5) . . ?
C59 C58 C57 117.4(6) . . ?
C59 C58 C63 121.0(6) . . ?
C57 C58 C63 121.5(6) . . ?
C60 C59 C58 122.7(7) . . ?
C60 C59 H59 118.7 . . ?
C58 C59 H59 118.7 . . ?
C59 C60 C61 119.6(6) . . ?
C59 C60 N10 116.5(6) . . ?
C61 C60 N10 123.9(6) . . ?
C60 C61 C62 119.0(6) . . ?
C60 C61 H61 120.5 . . ?
C62 C61 H61 120.5 . . ?
C61 C62 C57 121.1(7) . . ?
C61 C62 H62 119.4 . . ?
C57 C62 H62 119.4 . . ?
C58 C63 H63A 109.5 . . ?
C58 C63 H63B 109.5 . . ?
H63A C63 H63B 109.5 . . ?
C58 C63 H63C 109.5 . . ?
H63A C63 H63C 109.5 . . ?
H63B C63 H63C 109.5 . . ?
N10 C64 C65 120.0(6) . . ?
N10 C64 H64 120.0 . . ?
C65 C64 H64 120.0 . . ?
N11 C65 C66 123.4(6) . . ?
N11 C65 C64 116.7(6) . . ?
C66 C65 C64 119.9(6) . . ?
C67 C66 C65 119.2(7) . . ?
C67 C66 H66 120.4 . . ?
C65 C66 H66 120.4 . . ?
C66 C67 C68 119.3(7) . . ?
C66 C67 H67 120.3 . . ?
C68 C67 H67 120.3 . . ?
C70 C68 C69 117.9(7) . . ?
C70 C68 C67 124.9(7) . . ?
C69 C68 C67 117.3(6) . . ?
N12 C69 N11 114.4(6) . . ?
N12 C69 C68 123.0(6) . . ?
N11 C69 C68 122.6(6) . . ?
C71 C70 C68 118.9(8) . . ?
C71 C70 H70 120.5 . . ?
C68 C70 H70 120.5 . . ?
C70 C71 C72 119.6(7) . . ?
C70 C71 H71 120.2 . . ?
C72 C71 H71 120.2 . . ?
N12 C72 C71 122.4(7) . . ?
N12 C72 H72 118.8 . . ?
C71 C72 H72 118.8 . . ?
N13 C81 C82 124.3(8) . . ?
N13 C81 H81 117.9 . . ?
C82 C81 H81 117.9 . . ?
C83 C82 C81 117.8(8) . . ?
C83 C82 H82 121.1 . . ?
C81 C82 H82 121.1 . . ?
C82 C83 C84 119.5(8) . . ?
C82 C83 H83 120.2 . . ?
C84 C83 H83 120.2 . . ?
C83 C84 C85 118.6(7) . . ?
C83 C84 C86 123.2(7) . . ?
C85 C84 C86 118.1(7) . . ?
N13 C85 N14 115.3(6) . . ?
N13 C85 C84 121.7(7) . . ?
N14 C85 C84 122.9(7) . . ?
C87 C86 C84 119.3(8) . . ?
C87 C86 H86 120.3 . . ?
C84 C86 H86 120.3 . . ?
C86 C87 C88 119.7(7) . . ?
C86 C87 H87 120.2 . . ?
C88 C87 H87 120.2 . . ?
N14 C88 C87 121.4(7) . . ?
N14 C88 C89 118.6(6) . . ?
C87 C88 C89 120.0(7) . . ?
N15 C89 C88 121.7(6) . . ?
N15 C89 H89 119.2 . . ?
C88 C89 H89 119.2 . . ?
C95 C90 C91 120.7(6) . . ?
C95 C90 N15 116.0(6) . . ?
C91 C90 N15 123.3(6) . . ?
C90 C91 C92 120.2(7) . . ?
C90 C91 H91 119.9 . . ?
C92 C91 H91 119.9 . . ?
C93 C92 C91 120.6(6) . . ?
C93 C92 C96 119.7(7) . . ?
C91 C92 C96 119.7(7) . . ?
C92 C93 C94 118.3(6) . . ?
C92 C93 C97 123.6(6) . . ?
C94 C93 C97 118.1(6) . . ?
C95 C94 C93 120.3(7) . . ?
C95 C94 H94 119.8 . . ?
C93 C94 H94 119.8 . . ?
C90 C95 C94 119.8(7) . . ?
C90 C95 H95 120.1 . . ?
C94 C95 H95 120.1 . . ?
C92 C96 H96A 109.5 . . ?
C92 C96 H96B 109.5 . . ?
H96A C96 H96B 109.5 . . ?
C92 C96 H96C 109.5 . . ?
H96A C96 H96C 109.5 . . ?
H96B C96 H96C 109.5 . . ?
C98 C97 C102 119.6(6) . . ?
C98 C97 C93 122.7(6) . . ?
C102 C97 C93 117.7(6) . . ?
C99 C98 C97 119.3(6) . . ?
C99 C98 C103 120.9(7) . . ?
C97 C98 C103 119.9(7) . . ?
C100 C99 C98 121.0(7) . . ?
C100 C99 H99 119.5 . . ?
C98 C99 H99 119.5 . . ?
C99 C100 C101 121.0(7) . . ?
C99 C100 N16 115.2(7) . . ?
C101 C100 N16 123.8(6) . . ?
C100 C101 C102 119.2(6) . . ?
C100 C101 H101 120.4 . . ?
C102 C101 H101 120.4 . . ?
C101 C102 C97 119.9(7) . . ?
C101 C102 H102 120.1 . . ?
C97 C102 H102 120.1 . . ?
C98 C103 H10A 109.5 . . ?
C98 C103 H10B 109.5 . . ?
H10A C103 H10B 109.5 . . ?
C98 C103 H10C 109.5 . . ?
H10A C103 H10C 109.5 . . ?
H10B C103 H10C 109.5 . . ?
N16 C104 C105 120.8(7) . . ?
N16 C104 H104 119.6 . . ?
C105 C104 H104 119.6 . . ?
N17 C105 C106 121.5(7) . . ?
N17 C105 C104 116.0(7) . . ?
C106 C105 C104 122.4(7) . . ?
C107 C106 C105 121.3(8) . . ?
C107 C106 H106 119.4 . . ?
C105 C106 H106 119.4 . . ?
C106 C107 C108 116.9(9) . . ?
C106 C107 H107 121.5 . . ?
C108 C107 H107 121.5 . . ?
C109 C108 C107 120.2(8) . . ?
C109 C108 C110 116.5(8) . . ?
C107 C108 C110 123.3(9) . . ?
N18 C109 N17 115.1(7) . . ?
N18 C109 C108 125.1(7) . . ?
N17 C109 C108 119.8(7) . . ?
C111 C110 C108 116.9(9) . . ?
C111 C110 H110 121.6 . . ?
C108 C110 H110 121.6 . . ?
C110 C111 C112 121.4(9) . . ?
C110 C111 H111 119.3 . . ?
C112 C111 H111 119.3 . . ?
N18 C112 C111 124.4(9) . . ?
N18 C112 H112 117.8 . . ?
C111 C112 H112 117.8 . . ?
N19 C121 C122 123.3(8) . . ?
N19 C121 H121 118.3 . . ?
C122 C121 H121 118.3 . . ?
C123 C122 C121 120.4(9) . . ?
C123 C122 H122 119.8 . . ?
C121 C122 H122 119.8 . . ?
C122 C123 C124 117.7(9) . . ?
C122 C123 H123 121.2 . . ?
C124 C123 H123 121.2 . . ?
C125 C124 C126 120.3(8) . . ?
C125 C124 C123 117.5(8) . . ?
C126 C124 C123 122.2(8) . . ?
N19 C125 N20 115.2(7) . . ?
N19 C125 C124 123.9(7) . . ?
N20 C125 C124 120.9(7) . . ?
C127 C126 C124 119.3(8) . . ?
C127 C126 H126 120.3 . . ?
C124 C126 H126 120.3 . . ?
C126 C127 C128 117.5(8) . . ?
C126 C127 H127 121.2 . . ?
C128 C127 H127 121.2 . . ?
N20 C128 C127 123.7(7) . . ?
N20 C128 C129 117.2(7) . . ?
C127 C128 C129 119.0(7) . . ?
N21 C129 C128 122.6(7) . . ?
N21 C129 H129 118.7 . . ?
C128 C129 H129 118.7 . . ?
C135 C130 C131 120.4(7) . . ?
C135 C130 N21 116.2(6) . . ?
C131 C130 N21 123.4(7) . . ?
C130 C131 C132 120.6(8) . . ?
C130 C131 H131 119.7 . . ?
C132 C131 H131 119.7 . . ?
C133 C132 C131 118.4(7) . . ?
C133 C132 C136 123.6(7) . . ?
C131 C132 C136 118.0(8) . . ?
C132 C133 C134 121.2(7) . . ?
C132 C133 C137 123.0(7) . . ?
C134 C133 C137 115.8(7) . . ?
C133 C134 C135 120.6(7) . . ?
C133 C134 H134 119.7 . . ?
C135 C134 H134 119.7 . . ?
C130 C135 C134 118.8(7) . . ?
C130 C135 H135 120.6 . . ?
C134 C135 H135 120.6 . . ?
C132 C136 H13A 109.5 . . ?
C132 C136 H13B 109.5 . . ?
H13A C136 H13B 109.5 . . ?
C132 C136 H13C 109.5 . . ?
H13A C136 H13C 109.5 . . ?
H13B C136 H13C 109.5 . . ?
C138 C137 C142 119.8(7) . . ?
C138 C137 C133 123.8(7) . . ?
C142 C137 C133 116.4(7) . . ?
C139 C138 C137 117.9(7) . . ?
C139 C138 C143 119.9(8) . . ?
C137 C138 C143 122.2(7) . . ?
C138 C139 C140 123.6(8) . . ?
C138 C139 H139 118.2 . . ?
C140 C139 H139 118.2 . . ?
C141 C140 C139 119.1(7) . . ?
C141 C140 N22 124.2(7) . . ?
C139 C140 N22 116.7(7) . . ?
C140 C141 C142 119.3(7) . . ?
C140 C141 H141 120.4 . . ?
C142 C141 H141 120.4 . . ?
C137 C142 C141 120.1(8) . . ?
C137 C142 H142 120.0 . . ?
C141 C142 H142 120.0 . . ?
C138 C143 H14A 109.5 . . ?
C138 C143 H14B 109.5 . . ?
H14A C143 H14B 109.5 . . ?
C138 C143 H14C 109.5 . . ?
H14A C143 H14C 109.5 . . ?
H14B C143 H14C 109.5 . . ?
N22 C144 C145 119.9(7) . . ?
N22 C144 H144 120.0 . . ?
C145 C144 H144 120.0 . . ?
N23 C145 C146 120.9(7) . . ?
N23 C145 C144 116.1(7) . . ?
C146 C145 C144 123.1(7) . . ?
C147 C146 C145 122.0(8) . . ?
C147 C146 H146 119.0 . . ?
C145 C146 H146 119.0 . . ?
C146 C147 C148 118.4(8) . . ?
C146 C147 H147 120.8 . . ?
C148 C147 H147 120.8 . . ?
C150 C148 C149 115.5(8) . . ?
C150 C148 C147 125.6(8) . . ?
C149 C148 C147 118.8(8) . . ?
N24 C149 N23 115.6(7) . . ?
N24 C149 C148 123.4(7) . . ?
N23 C149 C148 120.9(7) . . ?
C151 C150 C148 120.3(9) . . ?
C151 C150 H150 119.8 . . ?
C148 C150 H150 119.8 . . ?
C150 C151 C152 118.9(9) . . ?
C150 C151 H151 120.6 . . ?
C152 C151 H151 120.6 . . ?
N24 C152 C151 123.3(8) . . ?
N24 C152 H152 118.4 . . ?
C151 C152 H152 118.4 . . ?
N25 C161 C162 123.1(8) . . ?
N25 C161 H161 118.4 . . ?
C162 C161 H161 118.4 . . ?
C163 C162 C161 119.7(7) . . ?
C163 C162 H162 120.1 . . ?
C161 C162 H162 120.1 . . ?
C162 C163 C164 120.6(7) . . ?
C162 C163 H163 119.7 . . ?
C164 C163 H163 119.7 . . ?
C166 C164 C165 118.4(6) . . ?
C166 C164 C163 124.9(7) . . ?
C165 C164 C163 116.7(8) . . ?
N25 C165 N26 116.8(6) . . ?
N25 C165 C164 122.2(6) . . ?
N26 C165 C164 121.0(7) . . ?
C167 C166 C164 120.0(7) . . ?
C167 C166 H166 120.0 . . ?
C164 C166 H166 120.0 . . ?
C166 C167 C168 118.4(8) . . ?
C166 C167 H167 120.8 . . ?
C168 C167 H167 120.8 . . ?
N26 C168 C167 123.5(6) . . ?
N26 C168 C169 116.5(6) . . ?
C167 C168 C169 120.0(7) . . ?
N27 C169 C168 122.2(7) . . ?
N27 C169 H169 118.9 . . ?
C168 C169 H169 118.9 . . ?
C171 C170 N27 125.0(6) . . ?
C171 C170 C175 119.6(6) . . ?
N27 C170 C175 115.5(6) . . ?
C170 C171 C172 121.9(7) . . ?
C170 C171 H171 119.1 . . ?
C172 C171 H171 119.1 . . ?
C173 C172 C171 117.1(7) . . ?
C173 C172 C176 122.3(6) . . ?
C171 C172 C176 120.6(7) . . ?
C174 C173 C172 120.4(6) . . ?
C174 C173 C177 118.7(6) . . ?
C172 C173 C177 120.8(6) . . ?
C173 C174 C175 122.5(7) . . ?
C173 C174 H174 118.7 . . ?
C175 C174 H174 118.7 . . ?
C174 C175 C170 118.3(7) . . ?
C174 C175 H175 120.8 . . ?
C170 C175 H175 120.8 . . ?
C172 C176 H17A 109.5 . . ?
C172 C176 H17B 109.5 . . ?
H17A C176 H17B 109.5 . . ?
C172 C176 H17C 109.5 . . ?
H17A C176 H17C 109.5 . . ?
H17B C176 H17C 109.5 . . ?
C182 C177 C178 120.3(6) . . ?
C182 C177 C173 118.8(6) . . ?
C178 C177 C173 120.8(7) . . ?
C177 C178 C179 116.7(7) . . ?
C177 C178 C183 122.3(6) . . ?
C179 C178 C183 120.9(7) . . ?
C180 C179 C178 122.1(7) . . ?
C180 C179 H179 119.0 . . ?
C178 C179 H179 119.0 . . ?
C181 C180 C179 119.9(6) . . ?
C181 C180 N28 124.3(7) . . ?
C179 C180 N28 115.8(6) . . ?
C180 C181 C182 119.0(7) . . ?
C180 C181 H181 120.5 . . ?
C182 C181 H181 120.5 . . ?
C177 C182 C181 122.0(7) . . ?
C177 C182 H182 119.0 . . ?
C181 C182 H182 119.0 . . ?
C178 C183 H18A 109.5 . . ?
C178 C183 H18B 109.5 . . ?
H18A C183 H18B 109.5 . . ?
C178 C183 H18C 109.5 . . ?
H18A C183 H18C 109.5 . . ?
H18B C183 H18C 109.5 . . ?
N28 C184 C185 119.0(6) . . ?
N28 C184 H184 120.5 . . ?
C185 C184 H184 120.5 . . ?
N29 C185 C186 123.4(6) . . ?
N29 C185 C184 114.8(6) . . ?
C186 C185 C184 121.8(7) . . ?
C187 C186 C185 118.8(7) . . ?
C187 C186 H186 120.6 . . ?
C185 C186 H186 120.6 . . ?
C186 C187 C188 119.3(7) . . ?
C186 C187 H187 120.4 . . ?
C188 C187 H187 120.4 . . ?
C190 C188 C189 118.3(7) . . ?
C190 C188 C187 123.2(7) . . ?
C189 C188 C187 118.4(6) . . ?
N30 C189 N29 115.3(6) . . ?
N30 C189 C188 123.6(6) . . ?
N29 C189 C188 121.1(7) . . ?
C191 C190 C188 117.2(7) . . ?
C191 C190 H190 121.4 . . ?
C188 C190 H190 121.4 . . ?
C190 C191 C192 120.9(6) . . ?
C190 C191 H191 119.5 . . ?
C192 C191 H191 119.5 . . ?
N30 C192 C191 122.7(7) . . ?
N30 C192 H192 118.7 . . ?
C191 C192 H192 118.7 . . ?
N31 C201 C202 126.7(7) . . ?
N31 C201 H201 116.7 . . ?
C202 C201 H201 116.7 . . ?
C203 C202 C201 117.8(6) . . ?
C203 C202 H202 121.1 . . ?
C201 C202 H202 121.1 . . ?
C202 C203 C204 120.0(7) . . ?
C202 C203 H203 120.0 . . ?
C204 C203 H203 120.0 . . ?
C205 C204 C203 117.8(7) . . ?
C205 C204 C206 118.9(6) . . ?
C203 C204 C206 123.2(7) . . ?
N32 C205 C204 123.2(6) . . ?
N32 C205 N31 113.8(6) . . ?
C204 C205 N31 123.0(6) . . ?
C207 C206 C204 118.7(7) . . ?
C207 C206 H206 120.6 . . ?
C204 C206 H206 120.6 . . ?
C206 C207 C208 120.0(7) . . ?
C206 C207 H207 120.0 . . ?
C208 C207 H207 120.0 . . ?
N32 C208 C207 122.3(6) . . ?
N32 C208 C209 117.1(6) . . ?
C207 C208 C209 120.6(6) . . ?
N33 C209 C208 122.4(6) . . ?
N33 C209 H209 118.8 . . ?
C208 C209 H209 118.8 . . ?
C215 C210 C211 119.2(6) . . ?
C215 C210 N33 116.5(6) . . ?
C211 C210 N33 124.2(6) . . ?
C212 C211 C210 121.7(7) . . ?
C212 C211 H211 119.1 . . ?
C210 C211 H211 119.1 . . ?
C211 C212 C213 119.6(7) . . ?
C211 C212 C216 120.8(7) . . ?
C213 C212 C216 119.6(7) . . ?
C212 C213 C214 118.7(6) . . ?
C212 C213 C217 123.4(6) . . ?
C214 C213 C217 117.8(6) . . ?
C215 C214 C213 120.8(7) . . ?
C215 C214 H214 119.6 . . ?
C213 C214 H214 119.6 . . ?
C214 C215 C210 119.9(6) . . ?
C214 C215 H215 120.1 . . ?
C210 C215 H215 120.1 . . ?
C212 C216 H21A 109.5 . . ?
C212 C216 H21B 109.5 . . ?
H21A C216 H21B 109.5 . . ?
C212 C216 H21C 109.5 . . ?
H21A C216 H21C 109.5 . . ?
H21B C216 H21C 109.5 . . ?
C218 C217 C222 119.3(6) . . ?
C218 C217 C213 122.3(6) . . ?
C222 C217 C213 118.4(6) . . ?
C219 C218 C217 119.4(7) . . ?
C219 C218 C223 119.3(7) . . ?
C217 C218 C223 121.2(6) . . ?
C218 C219 C220 120.7(7) . . ?
C218 C219 H219 119.6 . . ?
C220 C219 H219 119.6 . . ?
C221 C220 C219 120.9(6) . . ?
C221 C220 N34 121.9(6) . . ?
C219 C220 N34 117.2(6) . . ?
C220 C221 C222 118.3(7) . . ?
C220 C221 H221 120.8 . . ?
C222 C221 H221 120.8 . . ?
C221 C222 C217 121.3(7) . . ?
C221 C222 H222 119.3 . . ?
C217 C222 H222 119.3 . . ?
C218 C223 H22A 109.5 . . ?
C218 C223 H22B 109.5 . . ?
H22A C223 H22B 109.5 . . ?
C218 C223 H22C 109.5 . . ?
H22A C223 H22C 109.5 . . ?
H22B C223 H22C 109.5 . . ?
N34 C224 C225 120.2(7) . . ?
N34 C224 H224 119.9 . . ?
C225 C224 H224 119.9 . . ?
N35 C225 C226 123.7(7) . . ?
N35 C225 C224 114.4(6) . . ?
C226 C225 C224 121.9(8) . . ?
C227 C226 C225 117.8(8) . . ?
C227 C226 H226 121.1 . . ?
C225 C226 H226 121.1 . . ?
C226 C227 C228 121.6(8) . . ?
C226 C227 H227 119.2 . . ?
C228 C227 H227 119.2 . . ?
C227 C228 C230 125.0(8) . . ?
C227 C228 C229 117.2(7) . . ?
C230 C228 C229 117.8(9) . . ?
N36 C229 N35 115.3(7) . . ?
N36 C229 C228 123.6(7) . . ?
N35 C229 C228 121.2(8) . . ?
C231 C230 C228 118.1(9) . . ?
C231 C230 H230 121.0 . . ?
C228 C230 H230 121.0 . . ?
C230 C231 C232 122.6(8) . . ?
C230 C231 H231 118.7 . . ?
C232 C231 H231 118.7 . . ?
N36 C232 C231 119.9(10) . . ?
N36 C232 H232 120.0 . . ?
C231 C232 H232 120.0 . . ?
O1A S1A O2A 119.0(8) . . ?
O1A S1A N1A 116.4(7) . . ?
O2A S1A N1A 109.8(7) . . ?
O1A S1A C1A 106.5(7) . . ?
O2A S1A C1A 101.6(7) . . ?
N1A S1A C1A 100.5(7) . . ?
O3A S2A O4A 115.9(9) . . ?
O3A S2A N1A 114.8(9) . . ?
O4A S2A N1A 117.0(9) . . ?
O3A S2A C2A 104.1(8) . . ?
O4A S2A C2A 103.4(8) . . ?
N1A S2A C2A 98.0(7) . . ?
S1A N1A S2A 118.8(9) . . ?
F3A C1A F2A 107.2(11) . . ?
F3A C1A F1A 110.1(12) . . ?
F2A C1A F1A 110.3(12) . . ?
F3A C1A S1A 113.3(10) . . ?
F2A C1A S1A 110.2(9) . . ?
F1A C1A S1A 105.9(9) . . ?
F5A C2A F4A 112.3(12) . . ?
F5A C2A F6A 109.1(12) . . ?
F4A C2A F6A 107.3(12) . . ?
F5A C2A S2A 111.2(10) . . ?
F4A C2A S2A 108.8(9) . . ?
F6A C2A S2A 108.0(9) . . ?
O3L S2L O4L 121(2) . . ?
O3L S2L N1L 110(2) . . ?
O4L S2L N1L 99(2) . . ?
O3L S2L C2L 109.1(18) . . ?
O4L S2L C2L 104.0(19) . . ?
N1L S2L C2L 112.1(19) . . ?
O1L S1L N1L 105.7(18) . . ?
O1L S1L O2L 112.8(19) . . ?
N1L S1L O2L 101.5(18) . . ?
O1L S1L C1L 112.6(18) . . ?
N1L S1L C1L 122.0(18) . . ?
O2L S1L C1L 101.8(17) . . ?
S1L N1L S2L 128(2) . . ?
F3L C1L F1L 109(3) . . ?
F3L C1L F2L 115(3) . . ?
F1L C1L F2L 105(3) . . ?
F3L C1L S1L 110(2) . . ?
F1L C1L S1L 108(2) . . ?
F2L C1L S1L 109(2) . . ?
F4L C2L F5L 113(3) . . ?
F4L C2L F6L 100(2) . . ?
F5L C2L F6L 121(3) . . ?
F4L C2L S2L 114(2) . . ?
F5L C2L S2L 101(2) . . ?
F6L C2L S2L 109(2) . . ?
O1M S1M O2M 147(4) . . ?
O1M S1M N1M 94(3) . . ?
O2M S1M N1M 111(3) . . ?
O1M S1M C1M 101(3) . . ?
O2M S1M C1M 92(3) . . ?
N1M S1M C1M 106(3) . . ?
O4M S2M O3M 113(3) . . ?
O4M S2M N1M 105(3) . . ?
O3M S2M N1M 115(3) . . ?
O4M S2M C2M 110(3) . . ?
O3M S2M C2M 99(3) . . ?
N1M S2M C2M 114(3) . . ?
S2M N1M S1M 144(4) . . ?
F1M C1M F2M 124(4) . . ?
F1M C1M F3M 110(4) . . ?
F2M C1M F3M 106(4) . . ?
F1M C1M S1M 100(3) . . ?
F2M C1M S1M 111(3) . . ?
F3M C1M S1M 105(3) . . ?
F5M C2M F4M 114(4) . . ?
F5M C2M F6M 106(4) . . ?
F4M C2M F6M 101(4) . . ?
F5M C2M S2M 118(3) . . ?
F4M C2M S2M 111(3) . . ?
F6M C2M S2M 105(3) . . ?
O2B S1B O1B 116.9(3) . . ?
O2B S1B N1B 112.6(4) . . ?
O1B S1B N1B 115.9(4) . . ?
O2B S1B C1B 103.8(4) . . ?
O1B S1B C1B 106.2(4) . . ?
N1B S1B C1B 98.7(4) . . ?
O4B S2B O3B 119.5(4) . . ?
O4B S2B N1B 107.6(3) . . ?
O3B S2B N1B 115.9(4) . . ?
O4B S2B C2B 104.9(5) . . ?
O3B S2B C2B 103.1(4) . . ?
N1B S2B C2B 103.8(5) . . ?
S2B N1B S1B 127.6(4) . . ?
F2B C1B F3B 108.5(7) . . ?
F2B C1B F1B 106.0(8) . . ?
F3B C1B F1B 106.2(7) . . ?
F2B C1B S1B 113.4(7) . . ?
F3B C1B S1B 112.9(7) . . ?
F1B C1B S1B 109.2(6) . . ?
F4B C2B F5B 107.9(9) . . ?
F4B C2B F6B 108.0(8) . . ?
F5B C2B F6B 105.2(9) . . ?
F4B C2B S2B 112.9(9) . . ?
F5B C2B S2B 111.7(7) . . ?
F6B C2B S2B 110.8(8) . . ?
O1C S1C N1C 123.1(12) . . ?
O1C S1C O2C 117.2(12) . . ?
N1C S1C O2C 104.3(12) . . ?
O1C S1C C1C 100.6(13) . . ?
N1C S1C C1C 105.6(12) . . ?
O2C S1C C1C 103.7(12) . . ?
O3C S2C O4C 122.7(9) . . ?
O3C S2C N1C 113.4(9) . . ?
O4C S2C N1C 109.7(10) . . ?
O3C S2C C2C 106.3(10) . . ?
O4C S2C C2C 105.1(9) . . ?
N1C S2C C2C 95.6(9) . . ?
S1C N1C S2C 119.7(11) . . ?
F1C C1C F3C 112.2(19) . . ?
F1C C1C F2C 93.0(16) . . ?
F3C C1C F2C 112.4(18) . . ?
F1C C1C S1C 111.5(17) . . ?
F3C C1C S1C 116.2(17) . . ?
F2C C1C S1C 109.1(16) . . ?
F4C C2C F5C 107.0(15) . . ?
F4C C2C F6C 109.9(14) . . ?
F5C C2C F6C 102.7(14) . . ?
F4C C2C S2C 111.7(12) . . ?
F5C C2C S2C 114.1(13) . . ?
F6C C2C S2C 111.0(13) . . ?
O3I S2I O4I 117.1(15) . . ?
O3I S2I N1I 113.0(14) . . ?
O4I S2I N1I 116.7(15) . . ?
O3I S2I C2I 99.6(13) . . ?
O4I S2I C2I 103.1(13) . . ?
N1I S2I C2I 104.0(14) . . ?
O2I S1I O1I 120(2) . . ?
O2I S1I N1I 105.1(19) . . ?
O1I S1I N1I 116(2) . . ?
O2I S1I C1I 110.4(19) . . ?
O1I S1I C1I 99.6(16) . . ?
N1I S1I C1I 103.7(15) . . ?
S2I N1I S1I 126.0(18) . . ?
F2I C1I F3I 118(2) . . ?
F2I C1I F1I 106(2) . . ?
F3I C1I F1I 104(2) . . ?
F2I C1I S1I 116(2) . . ?
F3I C1I S1I 105.9(19) . . ?
F1I C1I S1I 105.9(18) . . ?
F5I C2I F6I 106.0(19) . . ?
F5I C2I F4I 112.7(18) . . ?
F6I C2I F4I 100.9(16) . . ?
F5I C2I S2I 110.6(15) . . ?
F6I C2I S2I 111.9(16) . . ?
F4I C2I S2I 114.2(16) . . ?
O2D S1D O1D 132.0(11) . . ?
O2D S1D N1D 117.6(9) . . ?
O1D S1D N1D 101.1(10) . . ?
O2D S1D C1D 107.6(12) . . ?
O1D S1D C1D 100.9(13) . . ?
N1D S1D C1D 87.5(12) . . ?
O4D S2D O3D 114.6(9) . . ?
O4D S2D N1D 112.1(9) . . ?
O3D S2D N1D 118.3(9) . . ?
O4D S2D C2D 105.7(9) . . ?
O3D S2D C2D 89.8(11) . . ?
N1D S2D C2D 113.7(10) . . ?
S2D N1D S1D 125.1(11) . . ?
F3D C1D F1D 120(3) . . ?
F3D C1D S1D 128(2) . . ?
F1D C1D S1D 110.5(19) . . ?
F3D C1D F2D 99(2) . . ?
F1D C1D F2D 86.5(16) . . ?
S1D C1D F2D 92.3(15) . . ?
F5D C2D F6D 116(2) . . ?
F5D C2D F4D 109.0(18) . . ?
F6D C2D F4D 102.5(18) . . ?
F5D C2D S2D 113.6(17) . . ?
F6D C2D S2D 114.1(15) . . ?
F4D C2D S2D 99.5(14) . . ?
O1J S1J O2J 99(2) . . ?
O1J S1J N1J 127(2) . . ?
O2J S1J N1J 79.9(19) . . ?
O1J S1J C1J 118(2) . . ?
O2J S1J C1J 104(2) . . ?
N1J S1J C1J 114(2) . . ?
O3J S2J O4J 102(2) . . ?
O3J S2J N1J 131(2) . . ?
O4J S2J N1J 103(2) . . ?
O3J S2J C2J 109(2) . . ?
O4J S2J C2J 110(2) . . ?
N1J S2J C2J 101.8(17) . . ?
S2J N1J S1J 117(2) . . ?
F2J C1J F1J 104(3) . . ?
F2J C1J F3J 112(3) . . ?
F1J C1J F3J 116(3) . . ?
F2J C1J S1J 110(2) . . ?
F1J C1J S1J 111(2) . . ?
F3J C1J S1J 103(2) . . ?
F5J C2J F4J 106(3) . . ?
F5J C2J F6J 115(3) . . ?
F4J C2J F6J 95(3) . . ?
F5J C2J S2J 115(3) . . ?
F4J C2J S2J 120(3) . . ?
F6J C2J S2J 103(2) . . ?
O2K S1K O1K 135(3) . . ?
O2K S1K N1K 111(2) . . ?
O1K S1K N1K 103(3) . . ?
O2K S1K C1K 105(2) . . ?
O1K S1K C1K 99(2) . . ?
N1K S1K C1K 96.3(16) . . ?
O3K S2K O4K 118(3) . . ?
O3K S2K N1K 105(3) . . ?
O4K S2K N1K 128(2) . . ?
O3K S2K C2K 107(3) . . ?
O4K S2K C2K 95(2) . . ?
N1K S2K C2K 100.8(18) . . ?
S2K N1K S1K 122(2) . . ?
C2K F5K C14Z 125(4) . 2_757 ?
F3K C1K F1K 115(3) . . ?
F3K C1K F2K 116(4) . . ?
F1K C1K F2K 100(3) . . ?
F3K C1K S1K 103(2) . . ?
F1K C1K S1K 120(3) . . ?
F2K C1K S1K 103(3) . . ?
F5K C2K F6K 110(4) . . ?
F5K C2K F4K 105(3) . . ?
F6K C2K F4K 111(4) . . ?
F5K C2K S2K 121(3) . . ?
F6K C2K S2K 104(3) . . ?
F4K C2K S2K 107(3) . . ?
O1E S1E O2E 110.2(9) . . ?
O1E S1E N1E 102.6(10) . . ?
O2E S1E N1E 125.3(10) . . ?
O1E S1E C1E 102.7(10) . . ?
O2E S1E C1E 104.8(10) . . ?
N1E S1E C1E 109.2(11) . . ?
O4E S2E O3E 125.4(11) . . ?
O4E S2E N1E 104.5(11) . . ?
O3E S2E N1E 115.4(10) . . ?
O4E S2E C2E 107.8(11) . . ?
O3E S2E C2E 102.7(9) . . ?
N1E S2E C2E 97.3(10) . . ?
S1E N1E S2E 124.6(12) . . ?
F3E C1E F1E 107(2) . . ?
F3E C1E F2E 112(2) . . ?
F1E C1E F2E 108.2(19) . . ?
F3E C1E S1E 112.5(16) . . ?
F1E C1E S1E 108.4(16) . . ?
F2E C1E S1E 108.2(15) . . ?
F4E C2E F5E 111.6(19) . . ?
F4E C2E F6E 115.3(19) . . ?
F5E C2E F6E 110.1(17) . . ?
F4E C2E S2E 106.7(15) . . ?
F5E C2E S2E 107.9(14) . . ?
F6E C2E S2E 104.6(14) . . ?
O4G S2G O3G 113.9(19) . . ?
O4G S2G N1G 120.9(18) . . ?
O3G S2G N1G 122.8(17) . . ?
O4G S2G C2G 91.7(17) . . ?
O3G S2G C2G 92.9(15) . . ?
N1G S2G C2G 100.2(16) . . ?
O2G S1G O1G 107.1(18) . . ?
O2G S1G N1G 113.2(16) . . ?
O1G S1G N1G 105.3(16) . . ?
O2G S1G C1G 116.4(17) . . ?
O1G S1G C1G 102.9(16) . . ?
N1G S1G C1G 110.7(16) . . ?
S2G N1G S1G 117.4(17) . . ?
F1G C1G F2G 94(2) . . ?
F1G C1G F3G 100(3) . . ?
F2G C1G F3G 109(2) . . ?
F1G C1G S1G 104(2) . . ?
F2G C1G S1G 140(3) . . ?
F3G C1G S1G 102.4(19) . . ?
F4G C2G F5G 118(3) . . ?
F4G C2G F6G 118(3) . . ?
F5G C2G F6G 92(3) . . ?
F4G C2G S2G 113(2) . . ?
F5G C2G S2G 110(2) . . ?
F6G C2G S2G 102(2) . . ?
O2F S1F O1F 107.4(17) . . ?
O2F S1F N1F 130.9(17) . . ?
O1F S1F N1F 117.1(17) . . ?
O2F S1F C1F 86.3(14) . . ?
O1F S1F C1F 106.8(15) . . ?
N1F S1F C1F 99.2(14) . . ?
O3F S2F N1F 111.1(16) . . ?
O3F S2F O4F 111.2(15) . . ?
N1F S2F O4F 127.0(17) . . ?
O3F S2F C2F 105.3(14) . . ?
N1F S2F C2F 115.6(16) . . ?
O4F S2F C2F 81.7(14) . . ?
S2F N1F S1F 135(2) . . ?
F1F C1F F2F 119(2) . . ?
F1F C1F F3F 108(2) . . ?
F2F C1F F3F 109(2) . . ?
F1F C1F S1F 103.3(18) . . ?
F2F C1F S1F 107.7(18) . . ?
F3F C1F S1F 109.7(19) . . ?
F4F C2F F6F 139(3) . . ?
F4F C2F F5F 101(2) . . ?
F6F C2F F5F 109(3) . . ?
F4F C2F S2F 102(2) . . ?
F6F C2F S2F 97.0(19) . . ?
F5F C2F S2F 103(2) . . ?
O1H S1H O2H 112(2) . . ?
O1H S1H N1H 115(2) . . ?
O2H S1H N1H 99.9(17) . . ?
O1H S1H C1H 109(2) . . ?
O2H S1H C1H 102.2(18) . . ?
N1H S1H C1H 118(2) . . ?
O4H S2H O3H 130(3) . . ?
O4H S2H N1H 122(2) . . ?
O3H S2H N1H 100(2) . . ?
O4H S2H C2H 81.3(19) . . ?
O3H S2H C2H 97(2) . . ?
N1H S2H C2H 125(2) . . ?
S1H N1H S2H 108.9(19) . . ?
F3H C1H F1H 116(3) . . ?
F3H C1H F2H 104(3) . . ?
F1H C1H F2H 94(3) . . ?
F3H C1H S1H 112(2) . . ?
F1H C1H S1H 118(3) . . ?
F2H C1H S1H 110(2) . . ?
F5H C2H F6H 110(3) . . ?
F5H C2H F4H 94(3) . . ?
F6H C2H F4H 99(3) . . ?
F5H C2H S2H 123(3) . . ?
F6H C2H S2H 119(3) . . ?
F4H C2H S2H 104(3) . . ?
N1S C1S C2S 176.5(11) . . ?
C1S C2S H2S1 109.5 . . ?
C1S C2S H2S2 109.5 . . ?
H2S1 C2S H2S2 109.5 . . ?
C1S C2S H2S3 109.5 . . ?
H2S1 C2S H2S3 109.5 . . ?
H2S2 C2S H2S3 109.5 . . ?
N2S C3S C4S 176(2) . . ?
C3S C4S H4S1 109.5 . . ?
C3S C4S H4S2 109.5 . . ?
H4S1 C4S H4S2 109.5 . . ?
C3S C4S H4S3 109.5 . . ?
H4S1 C4S H4S3 109.5 . . ?
H4S2 C4S H4S3 109.5 . . ?
N3S C5S C6S 162(2) . . ?
C5S C6S H6S1 109.5 . . ?
C5S C6S H6S2 109.5 . . ?
H6S1 C6S H6S2 109.5 . . ?
C5S C6S H6S3 109.5 . . ?
H6S1 C6S H6S3 109.5 . . ?
H6S2 C6S H6S3 109.5 . . ?
N4S C7S C8S 160(2) . . ?
C7S C8S H8S1 109.5 . . ?
C7S C8S H8S2 109.5 . . ?
H8S1 C8S H8S2 109.5 . . ?
C7S C8S H8S3 109.5 . . ?
H8S1 C8S H8S3 109.5 . . ?
H8S2 C8S H8S3 109.5 . . ?
N5S C9S C10S 167(3) . . ?
N6S C11S C12S 172(2) . . ?
N7X C13X C14X 165(4) . . ?
N7S C13S C14S 167(4) . . ?
N7Z C13Z C14Z 165(5) . . ?
C55S O2S C56S 115(4) . . ?
C56S C57S H57A 109.5 . . ?
C56S C57S H57B 109.5 . . ?
H57A C57S H57B 109.5 . . ?
C56S C57S H57C 109.5 . . ?
H57A C57S H57C 109.5 . . ?
H57B C57S H57C 109.5 . . ?
O2S C56S C57S 104(3) . . ?
O2S C56S H56D 111.0 . . ?
C57S C56S H56D 111.0 . . ?
O2S C56S H56E 111.0 . . ?
C57S C56S H56E 111.0 . . ?
H56D C56S H56E 109.0 . . ?
O2S C55S C54S 118(4) . . ?
O2S C55S H55A 107.8 . . ?
C54S C55S H55A 107.8 . . ?
O2S C55S H55B 107.8 . . ?
C54S C55S H55B 107.8 . . ?
H55A C55S H55B 107.2 . . ?
C55S C54S H54A 109.5 . . ?
C55S C54S H54B 109.5 . . ?
H54A C54S H54B 109.5 . . ?
C55S C54S H54C 109.5 . . ?
H54A C54S H54C 109.5 . . ?
H54B C54S H54C 109.5 . . ?
C56X C57X H57D 109.5 . . ?
C56X C57X H57E 109.5 . . ?
H57D C57X H57E 109.5 . . ?
C56X C57X H57F 109.5 . . ?
H57D C57X H57F 109.5 . . ?
H57E C57X H57F 109.5 . . ?
C57X C56X O2X 146(4) . . ?
C57X C56X H56F 100.2 . . ?
O2X C56X H56F 100.2 . . ?
C57X C56X H56G 100.2 . . ?
O2X C56X H56G 100.2 . . ?
H56F C56X H56G 104.2 . . ?
C55X O2X C56X 123(3) . . ?
O2X C55X C54X 110(3) . . ?
O2X C55X H55C 109.7 . . ?
C54X C55X H55C 109.7 . . ?
O2X C55X H55D 109.7 . . ?
C54X C55X H55D 109.7 . . ?
H55C C55X H55D 108.2 . . ?
C55X C54X H54D 109.5 . . ?
C55X C54X H54E 109.5 . . ?
H54D C54X H54E 109.5 . . ?
C55X C54X H54F 109.5 . . ?
H54D C54X H54F 109.5 . . ?
H54E C54X H54F 109.5 . . ?
O1S C51S C50S 104.1(18) . . ?
O1S C51S H51A 110.9 . . ?
C50S C51S H51A 110.9 . . ?
O1S C51S H51B 110.9 . . ?
C50S C51S H51B 110.9 . . ?
H51A C51S H51B 109.0 . . ?
C52S C53S H53A 109.5 . . ?
C52S C53S H53B 109.5 . . ?
H53A C53S H53B 109.5 . . ?
C52S C53S H53C 109.5 . . ?
H53A C53S H53C 109.5 . . ?
H53B C53S H53C 109.5 . . ?
O1S C52S C53S 112(3) . . ?
O1S C52S H52A 109.2 . . ?
C53S C52S H52A 109.2 . . ?
O1S C52S H52B 109.2 . . ?
C53S C52S H52B 109.2 . . ?
H52A C52S H52B 107.9 . . ?
C52S O1S C51S 119(2) . . ?
C51S C50S H50A 109.5 . . ?
C51S C50S H50B 109.5 . . ?
H50A C50S H50B 109.5 . . ?
C51S C50S H50C 109.5 . . ?
H50A C50S H50C 109.5 . . ?
H50B C50S H50C 109.5 . . ?

loop_
_geom_bond_atom_site_label_1
_geom_bond_atom_site_label_2
_geom_bond_distance
_geom_bond_site_symmetry_2
_geom_bond_publ_flag
Ag1 N1 2.388(6) . ?
Ag1 N7 2.408(6) . ?
Ag1 N13 2.417(6) . ?
Ag1 I1 2.8769(6) . ?
Ag1 Ag4 2.9717(7) . ?
Ag1 Ag3 2.9890(8) . ?
Ag1 Ag2 2.9980(8) . ?
Ag2 N23 2.290(6) . ?
Ag2 N2 2.379(6) . ?
Ag2 N3 2.424(6) . ?
Ag2 I1 2.8505(8) . ?
Ag3 N35 2.254(6) . ?
Ag3 N14 2.341(6) . ?
Ag3 N15 2.390(5) . ?
Ag3 I1 2.8610(7) . ?
Ag4 N29 2.264(6) . ?
Ag4 N8 2.357(6) . ?
Ag4 N9 2.448(6) . ?
Ag4 I1 2.7847(6) . ?
Ag5 N25 2.390(6) . ?
Ag5 N31 2.391(6) . ?
Ag5 N19 2.429(6) . ?
Ag5 I2 2.8555(6) . ?
Ag5 Ag6 2.9639(7) . ?
Ag5 Ag8 2.9725(8) . ?
Ag5 Ag7 3.0000(7) . ?
Ag6 N17 2.271(6) . ?
Ag6 N32 2.339(5) . ?
Ag6 N33 2.428(5) . ?
Ag6 I2 2.8018(7) . ?
Ag7 N5 2.251(6) . ?
Ag7 N20 2.359(6) . ?
Ag7 N21 2.434(6) . ?
Ag7 I2 2.8417(7) . ?
Ag8 N11 2.254(6) . ?
Ag8 N26 2.361(5) . ?
Ag8 N27 2.432(6) . ?
Ag8 I2 2.8206(7) . ?
N1 C1 1.319(8) . ?
N1 C5 1.391(9) . ?
N2 C8 1.322(9) . ?
N2 C5 1.368(8) . ?
N3 C9 1.256(9) . ?
N3 C10 1.446(8) . ?
N4 C24 1.248(9) . ?
N4 C20 1.433(8) . ?
N5 C25 1.300(9) . ?
N5 C29 1.383(8) . ?
N6 C32 1.326(9) . ?
N6 C29 1.340(10) . ?
N7 C41 1.311(8) . ?
N7 C45 1.368(9) . ?
N8 C48 1.307(9) . ?
N8 C45 1.349(8) . ?
N9 C49 1.273(9) . ?
N9 C50 1.411(8) . ?
N10 C64 1.270(8) . ?
N10 C60 1.427(8) . ?
N11 C65 1.326(8) . ?
N11 C69 1.372(8) . ?
N12 C72 1.321(9) . ?
N12 C69 1.351(9) . ?
N13 C81 1.287(9) . ?
N13 C85 1.355(9) . ?
N14 C88 1.349(9) . ?
N14 C85 1.369(9) . ?
N15 C89 1.249(9) . ?
N15 C90 1.460(9) . ?
N16 C104 1.267(9) . ?
N16 C100 1.455(9) . ?
N17 C105 1.300(9) . ?
N17 C109 1.382(9) . ?
N18 C112 1.340(11) . ?
N18 C109 1.342(10) . ?
N19 C121 1.342(10) . ?
N19 C125 1.346(9) . ?
N20 C128 1.315(9) . ?
N20 C125 1.368(9) . ?
N21 C129 1.265(10) . ?
N21 C130 1.441(9) . ?
N22 C144 1.263(9) . ?
N22 C140 1.438(10) . ?
N23 C145 1.347(9) . ?
N23 C149 1.383(10) . ?
N24 C152 1.283(11) . ?
N24 C149 1.346(10) . ?
N25 C161 1.314(8) . ?
N25 C165 1.368(9) . ?
N26 C168 1.325(9) . ?
N26 C165 1.373(8) . ?
N27 C169 1.272(9) . ?
N27 C170 1.401(8) . ?
N28 C184 1.273(9) . ?
N28 C180 1.437(8) . ?
N29 C185 1.317(9) . ?
N29 C189 1.385(8) . ?
N30 C192 1.326(8) . ?
N30 C189 1.337(9) . ?
N31 C201 1.326(8) . ?
N31 C205 1.397(8) . ?
N32 C208 1.359(8) . ?
N32 C205 1.361(8) . ?
N33 C209 1.267(9) . ?
N33 C210 1.445(8) . ?
N34 C224 1.245(9) . ?
N34 C220 1.456(8) . ?
N35 C225 1.325(10) . ?
N35 C229 1.361(9) . ?
N36 C229 1.337(11) . ?
N36 C232 1.345(10) . ?
C1 C2 1.425(11) . ?
C1 H1 0.9500 . ?
C2 C3 1.350(11) . ?
C2 H2 0.9500 . ?
C3 C4 1.408(9) . ?
C3 H3 0.9500 . ?
C4 C5 1.402(10) . ?
C4 C6 1.421(11) . ?
C6 C7 1.363(10) . ?
C6 H6 0.9500 . ?
C7 C8 1.393(10) . ?
C7 H7 0.9500 . ?
C8 C9 1.473(9) . ?
C9 H9 0.9500 . ?
C10 C11 1.379(10) . ?
C10 C15 1.388(11) . ?
C11 C12 1.409(10) . ?
C11 H11 0.9500 . ?
C12 C13 1.389(11) . ?
C12 C16 1.498(12) . ?
C13 C14 1.356(11) . ?
C13 C17 1.516(9) . ?
C14 C15 1.372(10) . ?
C14 H14 0.9500 . ?
C15 H15 0.9500 . ?
C16 H16A 0.9800 . ?
C16 H16B 0.9800 . ?
C16 H16C 0.9800 . ?
C17 C22 1.379(11) . ?
C17 C18 1.406(10) . ?
C18 C19 1.392(10) . ?
C18 C23 1.501(12) . ?
C19 C20 1.390(11) . ?
C19 H19 0.9500 . ?
C20 C21 1.403(10) . ?
C21 C22 1.382(10) . ?
C21 H21 0.9500 . ?
C22 H22 0.9500 . ?
C23 H23A 0.9800 . ?
C23 H23B 0.9800 . ?
C23 H23C 0.9800 . ?
C24 C25 1.489(9) . ?
C24 H24 0.9500 . ?
C25 C26 1.427(10) . ?
C26 C27 1.385(10) . ?
C26 H26 0.9500 . ?
C27 C28 1.412(11) . ?
C27 H27 0.9500 . ?
C28 C29 1.402(10) . ?
C28 C30 1.443(10) . ?
C30 C31 1.316(12) . ?
C30 H30 0.9500 . ?
C31 C32 1.431(12) . ?
C31 H31 0.9500 . ?
C32 H32 0.9500 . ?
C41 C42 1.426(10) . ?
C41 H41 0.9500 . ?
C42 C43 1.364(11) . ?
C42 H42 0.9500 . ?
C43 C44 1.412(10) . ?
C43 H43 0.9500 . ?
C44 C46 1.415(11) . ?
C44 C45 1.433(10) . ?
C46 C47 1.362(11) . ?
C46 H46 0.9500 . ?
C47 C48 1.412(10) . ?
C47 H47 0.9500 . ?
C48 C49 1.475(10) . ?
C49 H49 0.9500 . ?
C50 C55 1.393(10) . ?
C50 C51 1.397(9) . ?
C51 C52 1.401(9) . ?
C51 H51 0.9500 . ?
C52 C53 1.407(9) . ?
C52 C56 1.511(10) . ?
C53 C54 1.385(10) . ?
C53 C57 1.517(8) . ?
C54 C55 1.370(9) . ?
C54 H54 0.9500 . ?
C55 H55 0.9500 . ?
C56 H56A 0.9800 . ?
C56 H56B 0.9800 . ?
C56 H56C 0.9800 . ?
C57 C62 1.390(9) . ?
C57 C58 1.395(9) . ?
C58 C59 1.392(9) . ?
C58 C63 1.510(9) . ?
C59 C60 1.372(9) . ?
C59 H59 0.9500 . ?
C60 C61 1.381(10) . ?
C61 C62 1.388(9) . ?
C61 H61 0.9500 . ?
C62 H62 0.9500 . ?
C63 H63A 0.9800 . ?
C63 H63B 0.9800 . ?
C63 H63C 0.9800 . ?
C64 C65 1.490(9) . ?
C64 H64 0.9500 . ?
C65 C66 1.408(11) . ?
C66 C67 1.372(11) . ?
C66 H66 0.9500 . ?
C67 C68 1.432(11) . ?
C67 H67 0.9500 . ?
C68 C70 1.406(10) . ?
C68 C69 1.411(10) . ?
C70 C71 1.356(12) . ?
C70 H70 0.9500 . ?
C71 C72 1.429(12) . ?
C71 H71 0.9500 . ?
C72 H72 0.9500 . ?
C81 C82 1.400(12) . ?
C81 H81 0.9500 . ?
C82 C83 1.353(12) . ?
C82 H82 0.9500 . ?
C83 C84 1.383(11) . ?
C83 H83 0.9500 . ?
C84 C85 1.384(11) . ?
C84 C86 1.398(11) . ?
C86 C87 1.388(12) . ?
C86 H86 0.9500 . ?
C87 C88 1.398(10) . ?
C87 H87 0.9500 . ?
C88 C89 1.437(10) . ?
C89 H89 0.9500 . ?
C90 C95 1.360(10) . ?
C90 C91 1.377(10) . ?
C91 C92 1.386(10) . ?
C91 H91 0.9500 . ?
C92 C93 1.384(10) . ?
C92 C96 1.549(10) . ?
C93 C94 1.407(9) . ?
C93 C97 1.511(10) . ?
C94 C95 1.397(10) . ?
C94 H94 0.9500 . ?
C95 H95 0.9500 . ?
C96 H96A 0.9800 . ?
C96 H96B 0.9800 . ?
C96 H96C 0.9800 . ?
C97 C98 1.392(10) . ?
C97 C102 1.404(9) . ?
C98 C99 1.384(10) . ?
C98 C103 1.520(10) . ?
C99 C100 1.369(10) . ?
C99 H99 0.9500 . ?
C100 C101 1.371(10) . ?
C101 C102 1.403(9) . ?
C101 H101 0.9500 . ?
C102 H102 0.9500 . ?
C103 H10A 0.9800 . ?
C103 H10B 0.9800 . ?
C103 H10C 0.9800 . ?
C104 C105 1.479(10) . ?
C104 H104 0.9500 . ?
C105 C106 1.396(11) . ?
C106 C107 1.371(11) . ?
C106 H106 0.9500 . ?
C107 C108 1.402(13) . ?
C107 H107 0.9500 . ?
C108 C109 1.397(12) . ?
C108 C110 1.453(12) . ?
C110 C111 1.357(14) . ?
C110 H110 0.9500 . ?
C111 C112 1.358(13) . ?
C111 H111 0.9500 . ?
C112 H112 0.9500 . ?
C121 C122 1.378(12) . ?
C121 H121 0.9500 . ?
C122 C123 1.337(13) . ?
C122 H122 0.9500 . ?
C123 C124 1.452(12) . ?
C123 H123 0.9500 . ?
C124 C125 1.369(11) . ?
C124 C126 1.374(12) . ?
C126 C127 1.371(13) . ?
C126 H126 0.9500 . ?
C127 C128 1.398(11) . ?
C127 H127 0.9500 . ?
C128 C129 1.496(11) . ?
C129 H129 0.9500 . ?
C130 C135 1.377(10) . ?
C130 C131 1.395(11) . ?
C131 C132 1.403(11) . ?
C131 H131 0.9500 . ?
C132 C133 1.375(11) . ?
C132 C136 1.516(12) . ?
C133 C134 1.379(11) . ?
C133 C137 1.534(10) . ?
C134 C135 1.403(10) . ?
C134 H134 0.9500 . ?
C135 H135 0.9500 . ?
C136 H13A 0.9800 . ?
C136 H13B 0.9800 . ?
C136 H13C 0.9800 . ?
C137 C138 1.392(11) . ?
C137 C142 1.410(11) . ?
C138 C139 1.376(11) . ?
C138 C143 1.496(11) . ?
C139 C140 1.384(10) . ?
C139 H139 0.9500 . ?
C140 C141 1.369(11) . ?
C141 C142 1.419(10) . ?
C141 H141 0.9500 . ?
C142 H142 0.9500 . ?
C143 H14A 0.9800 . ?
C143 H14B 0.9800 . ?
C143 H14C 0.9800 . ?
C144 C145 1.452(10) . ?
C144 H144 0.9500 . ?
C145 C146 1.430(11) . ?
C146 C147 1.333(12) . ?
C146 H146 0.9500 . ?
C147 C148 1.429(12) . ?
C147 H147 0.9500 . ?
C148 C150 1.405(12) . ?
C148 C149 1.427(12) . ?
C150 C151 1.348(13) . ?
C150 H150 0.9500 . ?
C151 C152 1.420(13) . ?
C151 H151 0.9500 . ?
C152 H152 0.9500 . ?
C161 C162 1.419(10) . ?
C161 H161 0.9500 . ?
C162 C163 1.302(11) . ?
C162 H162 0.9500 . ?
C163 C164 1.417(10) . ?
C163 H163 0.9500 . ?
C164 C166 1.392(12) . ?
C164 C165 1.413(10) . ?
C166 C167 1.377(11) . ?
C166 H166 0.9500 . ?
C167 C168 1.393(10) . ?
C167 H167 0.9500 . ?
C168 C169 1.474(10) . ?
C169 H169 0.9500 . ?
C170 C171 1.377(10) . ?
C170 C175 1.405(10) . ?
C171 C172 1.436(10) . ?
C171 H171 0.9500 . ?
C172 C173 1.397(10) . ?
C172 C176 1.492(12) . ?
C173 C174 1.371(10) . ?
C173 C177 1.517(9) . ?
C174 C175 1.393(9) . ?
C174 H174 0.9500 . ?
C175 H175 0.9500 . ?
C176 H17A 0.9800 . ?
C176 H17B 0.9800 . ?
C176 H17C 0.9800 . ?
C177 C182 1.372(10) . ?
C177 C178 1.405(10) . ?
C178 C179 1.409(9) . ?
C178 C183 1.482(11) . ?
C179 C180 1.384(10) . ?
C179 H179 0.9500 . ?
C180 C181 1.370(10) . ?
C181 C182 1.386(9) . ?
C181 H181 0.9500 . ?
C182 H182 0.9500 . ?
C183 H18A 0.9800 . ?
C183 H18B 0.9800 . ?
C183 H18C 0.9800 . ?
C184 C185 1.497(9) . ?
C184 H184 0.9500 . ?
C185 C186 1.416(10) . ?
C186 C187 1.367(10) . ?
C186 H186 0.9500 . ?
C187 C188 1.422(11) . ?
C187 H187 0.9500 . ?
C188 C190 1.401(9) . ?
C188 C189 1.410(10) . ?
C190 C191 1.360(11) . ?
C190 H190 0.9500 . ?
C191 C192 1.403(11) . ?
C191 H191 0.9500 . ?
C192 H192 0.9500 . ?
C201 C202 1.393(10) . ?
C201 H201 0.9500 . ?
C202 C203 1.339(11) . ?
C202 H202 0.9500 . ?
C203 C204 1.427(10) . ?
C203 H203 0.9500 . ?
C204 C205 1.382(10) . ?
C204 C206 1.427(10) . ?
C206 C207 1.338(10) . ?
C206 H206 0.9500 . ?
C207 C208 1.424(10) . ?
C207 H207 0.9500 . ?
C208 C209 1.451(10) . ?
C209 H209 0.9500 . ?
C210 C215 1.383(10) . ?
C210 C211 1.390(9) . ?
C211 C212 1.354(10) . ?
C211 H211 0.9500 . ?
C212 C213 1.393(10) . ?
C212 C216 1.538(11) . ?
C213 C214 1.410(9) . ?
C213 C217 1.501(9) . ?
C214 C215 1.362(9) . ?
C214 H214 0.9500 . ?
C215 H215 0.9500 . ?
C216 H21A 0.9800 . ?
C216 H21B 0.9800 . ?
C216 H21C 0.9800 . ?
C217 C218 1.394(10) . ?
C217 C222 1.398(10) . ?
C218 C219 1.377(10) . ?
C218 C223 1.506(11) . ?
C219 C220 1.393(10) . ?
C219 H219 0.9500 . ?
C220 C221 1.380(10) . ?
C221 C222 1.393(10) . ?
C221 H221 0.9500 . ?
C222 H222 0.9500 . ?
C223 H22A 0.9800 . ?
C223 H22B 0.9800 . ?
C223 H22C 0.9800 . ?
C224 C225 1.510(10) . ?
C224 H224 0.9500 . ?
C225 C226 1.404(10) . ?
C226 C227 1.352(11) . ?
C226 H226 0.9500 . ?
C227 C228 1.383(13) . ?
C227 H227 0.9500 . ?
C228 C230 1.401(12) . ?
C228 C229 1.435(11) . ?
C230 C231 1.325(14) . ?
C230 H230 0.9500 . ?
C231 C232 1.446(14) . ?
C231 H231 0.9500 . ?
C232 H232 0.9500 . ?
S1A O1A 1.433(9) . ?
S1A O2A 1.451(9) . ?
S1A N1A 1.614(9) . ?
S1A C1A 1.828(9) . ?
S2A O3A 1.443(9) . ?
S2A O4A 1.448(10) . ?
S2A N1A 1.621(10) . ?
S2A C2A 1.821(9) . ?
F1A C1A 1.379(14) . ?
F2A C1A 1.358(14) . ?
F3A C1A 1.295(14) . ?
F4A C2A 1.319(13) . ?
F5A C2A 1.316(14) . ?
F6A C2A 1.332(14) . ?
S2L O3L 1.44(2) . ?
S2L O4L 1.47(2) . ?
S2L N1L 1.59(2) . ?
S2L C2L 1.77(2) . ?
S1L O1L 1.43(2) . ?
S1L N1L 1.57(2) . ?
S1L O2L 1.57(2) . ?
S1L C1L 1.75(2) . ?
F5L C2L 1.32(2) . ?
F4L C2L 1.31(3) . ?
F6L C2L 1.36(2) . ?
F3L C1L 1.28(2) . ?
F1L C1L 1.38(3) . ?
F2L C1L 1.38(3) . ?
S1M O1M 1.42(3) . ?
S1M O2M 1.43(3) . ?
S1M N1M 1.68(3) . ?
S1M C1M 1.88(3) . ?
S2M O4M 1.43(3) . ?
S2M O3M 1.44(3) . ?
S2M N1M 1.65(3) . ?
S2M C2M 1.82(3) . ?
F6M C2M 1.33(3) . ?
F5M C2M 1.31(3) . ?
F4M C2M 1.32(3) . ?
C1M F1M 1.32(3) . ?
C1M F2M 1.33(3) . ?
C1M F3M 1.33(3) . ?
S1B O2B 1.426(6) . ?
S1B O1B 1.429(5) . ?
S1B N1B 1.576(7) . ?
S1B C1B 1.773(11) . ?
S2B O4B 1.418(6) . ?
S2B O3B 1.434(6) . ?
S2B N1B 1.565(8) . ?
S2B C2B 1.802(12) . ?
F1B C1B 1.348(10) . ?
F2B C1B 1.329(11) . ?
F3B C1B 1.329(10) . ?
F4B C2B 1.296(13) . ?
F5B C2B 1.347(11) . ?
F6B C2B 1.357(12) . ?
S1C O1C 1.457(17) . ?
S1C N1C 1.492(19) . ?
S1C O2C 1.532(18) . ?
S1C C1C 1.72(2) . ?
S2C O3C 1.424(15) . ?
S2C O4C 1.457(15) . ?
S2C N1C 1.594(17) . ?
S2C C2C 1.787(19) . ?
F1C C1C 1.33(2) . ?
F2C C1C 1.49(2) . ?
F3C C1C 1.35(2) . ?
F4C C2C 1.284(18) . ?
F5C C2C 1.30(2) . ?
F6C C2C 1.338(19) . ?
S2I O3I 1.434(19) . ?
S2I O4I 1.453(19) . ?
S2I N1I 1.64(2) . ?
S2I C2I 1.83(2) . ?
S1I O2I 1.41(2) . ?
S1I O1I 1.41(2) . ?
S1I N1I 1.68(2) . ?
S1I C1I 1.88(2) . ?
F4I C2I 1.34(2) . ?
F5I C2I 1.33(2) . ?
F6I C2I 1.34(2) . ?
F1I C1I 1.35(3) . ?
F2I C1I 1.30(2) . ?
F3I C1I 1.34(3) . ?
S1D O2D 1.395(14) . ?
S1D O1D 1.549(17) . ?
S1D N1D 1.559(16) . ?
S1D C1D 1.77(3) . ?
S2D O4D 1.383(12) . ?
S2D O3D 1.464(16) . ?
S2D N1D 1.520(17) . ?
S2D C2D 1.84(2) . ?
F1D C1D 1.45(3) . ?
F2D C1D 1.82(3) . ?
F3D C1D 1.10(3) . ?
F4D C2D 1.57(3) . ?
F5D C2D 1.23(2) . ?
F6D C2D 1.29(2) . ?
S1J O1J 1.40(2) . ?
S1J O2J 1.56(3) . ?
S1J N1J 1.58(2) . ?
S1J C1J 1.80(2) . ?
S2J O3J 1.37(2) . ?
S2J O4J 1.50(2) . ?
S2J N1J 1.52(2) . ?
S2J C2J 1.82(2) . ?
F3J C1J 1.36(3) . ?
F1J C1J 1.35(3) . ?
F2J C1J 1.34(3) . ?
F2J F2H 1.75(4) 2_757 ?
F6J C2J 1.35(3) . ?
F4J C2J 1.31(3) . ?
F5J C2J 1.28(3) . ?
S1K O2K 1.38(2) . ?
S1K O1K 1.46(3) . ?
S1K N1K 1.67(2) . ?
S1K C1K 1.89(2) . ?
S2K O3K 1.41(3) . ?
S2K O4K 1.44(2) . ?
S2K N1K 1.62(2) . ?
S2K C2K 1.91(2) . ?
F4K C2K 1.36(3) . ?
F3K C1K 1.30(3) . ?
F2K C1K 1.33(3) . ?
F1K C1K 1.30(3) . ?
F5K C2K 1.30(3) . ?
F5K C14Z 1.83(6) 2_757 ?
F6K C2K 1.30(3) . ?
S1E O1E 1.430(12) . ?
S1E O2E 1.449(13) . ?
S1E N1E 1.529(16) . ?
S1E C1E 1.893(19) . ?
S2E O4E 1.397(15) . ?
S2E O3E 1.404(13) . ?
S2E N1E 1.614(16) . ?
S2E C2E 1.853(19) . ?
F1E C1E 1.25(2) . ?
F4E C2E 1.30(2) . ?
F2E C1E 1.34(2) . ?
F3E C1E 1.24(2) . ?
F5E C2E 1.34(2) . ?
F6E C2E 1.41(2) . ?
S2G O4G 1.43(2) . ?
S2G O3G 1.58(2) . ?
S2G N1G 1.60(2) . ?
S2G C2G 1.88(2) . ?
S1G O2G 1.44(2) . ?
S1G O1G 1.57(2) . ?
S1G N1G 1.67(2) . ?
S1G C1G 1.84(2) . ?
F1G C1G 1.33(3) . ?
F2G C1G 1.36(2) . ?
F3G C1G 1.41(3) . ?
F4G C2G 1.25(2) . ?
F6G C2G 1.34(3) . ?
F5G C2G 1.25(3) . ?
S1F O2F 1.368(19) . ?
S1F O1F 1.383(17) . ?
S1F N1F 1.627(19) . ?
S1F C1F 1.83(2) . ?
S2F O3F 1.513(17) . ?
S2F N1F 1.54(2) . ?
S2F O4F 1.543(18) . ?
S2F C2F 1.87(2) . ?
F4F C2F 1.26(2) . ?
F1F C1F 1.27(2) . ?
F5F C2F 1.39(2) . ?
F2F C1F 1.31(2) . ?
F6F C2F 1.32(2) . ?
F3F C1F 1.33(2) . ?
S1H O1H 1.41(2) . ?
S1H O2H 1.51(2) . ?
S1H N1H 1.64(2) . ?
S1H C1H 1.82(2) . ?
S2H O4H 1.44(2) . ?
S2H O3H 1.47(2) . ?
S2H N1H 1.66(2) . ?
S2H C2H 1.90(2) . ?
F3H C1H 1.24(3) . ?
F1H C1H 1.33(3) . ?
F2H C1H 1.37(3) . ?
F4H C2H 1.39(3) . ?
F6H C2H 1.37(3) . ?
F5H C2H 1.29(3) . ?
N1S C1S 1.154(12) . ?
C1S C2S 1.416(13) . ?
C2S H2S1 0.9800 . ?
C2S H2S2 0.9800 . ?
C2S H2S3 0.9800 . ?
N2S C3S 1.133(19) . ?
C3S C4S 1.44(2) . ?
C4S H4S1 0.9800 . ?
C4S H4S2 0.9800 . ?
C4S H4S3 0.9800 . ?
N3S C5S 1.26(2) . ?
C5S C6S 1.45(2) . ?
C6S H6S1 0.9800 . ?
C6S H6S2 0.9800 . ?
C6S H6S3 0.9800 . ?
N4S C7S 1.101(18) . ?
C7S C8S 1.64(2) . ?
C8S H8S1 0.9800 . ?
C8S H8S2 0.9800 . ?
C8S H8S3 0.9800 . ?
N5S C9S 1.03(3) . ?
C9S C10S 1.40(4) . ?
N6S C11S 1.106(19) . ?
C11S C12S 1.28(2) . ?
N7X C13X 1.184(16) . ?
C14X C13X 1.469(16) . ?
N7S C13S 1.167(17) . ?
C13S C14S 1.457(17) . ?
N7Z C13Z 1.137(17) . ?
C13Z C14Z 1.472(17) . ?
O2S C55S 1.37(3) . ?
O2S C56S 1.47(3) . ?
C57S C56S 1.58(4) . ?
C57S H57A 0.9800 . ?
C57S H57B 0.9800 . ?
C57S H57C 0.9800 . ?
C56S H56D 0.9900 . ?
C56S H56E 0.9900 . ?
C55S C54S 1.41(4) . ?
C55S H55A 0.9900 . ?
C55S H55B 0.9900 . ?
C54S H54A 0.9800 . ?
C54S H54B 0.9800 . ?
C54S H54C 0.9800 . ?
C57X C56X 1.37(3) . ?
C57X H57D 0.9800 . ?
C57X H57E 0.9800 . ?
C57X H57F 0.9800 . ?
C56X O2X 1.43(2) . ?
C56X H56F 0.9900 . ?
C56X H56G 0.9900 . ?
O2X C55X 1.41(3) . ?
C55X C54X 1.48(3) . ?
C55X H55C 0.9900 . ?
C55X H55D 0.9900 . ?
C54X H54D 0.9800 . ?
C54X H54E 0.9800 . ?
C54X H54F 0.9800 . ?
C51S O1S 1.45(2) . ?
C51S C50S 1.48(3) . ?
C51S H51A 0.9900 . ?
C51S H51B 0.9900 . ?
C53S C52S 1.45(3) . ?
C53S H53A 0.9800 . ?
C53S H53B 0.9800 . ?
C53S H53C 0.9800 . ?
C52S O1S 1.36(3) . ?
C52S H52A 0.9900 . ?
C52S H52B 0.9900 . ?
C50S H50A 0.9800 . ?
C50S H50B 0.9800 . ?
C50S H50C 0.9800 . ?

loop_
_geom_torsion_atom_site_label_1
_geom_torsion_atom_site_label_2
_geom_torsion_atom_site_label_3
_geom_torsion_atom_site_label_4
_geom_torsion
_geom_torsion_site_symmetry_1
_geom_torsion_site_symmetry_2
_geom_torsion_site_symmetry_3
_geom_torsion_site_symmetry_4
_geom_torsion_publ_flag
C5 N1 C1 C2 0.9(10) . . . . ?
Ag1 N1 C1 C2 -164.7(6) . . . . ?
N1 C1 C2 C3 3.1(11) . . . . ?
C1 C2 C3 C4 -1.9(11) . . . . ?
C2 C3 C4 C5 -3.1(11) . . . . ?
C2 C3 C4 C6 179.1(7) . . . . ?
C8 N2 C5 N1 175.4(6) . . . . ?
Ag2 N2 C5 N1 -20.6(8) . . . . ?
C8 N2 C5 C4 0.3(10) . . . . ?
Ag2 N2 C5 C4 164.3(5) . . . . ?
C1 N1 C5 N2 178.7(6) . . . . ?
Ag1 N1 C5 N2 -17.3(8) . . . . ?
C1 N1 C5 C4 -6.2(9) . . . . ?
Ag1 N1 C5 C4 157.9(5) . . . . ?
C3 C4 C5 N2 -177.8(7) . . . . ?
C6 C4 C5 N2 0.2(10) . . . . ?
C3 C4 C5 N1 7.4(10) . . . . ?
C6 C4 C5 N1 -174.6(6) . . . . ?
C5 C4 C6 C7 -1.0(11) . . . . ?
C3 C4 C6 C7 176.8(8) . . . . ?
C4 C6 C7 C8 1.4(12) . . . . ?
C5 N2 C8 C7 0.0(10) . . . . ?
Ag2 N2 C8 C7 -165.4(6) . . . . ?
C5 N2 C8 C9 -179.8(6) . . . . ?
Ag2 N2 C8 C9 14.8(8) . . . . ?
C6 C7 C8 N2 -0.9(12) . . . . ?
C6 C7 C8 C9 178.9(7) . . . . ?
C10 N3 C9 C8 176.3(7) . . . . ?
Ag2 N3 C9 C8 -2.2(9) . . . . ?
N2 C8 C9 N3 -8.7(11) . . . . ?
C7 C8 C9 N3 171.5(7) . . . . ?
C9 N3 C10 C11 21.3(11) . . . . ?
Ag2 N3 C10 C11 -160.3(6) . . . . ?
C9 N3 C10 C15 -158.7(7) . . . . ?
Ag2 N3 C10 C15 19.6(9) . . . . ?
C15 C10 C11 C12 2.1(12) . . . . ?
N3 C10 C11 C12 -178.0(7) . . . . ?
C10 C11 C12 C13 -0.7(12) . . . . ?
C10 C11 C12 C16 -179.0(9) . . . . ?
C11 C12 C13 C14 -0.2(12) . . . . ?
C16 C12 C13 C14 178.0(9) . . . . ?
C11 C12 C13 C17 178.5(7) . . . . ?
C16 C12 C13 C17 -3.3(13) . . . . ?
C12 C13 C14 C15 -0.2(13) . . . . ?
C17 C13 C14 C15 -178.9(8) . . . . ?
C13 C14 C15 C10 1.6(13) . . . . ?
C11 C10 C15 C14 -2.5(12) . . . . ?
N3 C10 C15 C14 177.5(7) . . . . ?
C14 C13 C17 C22 88.5(10) . . . . ?
C12 C13 C17 C22 -90.2(10) . . . . ?
C14 C13 C17 C18 -88.2(10) . . . . ?
C12 C13 C17 C18 93.2(10) . . . . ?
C22 C17 C18 C19 0.8(12) . . . . ?
C13 C17 C18 C19 177.5(7) . . . . ?
C22 C17 C18 C23 -178.2(8) . . . . ?
C13 C17 C18 C23 -1.5(12) . . . . ?
C17 C18 C19 C20 -2.5(13) . . . . ?
C23 C18 C19 C20 176.5(9) . . . . ?
C18 C19 C20 C21 3.6(13) . . . . ?
C18 C19 C20 N4 -179.8(8) . . . . ?
C24 N4 C20 C19 151.6(8) . . . . ?
C24 N4 C20 C21 -32.0(11) . . . . ?
C19 C20 C21 C22 -2.8(12) . . . . ?
N4 C20 C21 C22 -179.2(7) . . . . ?
C18 C17 C22 C21 -0.3(12) . . . . ?
C13 C17 C22 C21 -177.0(7) . . . . ?
C20 C21 C22 C17 1.3(12) . . . . ?
C20 N4 C24 C25 179.5(7) . . . . ?
C29 N5 C25 C26 1.2(11) . . . . ?
Ag7 N5 C25 C26 173.7(6) . . . . ?
C29 N5 C25 C24 -178.3(6) . . . . ?
Ag7 N5 C25 C24 -5.7(9) . . . . ?
N4 C24 C25 N5 170.1(7) . . . . ?
N4 C24 C25 C26 -9.4(11) . . . . ?
N5 C25 C26 C27 1.0(12) . . . . ?
C24 C25 C26 C27 -179.6(7) . . . . ?
C25 C26 C27 C28 -1.3(12) . . . . ?
C26 C27 C28 C29 -0.5(12) . . . . ?
C26 C27 C28 C30 179.5(8) . . . . ?
C32 N6 C29 N5 178.5(6) . . . . ?
C32 N6 C29 C28 0.1(11) . . . . ?
C25 N5 C29 N6 178.5(6) . . . . ?
Ag7 N5 C29 N6 4.7(7) . . . . ?
C25 N5 C29 C28 -3.0(10) . . . . ?
Ag7 N5 C29 C28 -176.8(5) . . . . ?
C27 C28 C29 N6 -178.9(7) . . . . ?
C30 C28 C29 N6 1.1(11) . . . . ?
C27 C28 C29 N5 2.7(11) . . . . ?
C30 C28 C29 N5 -177.2(7) . . . . ?
C29 C28 C30 C31 -1.1(12) . . . . ?
C27 C28 C30 C31 179.0(8) . . . . ?
C28 C30 C31 C32 -0.1(13) . . . . ?
C29 N6 C32 C31 -1.4(11) . . . . ?
C30 C31 C32 N6 1.5(13) . . . . ?
C45 N7 C41 C42 0.7(11) . . . . ?
Ag1 N7 C41 C42 -179.2(6) . . . . ?
N7 C41 C42 C43 1.4(12) . . . . ?
C41 C42 C43 C44 0.2(12) . . . . ?
C42 C43 C44 C46 179.3(8) . . . . ?
C42 C43 C44 C45 -3.6(11) . . . . ?
C48 N8 C45 N7 175.8(6) . . . . ?
Ag4 N8 C45 N7 -27.3(8) . . . . ?
C48 N8 C45 C44 -1.8(10) . . . . ?
Ag4 N8 C45 C44 155.1(5) . . . . ?
C41 N7 C45 N8 178.1(6) . . . . ?
Ag1 N7 C45 N8 -2.1(9) . . . . ?
C41 N7 C45 C44 -4.2(10) . . . . ?
Ag1 N7 C45 C44 175.6(5) . . . . ?
C43 C44 C45 N8 -176.7(7) . . . . ?
C46 C44 C45 N8 0.6(11) . . . . ?
C43 C44 C45 N7 5.7(10) . . . . ?
C46 C44 C45 N7 -177.0(7) . . . . ?
C43 C44 C46 C47 178.1(8) . . . . ?
C45 C44 C46 C47 1.0(12) . . . . ?
C44 C46 C47 C48 -1.3(13) . . . . ?
C45 N8 C48 C47 1.4(11) . . . . ?
Ag4 N8 C48 C47 -157.2(6) . . . . ?
C45 N8 C48 C49 178.1(6) . . . . ?
Ag4 N8 C48 C49 19.4(8) . . . . ?
C46 C47 C48 N8 0.1(13) . . . . ?
C46 C47 C48 C49 -176.5(8) . . . . ?
C50 N9 C49 C48 176.5(6) . . . . ?
Ag4 N9 C49 C48 -1.1(9) . . . . ?
N8 C48 C49 N9 -12.7(11) . . . . ?
C47 C48 C49 N9 164.1(7) . . . . ?
C49 N9 C50 C55 -163.2(7) . . . . ?
Ag4 N9 C50 C55 14.0(8) . . . . ?
C49 N9 C50 C51 13.8(10) . . . . ?
Ag4 N9 C50 C51 -169.0(5) . . . . ?
C55 C50 C51 C52 1.2(10) . . . . ?
N9 C50 C51 C52 -175.7(6) . . . . ?
C50 C51 C52 C53 -2.2(9) . . . . ?
C50 C51 C52 C56 177.9(6) . . . . ?
C51 C52 C53 C54 1.7(9) . . . . ?
C56 C52 C53 C54 -178.4(6) . . . . ?
C51 C52 C53 C57 179.1(6) . . . . ?
C56 C52 C53 C57 -1.0(10) . . . . ?
C52 C53 C54 C55 -0.2(10) . . . . ?
C57 C53 C54 C55 -177.7(6) . . . . ?
C53 C54 C55 C50 -0.9(11) . . . . ?
C51 C50 C55 C54 0.4(10) . . . . ?
N9 C50 C55 C54 177.6(6) . . . . ?
C54 C53 C57 C62 78.8(9) . . . . ?
C52 C53 C57 C62 -98.6(8) . . . . ?
C54 C53 C57 C58 -97.4(8) . . . . ?
C52 C53 C57 C58 85.2(9) . . . . ?
C62 C57 C58 C59 -0.5(10) . . . . ?
C53 C57 C58 C59 175.6(6) . . . . ?
C62 C57 C58 C63 -179.1(7) . . . . ?
C53 C57 C58 C63 -3.0(10) . . . . ?
C57 C58 C59 C60 -1.0(11) . . . . ?
C63 C58 C59 C60 177.6(7) . . . . ?
C58 C59 C60 C61 2.2(11) . . . . ?
C58 C59 C60 N10 -178.9(7) . . . . ?
C64 N10 C60 C59 152.0(7) . . . . ?
C64 N10 C60 C61 -29.1(11) . . . . ?
C59 C60 C61 C62 -1.8(11) . . . . ?
N10 C60 C61 C62 179.3(7) . . . . ?
C60 C61 C62 C57 0.4(11) . . . . ?
C58 C57 C62 C61 0.8(11) . . . . ?
C53 C57 C62 C61 -175.4(7) . . . . ?
C60 N10 C64 C65 -177.5(7) . . . . ?
C69 N11 C65 C66 0.3(12) . . . . ?
Ag8 N11 C65 C66 172.0(7) . . . . ?
C69 N11 C65 C64 -177.0(7) . . . . ?
Ag8 N11 C65 C64 -5.3(11) . . . . ?
N10 C64 C65 N11 174.7(7) . . . . ?
N10 C64 C65 C66 -2.7(13) . . . . ?
N11 C65 C66 C67 0.7(16) . . . . ?
C64 C65 C66 C67 177.9(10) . . . . ?
C65 C66 C67 C68 -1.4(17) . . . . ?
C66 C67 C68 C70 -178.1(11) . . . . ?
C66 C67 C68 C69 1.1(16) . . . . ?
C72 N12 C69 N11 -179.2(7) . . . . ?
C72 N12 C69 C68 1.2(12) . . . . ?
C65 N11 C69 N12 180.0(7) . . . . ?
Ag8 N11 C69 N12 6.8(8) . . . . ?
C65 N11 C69 C68 -0.5(11) . . . . ?
Ag8 N11 C69 C68 -173.6(7) . . . . ?
C70 C68 C69 N12 -1.4(14) . . . . ?
C67 C68 C69 N12 179.3(9) . . . . ?
C70 C68 C69 N11 179.1(8) . . . . ?
C67 C68 C69 N11 -0.2(13) . . . . ?
C69 C68 C70 C71 1.9(15) . . . . ?
C67 C68 C70 C71 -178.8(11) . . . . ?
C68 C70 C71 C72 -2.3(16) . . . . ?
C69 N12 C72 C71 -1.6(12) . . . . ?
C70 C71 C72 N12 2.2(15) . . . . ?
C85 N13 C81 C82 0.2(14) . . . . ?
Ag1 N13 C81 C82 -168.9(8) . . . . ?
N13 C81 C82 C83 2.0(16) . . . . ?
C81 C82 C83 C84 -1.0(15) . . . . ?
C82 C83 C84 C85 -1.9(14) . . . . ?
C82 C83 C84 C86 -179.2(10) . . . . ?
C81 N13 C85 N14 179.3(7) . . . . ?
Ag1 N13 C85 N14 -12.8(10) . . . . ?
C81 N13 C85 C84 -3.4(12) . . . . ?
Ag1 N13 C85 C84 164.5(6) . . . . ?
C88 N14 C85 N13 176.5(7) . . . . ?
Ag3 N14 C85 N13 -24.7(9) . . . . ?
C88 N14 C85 C84 -0.7(11) . . . . ?
Ag3 N14 C85 C84 158.1(6) . . . . ?
C83 C84 C85 N13 4.3(13) . . . . ?
C86 C84 C85 N13 -178.3(8) . . . . ?
C83 C84 C85 N14 -178.7(8) . . . . ?
C86 C84 C85 N14 -1.3(13) . . . . ?
C83 C84 C86 C87 -179.5(9) . . . . ?
C85 C84 C86 C87 3.2(14) . . . . ?
C84 C86 C87 C88 -3.3(14) . . . . ?
C85 N14 C88 C87 0.7(11) . . . . ?
Ag3 N14 C88 C87 -161.0(6) . . . . ?
C85 N14 C88 C89 -179.4(6) . . . . ?
Ag3 N14 C88 C89 19.0(8) . . . . ?
C86 C87 C88 N14 1.3(13) . . . . ?
C86 C87 C88 C89 -178.6(8) . . . . ?
C90 N15 C89 C88 178.5(6) . . . . ?
Ag3 N15 C89 C88 -1.3(8) . . . . ?
N14 C88 C89 N15 -12.5(10) . . . . ?
C87 C88 C89 N15 167.4(7) . . . . ?
C89 N15 C90 C95 -154.7(7) . . . . ?
Ag3 N15 C90 C95 25.1(8) . . . . ?
C89 N15 C90 C91 23.5(10) . . . . ?
Ag3 N15 C90 C91 -156.7(5) . . . . ?
C95 C90 C91 C92 1.6(11) . . . . ?
N15 C90 C91 C92 -176.5(7) . . . . ?
C90 C91 C92 C93 -0.6(11) . . . . ?
C90 C91 C92 C96 179.0(8) . . . . ?
C91 C92 C93 C94 -1.4(11) . . . . ?
C96 C92 C93 C94 179.0(8) . . . . ?
C91 C92 C93 C97 178.1(7) . . . . ?
C96 C92 C93 C97 -1.6(11) . . . . ?
C92 C93 C94 C95 2.4(11) . . . . ?
C97 C93 C94 C95 -177.1(7) . . . . ?
C91 C90 C95 C94 -0.6(11) . . . . ?
N15 C90 C95 C94 177.6(6) . . . . ?
C93 C94 C95 C90 -1.4(11) . . . . ?
C92 C93 C97 C98 80.6(10) . . . . ?
C94 C93 C97 C98 -99.9(8) . . . . ?
C92 C93 C97 C102 -100.3(8) . . . . ?
C94 C93 C97 C102 79.1(9) . . . . ?
C102 C97 C98 C99 -0.8(10) . . . . ?
C93 C97 C98 C99 178.2(6) . . . . ?
C102 C97 C98 C103 178.6(7) . . . . ?
C93 C97 C98 C103 -2.4(11) . . . . ?
C97 C98 C99 C100 -1.1(11) . . . . ?
C103 C98 C99 C100 179.5(7) . . . . ?
C98 C99 C100 C101 2.4(11) . . . . ?
C98 C99 C100 N16 -176.4(6) . . . . ?
C104 N16 C100 C99 148.9(7) . . . . ?
C104 N16 C100 C101 -29.9(11) . . . . ?
C99 C100 C101 C102 -1.7(11) . . . . ?
N16 C100 C101 C102 177.0(6) . . . . ?
C100 C101 C102 C97 -0.3(10) . . . . ?
C98 C97 C102 C101 1.5(10) . . . . ?
C93 C97 C102 C101 -177.6(6) . . . . ?
C100 N16 C104 C105 -178.5(6) . . . . ?
C109 N17 C105 C106 2.9(11) . . . . ?
Ag6 N17 C105 C106 173.3(6) . . . . ?
C109 N17 C105 C104 -175.4(6) . . . . ?
Ag6 N17 C105 C104 -5.1(10) . . . . ?
N16 C104 C105 N17 178.0(7) . . . . ?
N16 C104 C105 C106 -0.3(12) . . . . ?
N17 C105 C106 C107 -1.5(13) . . . . ?
C104 C105 C106 C107 176.7(9) . . . . ?
C105 C106 C107 C108 1.0(14) . . . . ?
C106 C107 C108 C109 -2.1(15) . . . . ?
C106 C107 C108 C110 -179.5(10) . . . . ?
C112 N18 C109 N17 177.2(7) . . . . ?
C112 N18 C109 C108 0.6(13) . . . . ?
C105 N17 C109 N18 179.3(7) . . . . ?
Ag6 N17 C109 N18 7.6(8) . . . . ?
C105 N17 C109 C108 -3.9(11) . . . . ?
Ag6 N17 C109 C108 -175.6(6) . . . . ?
C107 C108 C109 N18 180.0(9) . . . . ?
C110 C108 C109 N18 -2.4(14) . . . . ?
C107 C108 C109 N17 3.5(13) . . . . ?
C110 C108 C109 N17 -178.9(8) . . . . ?
C109 C108 C110 C111 3.4(15) . . . . ?
C107 C108 C110 C111 -179.1(11) . . . . ?
C108 C110 C111 C112 -2.8(17) . . . . ?
C109 N18 C112 C111 0.2(14) . . . . ?
C110 C111 C112 N18 1.1(18) . . . . ?
C125 N19 C121 C122 1.1(12) . . . . ?
Ag5 N19 C121 C122 -162.9(7) . . . . ?
N19 C121 C122 C123 4.5(16) . . . . ?
C121 C122 C123 C124 -7.1(17) . . . . ?
C122 C123 C124 C125 4.4(15) . . . . ?
C122 C123 C124 C126 -177.7(11) . . . . ?
C121 N19 C125 N20 176.3(6) . . . . ?
Ag5 N19 C125 N20 -21.9(9) . . . . ?
C121 N19 C125 C124 -3.9(11) . . . . ?
Ag5 N19 C125 C124 157.9(6) . . . . ?
C128 N20 C125 N19 177.5(6) . . . . ?
Ag7 N20 C125 N19 -16.7(8) . . . . ?
C128 N20 C125 C124 -2.3(10) . . . . ?
Ag7 N20 C125 C124 163.5(6) . . . . ?
C126 C124 C125 N19 -176.8(9) . . . . ?
C123 C124 C125 N19 1.2(13) . . . . ?
C126 C124 C125 N20 3.0(13) . . . . ?
C123 C124 C125 N20 -179.0(8) . . . . ?
C125 C124 C126 C127 -1.2(15) . . . . ?
C123 C124 C126 C127 -179.1(10) . . . . ?
C124 C126 C127 C128 -1.2(15) . . . . ?
C125 N20 C128 C127 -0.2(11) . . . . ?
Ag7 N20 C128 C127 -167.4(7) . . . . ?
C125 N20 C128 C129 -178.2(6) . . . . ?
Ag7 N20 C128 C129 14.6(8) . . . . ?
C126 C127 C128 N20 1.9(13) . . . . ?
C126 C127 C128 C129 179.9(8) . . . . ?
C130 N21 C129 C128 176.7(6) . . . . ?
Ag7 N21 C129 C128 -3.3(9) . . . . ?
N20 C128 C129 N21 -7.7(11) . . . . ?
C127 C128 C129 N21 174.2(8) . . . . ?
C129 N21 C130 C135 -147.7(7) . . . . ?
Ag7 N21 C130 C135 32.2(9) . . . . ?
C129 N21 C130 C131 31.4(11) . . . . ?
Ag7 N21 C130 C131 -148.7(6) . . . . ?
C135 C130 C131 C132 1.3(12) . . . . ?
N21 C130 C131 C132 -177.7(7) . . . . ?
C130 C131 C132 C133 0.5(12) . . . . ?
C130 C131 C132 C136 179.6(8) . . . . ?
C131 C132 C133 C134 -1.9(12) . . . . ?
C136 C132 C133 C134 179.1(8) . . . . ?
C131 C132 C133 C137 177.1(7) . . . . ?
C136 C132 C133 C137 -2.0(13) . . . . ?
C132 C133 C134 C135 1.4(12) . . . . ?
C137 C133 C134 C135 -177.6(7) . . . . ?
C131 C130 C135 C134 -1.8(11) . . . . ?
N21 C130 C135 C134 177.3(6) . . . . ?
C133 C134 C135 C130 0.5(11) . . . . ?
C132 C133 C137 C138 74.7(11) . . . . ?
C134 C133 C137 C138 -106.3(9) . . . . ?
C132 C133 C137 C142 -106.3(9) . . . . ?
C134 C133 C137 C142 72.7(9) . . . . ?
C142 C137 C138 C139 -1.8(12) . . . . ?
C133 C137 C138 C139 177.1(7) . . . . ?
C142 C137 C138 C143 179.8(8) . . . . ?
C133 C137 C138 C143 -1.3(13) . . . . ?
C137 C138 C139 C140 -2.8(13) . . . . ?
C143 C138 C139 C140 175.6(8) . . . . ?
C138 C139 C140 C141 5.4(13) . . . . ?
C138 C139 C140 N22 -176.2(8) . . . . ?
C144 N22 C140 C141 -26.4(12) . . . . ?
C144 N22 C140 C139 155.2(8) . . . . ?
C139 C140 C141 C142 -3.2(12) . . . . ?
N22 C140 C141 C142 178.5(7) . . . . ?
C138 C137 C142 C141 3.8(12) . . . . ?
C133 C137 C142 C141 -175.2(7) . . . . ?
C140 C141 C142 C137 -1.2(12) . . . . ?
C140 N22 C144 C145 -176.9(7) . . . . ?
C149 N23 C145 C146 1.6(11) . . . . ?
Ag2 N23 C145 C146 168.9(6) . . . . ?
C149 N23 C145 C144 -177.0(7) . . . . ?
Ag2 N23 C145 C144 -9.7(11) . . . . ?
N22 C144 C145 N23 172.3(7) . . . . ?
N22 C144 C145 C146 -6.2(12) . . . . ?
N23 C145 C146 C147 -0.1(14) . . . . ?
C144 C145 C146 C147 178.4(9) . . . . ?
C145 C146 C147 C148 -1.1(15) . . . . ?
C146 C147 C148 C150 -175.1(10) . . . . ?
C146 C147 C148 C149 0.8(14) . . . . ?
C152 N24 C149 N23 -179.1(8) . . . . ?
C152 N24 C149 C148 0.4(13) . . . . ?
C145 N23 C149 N24 177.7(7) . . . . ?
Ag2 N23 C149 N24 7.8(9) . . . . ?
C145 N23 C149 C148 -1.8(12) . . . . ?
Ag2 N23 C149 C148 -171.8(7) . . . . ?
C150 C148 C149 N24 -2.6(13) . . . . ?
C147 C148 C149 N24 -178.9(9) . . . . ?
C150 C148 C149 N23 176.9(8) . . . . ?
C147 C148 C149 N23 0.7(13) . . . . ?
C149 C148 C150 C151 1.4(15) . . . . ?
C147 C148 C150 C151 177.3(10) . . . . ?
C148 C150 C151 C152 1.8(17) . . . . ?
C149 N24 C152 C151 3.1(15) . . . . ?
C150 C151 C152 N24 -4.3(17) . . . . ?
C165 N25 C161 C162 0.3(10) . . . . ?
Ag5 N25 C161 C162 -166.8(6) . . . . ?
N25 C161 C162 C163 1.0(12) . . . . ?
C161 C162 C163 C164 0.8(13) . . . . ?
C162 C163 C164 C166 178.9(9) . . . . ?
C162 C163 C164 C165 -3.7(12) . . . . ?
C161 N25 C165 N26 177.2(6) . . . . ?
Ag5 N25 C165 N26 -17.7(8) . . . . ?
C161 N25 C165 C164 -3.4(10) . . . . ?
Ag5 N25 C165 C164 161.8(5) . . . . ?
C168 N26 C165 N25 178.2(6) . . . . ?
Ag8 N26 C165 N25 -18.1(8) . . . . ?
C168 N26 C165 C164 -1.2(10) . . . . ?
Ag8 N26 C165 C164 162.4(5) . . . . ?
C166 C164 C165 N25 -177.4(7) . . . . ?
C163 C164 C165 N25 5.1(11) . . . . ?
C166 C164 C165 N26 2.1(11) . . . . ?
C163 C164 C165 N26 -175.5(7) . . . . ?
C165 C164 C166 C167 -0.8(14) . . . . ?
C163 C164 C166 C167 176.5(9) . . . . ?
C164 C166 C167 C168 -1.2(14) . . . . ?
C165 N26 C168 C167 -0.9(11) . . . . ?
Ag8 N26 C168 C167 -165.7(6) . . . . ?
C165 N26 C168 C169 -179.1(6) . . . . ?
Ag8 N26 C168 C169 16.1(8) . . . . ?
C166 C167 C168 N26 2.1(13) . . . . ?
C166 C167 C168 C169 -179.8(8) . . . . ?
C170 N27 C169 C168 177.9(7) . . . . ?
Ag8 N27 C169 C168 -0.4(9) . . . . ?
N26 C168 C169 N27 -10.7(11) . . . . ?
C167 C168 C169 N27 171.0(8) . . . . ?
C169 N27 C170 C171 31.3(11) . . . . ?
Ag8 N27 C170 C171 -150.5(6) . . . . ?
C169 N27 C170 C175 -150.0(7) . . . . ?
Ag8 N27 C170 C175 28.2(8) . . . . ?
N27 C170 C171 C172 -178.0(8) . . . . ?
C175 C170 C171 C172 3.3(12) . . . . ?
C170 C171 C172 C173 -2.8(13) . . . . ?
C170 C171 C172 C176 179.0(9) . . . . ?
C171 C172 C173 C174 3.0(12) . . . . ?
C176 C172 C173 C174 -178.8(9) . . . . ?
C171 C172 C173 C177 178.5(7) . . . . ?
C176 C172 C173 C177 -3.3(13) . . . . ?
C172 C173 C174 C175 -4.1(12) . . . . ?
C177 C173 C174 C175 -179.7(7) . . . . ?
C173 C174 C175 C170 4.5(12) . . . . ?
C171 C170 C175 C174 -4.0(11) . . . . ?
N27 C170 C175 C174 177.2(7) . . . . ?
C174 C173 C177 C182 75.5(10) . . . . ?
C172 C173 C177 C182 -100.1(9) . . . . ?
C174 C173 C177 C178 -99.6(9) . . . . ?
C172 C173 C177 C178 84.8(10) . . . . ?
C182 C177 C178 C179 1.8(11) . . . . ?
C173 C177 C178 C179 176.8(7) . . . . ?
C182 C177 C178 C183 -177.2(8) . . . . ?
C173 C177 C178 C183 -2.2(12) . . . . ?
C177 C178 C179 C180 -1.6(12) . . . . ?
C183 C178 C179 C180 177.5(8) . . . . ?
C178 C179 C180 C181 1.0(12) . . . . ?
C178 C179 C180 N28 -178.5(7) . . . . ?
C184 N28 C180 C181 -25.9(11) . . . . ?
C184 N28 C180 C179 153.7(7) . . . . ?
C179 C180 C181 C182 -0.6(12) . . . . ?
N28 C180 C181 C182 178.9(7) . . . . ?
C178 C177 C182 C181 -1.5(12) . . . . ?
C173 C177 C182 C181 -176.6(7) . . . . ?
C180 C181 C182 C177 0.8(12) . . . . ?
C180 N28 C184 C185 -178.2(6) . . . . ?
C189 N29 C185 C186 0.8(10) . . . . ?
Ag4 N29 C185 C186 171.5(5) . . . . ?
C189 N29 C185 C184 179.3(6) . . . . ?
Ag4 N29 C185 C184 -10.0(9) . . . . ?
N28 C184 C185 N29 167.3(7) . . . . ?
N28 C184 C185 C186 -14.2(11) . . . . ?
N29 C185 C186 C187 -3.6(12) . . . . ?
C184 C185 C186 C187 177.9(7) . . . . ?
C185 C186 C187 C188 5.2(12) . . . . ?
C186 C187 C188 C190 175.1(8) . . . . ?
C186 C187 C188 C189 -4.1(11) . . . . ?
C192 N30 C189 N29 178.3(6) . . . . ?
C192 N30 C189 C188 -4.1(10) . . . . ?
C185 N29 C189 N30 177.9(6) . . . . ?
Ag4 N29 C189 N30 5.8(7) . . . . ?
C185 N29 C189 C188 0.3(10) . . . . ?
Ag4 N29 C189 C188 -171.9(5) . . . . ?
C190 C188 C189 N30 4.7(11) . . . . ?
C187 C188 C189 N30 -176.1(7) . . . . ?
C190 C188 C189 N29 -177.9(7) . . . . ?
C187 C188 C189 N29 1.3(10) . . . . ?
C189 C188 C190 C191 -1.9(11) . . . . ?
C187 C188 C190 C191 179.0(7) . . . . ?
C188 C190 C191 C192 -1.0(11) . . . . ?
C189 N30 C192 C191 1.0(11) . . . . ?
C190 C191 C192 N30 1.6(12) . . . . ?
C205 N31 C201 C202 -0.6(12) . . . . ?
Ag5 N31 C201 C202 -170.3(7) . . . . ?
N31 C201 C202 C203 1.0(14) . . . . ?
C201 C202 C203 C204 0.9(13) . . . . ?
C202 C203 C204 C205 -3.0(13) . . . . ?
C202 C203 C204 C206 179.7(9) . . . . ?
C208 N32 C205 C204 1.6(11) . . . . ?
Ag6 N32 C205 C204 158.7(6) . . . . ?
C208 N32 C205 N31 180.0(6) . . . . ?
Ag6 N32 C205 N31 -23.0(8) . . . . ?
C203 C204 C205 N32 -178.2(7) . . . . ?
C206 C204 C205 N32 -0.8(12) . . . . ?
C203 C204 C205 N31 3.6(12) . . . . ?
C206 C204 C205 N31 -179.0(7) . . . . ?
C201 N31 C205 N32 179.8(7) . . . . ?
Ag5 N31 C205 N32 -11.9(9) . . . . ?
C201 N31 C205 C204 -1.8(11) . . . . ?
Ag5 N31 C205 C204 166.4(6) . . . . ?
C205 C204 C206 C207 -0.3(13) . . . . ?
C203 C204 C206 C207 176.9(9) . . . . ?
C204 C206 C207 C208 0.5(13) . . . . ?
C205 N32 C208 C207 -1.4(11) . . . . ?
Ag6 N32 C208 C207 -161.1(6) . . . . ?
C205 N32 C208 C209 -179.7(7) . . . . ?
Ag6 N32 C208 C209 20.6(8) . . . . ?
C206 C207 C208 N32 0.3(13) . . . . ?
C206 C207 C208 C209 178.6(8) . . . . ?
C210 N33 C209 C208 176.9(7) . . . . ?
Ag6 N33 C209 C208 -2.8(10) . . . . ?
N32 C208 C209 N33 -12.2(12) . . . . ?
C207 C208 C209 N33 169.5(8) . . . . ?
C209 N33 C210 C215 -149.2(7) . . . . ?
Ag6 N33 C210 C215 30.5(9) . . . . ?
C209 N33 C210 C211 28.7(11) . . . . ?
Ag6 N33 C210 C211 -151.6(6) . . . . ?
C215 C210 C211 C212 -0.4(12) . . . . ?
N33 C210 C211 C212 -178.3(7) . . . . ?
C210 C211 C212 C213 1.4(12) . . . . ?
C210 C211 C212 C216 -179.4(8) . . . . ?
C211 C212 C213 C214 -2.3(12) . . . . ?
C216 C212 C213 C214 178.5(8) . . . . ?
C211 C212 C213 C217 177.9(7) . . . . ?
C216 C212 C213 C217 -1.3(12) . . . . ?
C212 C213 C214 C215 2.3(11) . . . . ?
C217 C213 C214 C215 -177.9(7) . . . . ?
C213 C214 C215 C210 -1.3(11) . . . . ?
C211 C210 C215 C214 0.3(11) . . . . ?
N33 C210 C215 C214 178.4(7) . . . . ?
C212 C213 C217 C218 78.9(9) . . . . ?
C214 C213 C217 C218 -100.8(9) . . . . ?
C212 C213 C217 C222 -100.3(9) . . . . ?
C214 C213 C217 C222 80.0(8) . . . . ?
C222 C217 C218 C219 0.4(10) . . . . ?
C213 C217 C218 C219 -178.8(7) . . . . ?
C222 C217 C218 C223 -177.2(7) . . . . ?
C213 C217 C218 C223 3.5(11) . . . . ?
C217 C218 C219 C220 -0.1(11) . . . . ?
C223 C218 C219 C220 177.6(7) . . . . ?
C218 C219 C220 C221 -0.9(11) . . . . ?
C218 C219 C220 N34 179.8(7) . . . . ?
C224 N34 C220 C221 -31.8(10) . . . . ?
C224 N34 C220 C219 147.6(7) . . . . ?
C219 C220 C221 C222 1.4(11) . . . . ?
N34 C220 C221 C222 -179.3(7) . . . . ?
C220 C221 C222 C217 -1.0(11) . . . . ?
C218 C217 C222 C221 0.2(11) . . . . ?
C213 C217 C222 C221 179.4(7) . . . . ?
C220 N34 C224 C225 -177.1(6) . . . . ?
C229 N35 C225 C226 4.6(11) . . . . ?
Ag3 N35 C225 C226 -175.6(5) . . . . ?
C229 N35 C225 C224 -175.0(6) . . . . ?
Ag3 N35 C225 C224 4.9(9) . . . . ?
N34 C224 C225 N35 154.9(7) . . . . ?
N34 C224 C225 C226 -24.6(11) . . . . ?
N35 C225 C226 C227 -3.1(11) . . . . ?
C224 C225 C226 C227 176.4(7) . . . . ?
C225 C226 C227 C228 0.0(12) . . . . ?
C226 C227 C228 C230 -178.6(8) . . . . ?
C226 C227 C228 C229 1.2(12) . . . . ?
C232 N36 C229 N35 -178.9(7) . . . . ?
C232 N36 C229 C228 2.9(11) . . . . ?
C225 N35 C229 N36 178.7(7) . . . . ?
Ag3 N35 C229 N36 -1.1(8) . . . . ?
C225 N35 C229 C228 -3.1(10) . . . . ?
Ag3 N35 C229 C228 177.0(6) . . . . ?
C227 C228 C229 N36 178.3(7) . . . . ?
C230 C228 C229 N36 -1.8(12) . . . . ?
C227 C228 C229 N35 0.3(11) . . . . ?
C230 C228 C229 N35 -179.8(7) . . . . ?
C227 C228 C230 C231 179.7(9) . . . . ?
C229 C228 C230 C231 -0.1(12) . . . . ?
C228 C230 C231 C232 0.8(14) . . . . ?
C229 N36 C232 C231 -2.1(12) . . . . ?
C230 C231 C232 N36 0.3(14) . . . . ?
O1A S1A N1A S2A -8.8(14) . . . . ?
O2A S1A N1A S2A -147.8(10) . . . . ?
C1A S1A N1A S2A 105.7(11) . . . . ?
O3A S2A N1A S1A -53.2(13) . . . . ?
O4A S2A N1A S1A 87.7(12) . . . . ?
C2A S2A N1A S1A -162.8(10) . . . . ?
O1A S1A C1A F3A 179.5(11) . . . . ?
O2A S1A C1A F3A -55.2(12) . . . . ?
N1A S1A C1A F3A 57.7(12) . . . . ?
O1A S1A C1A F2A 59.4(12) . . . . ?
O2A S1A C1A F2A -175.3(11) . . . . ?
N1A S1A C1A F2A -62.3(12) . . . . ?
O1A S1A C1A F1A -59.8(12) . . . . ?
O2A S1A C1A F1A 65.5(12) . . . . ?
N1A S1A C1A F1A 178.5(10) . . . . ?
O3A S2A C2A F5A -57.6(13) . . . . ?
O4A S2A C2A F5A -179.1(11) . . . . ?
N1A S2A C2A F5A 60.6(12) . . . . ?
O3A S2A C2A F4A 66.6(12) . . . . ?
O4A S2A C2A F4A -54.9(13) . . . . ?
N1A S2A C2A F4A -175.2(11) . . . . ?
O3A S2A C2A F6A -177.3(10) . . . . ?
O4A S2A C2A F6A 61.2(12) . . . . ?
N1A S2A C2A F6A -59.1(12) . . . . ?
O1L S1L N1L S2L 171(3) . . . . ?
O2L S1L N1L S2L -71(3) . . . . ?
C1L S1L N1L S2L 41(4) . . . . ?
O3L S2L N1L S1L 30(4) . . . . ?
O4L S2L N1L S1L 159(3) . . . . ?
C2L S2L N1L S1L -92(3) . . . . ?
O1L S1L C1L F3L -64(3) . . . . ?
N1L S1L C1L F3L 64(3) . . . . ?
O2L S1L C1L F3L 175(2) . . . . ?
O1L S1L C1L F1L 177(2) . . . . ?
N1L S1L C1L F1L -55(3) . . . . ?
O2L S1L C1L F1L 56(3) . . . . ?
O1L S1L C1L F2L 64(3) . . . . ?
N1L S1L C1L F2L -169(3) . . . . ?
O2L S1L C1L F2L -57(3) . . . . ?
O3L S2L C2L F4L -66(3) . . . . ?
O4L S2L C2L F4L 163(3) . . . . ?
N1L S2L C2L F4L 57(3) . . . . ?
O3L S2L C2L F5L 55(3) . . . . ?
O4L S2L C2L F5L -76(3) . . . . ?
N1L S2L C2L F5L 178(2) . . . . ?
O3L S2L C2L F6L -177(2) . . . . ?
O4L S2L C2L F6L 52(3) . . . . ?
N1L S2L C2L F6L -54(3) . . . . ?
O4M S2M N1M S1M 141(8) . . . . ?
O3M S2M N1M S1M 16(9) . . . . ?
C2M S2M N1M S1M -98(8) . . . . ?
O1M S1M N1M S2M 41(8) . . . . ?
O2M S1M N1M S2M -118(8) . . . . ?
C1M S1M N1M S2M 143(8) . . . . ?
O1M S1M C1M F1M 126(4) . . . . ?
O2M S1M C1M F1M -85(4) . . . . ?
N1M S1M C1M F1M 28(4) . . . . ?
O1M S1M C1M F2M -102(4) . . . . ?
O2M S1M C1M F2M 48(4) . . . . ?
N1M S1M C1M F2M 160(4) . . . . ?
O1M S1M C1M F3M 12(4) . . . . ?
O2M S1M C1M F3M 162(4) . . . . ?
N1M S1M C1M F3M -86(4) . . . . ?
O4M S2M C2M F5M 141(5) . . . . ?
O3M S2M C2M F5M -100(5) . . . . ?
N1M S2M C2M F5M 23(5) . . . . ?
O4M S2M C2M F4M 8(5) . . . . ?
O3M S2M C2M F4M 127(5) . . . . ?
N1M S2M C2M F4M -110(4) . . . . ?
O4M S2M C2M F6M -101(5) . . . . ?
O3M S2M C2M F6M 18(5) . . . . ?
N1M S2M C2M F6M 141(4) . . . . ?
O4B S2B N1B S1B -168.1(6) . . . . ?
O3B S2B N1B S1B -31.3(8) . . . . ?
C2B S2B N1B S1B 81.0(7) . . . . ?
O2B S1B N1B S2B -118.8(6) . . . . ?
O1B S1B N1B S2B 19.4(8) . . . . ?
C1B S1B N1B S2B 132.2(7) . . . . ?
O2B S1B C1B F2B -179.8(6) . . . . ?
O1B S1B C1B F2B 56.4(7) . . . . ?
N1B S1B C1B F2B -63.8(7) . . . . ?
O2B S1B C1B F3B -55.7(7) . . . . ?
O1B S1B C1B F3B -179.6(6) . . . . ?
N1B S1B C1B F3B 60.2(7) . . . . ?
O2B S1B C1B F1B 62.2(7) . . . . ?
O1B S1B C1B F1B -61.6(7) . . . . ?
N1B S1B C1B F1B 178.2(7) . . . . ?
O4B S2B C2B F4B 62.1(7) . . . . ?
O3B S2B C2B F4B -63.7(7) . . . . ?
N1B S2B C2B F4B 175.0(6) . . . . ?
O4B S2B C2B F5B -59.6(9) . . . . ?
O3B S2B C2B F5B 174.6(8) . . . . ?
N1B S2B C2B F5B 53.2(9) . . . . ?
O4B S2B C2B F6B -176.5(7) . . . . ?
O3B S2B C2B F6B 57.6(8) . . . . ?
N1B S2B C2B F6B -63.7(8) . . . . ?
O1C S1C N1C S2C -3(2) . . . . ?
O2C S1C N1C S2C -139.6(12) . . . . ?
C1C S1C N1C S2C 111.5(15) . . . . ?
O3C S2C N1C S1C 114.9(13) . . . . ?
O4C S2C N1C S1C -26.4(15) . . . . ?
C2C S2C N1C S1C -134.7(13) . . . . ?
O1C S1C C1C F1C 45.6(19) . . . . ?
N1C S1C C1C F1C -83.4(18) . . . . ?
O2C S1C C1C F1C 167.2(16) . . . . ?
O1C S1C C1C F3C -84.7(18) . . . . ?
N1C S1C C1C F3C 146.3(17) . . . . ?
O2C S1C C1C F3C 37(2) . . . . ?
O1C S1C C1C F2C 147.0(15) . . . . ?
N1C S1C C1C F2C 18.0(19) . . . . ?
O2C S1C C1C F2C -91.4(17) . . . . ?
O3C S2C C2C F4C -66.1(15) . . . . ?
O4C S2C C2C F4C 65.4(16) . . . . ?
N1C S2C C2C F4C 177.5(14) . . . . ?
O3C S2C C2C F5C 172.4(12) . . . . ?
O4C S2C C2C F5C -56.2(15) . . . . ?
N1C S2C C2C F5C 56.0(15) . . . . ?
O3C S2C C2C F6C 57.0(15) . . . . ?
O4C S2C C2C F6C -171.6(13) . . . . ?
N1C S2C C2C F6C -59.5(15) . . . . ?
O3I S2I N1I S1I 119(2) . . . . ?
O4I S2I N1I S1I -21(3) . . . . ?
C2I S2I N1I S1I -133.9(19) . . . . ?
O2I S1I N1I S2I -60(3) . . . . ?
O1I S1I N1I S2I 165(2) . . . . ?
C1I S1I N1I S2I 56(2) . . . . ?
O2I S1I C1I F2I 63(3) . . . . ?
O1I S1I C1I F2I -169(2) . . . . ?
N1I S1I C1I F2I -49(3) . . . . ?
O2I S1I C1I F3I -164(2) . . . . ?
O1I S1I C1I F3I -36(2) . . . . ?
N1I S1I C1I F3I 84(2) . . . . ?
O2I S1I C1I F1I -54(2) . . . . ?
O1I S1I C1I F1I 74(2) . . . . ?
N1I S1I C1I F1I -166(2) . . . . ?
O3I S2I C2I F5I -178.3(18) . . . . ?
O4I S2I C2I F5I -57(2) . . . . ?
N1I S2I C2I F5I 65(2) . . . . ?
O3I S2I C2I F6I 63.8(19) . . . . ?
O4I S2I C2I F6I -175.3(17) . . . . ?
N1I S2I C2I F6I -53(2) . . . . ?
O3I S2I C2I F4I -50.0(19) . . . . ?
O4I S2I C2I F4I 71(2) . . . . ?
N1I S2I C2I F4I -166.8(17) . . . . ?
O4D S2D N1D S1D 160.1(11) . . . . ?
O3D S2D N1D S1D 23.3(16) . . . . ?
C2D S2D N1D S1D -80.2(15) . . . . ?
O2D S1D N1D S2D 7.7(16) . . . . ?
O1D S1D N1D S2D -143.1(13) . . . . ?
C1D S1D N1D S2D 116.3(15) . . . . ?
O2D S1D C1D F3D 33(3) . . . . ?
O1D S1D C1D F3D 174(3) . . . . ?
N1D S1D C1D F3D -86(3) . . . . ?
O2D S1D C1D F1D -157.5(16) . . . . ?
O1D S1D C1D F1D -17(2) . . . . ?
N1D S1D C1D F1D 84.2(18) . . . . ?
O2D S1D C1D F2D -70.4(13) . . . . ?
O1D S1D C1D F2D 70.5(14) . . . . ?
N1D S1D C1D F2D 171.3(13) . . . . ?
O4D S2D C2D F5D -47(2) . . . . ?
O3D S2D C2D F5D 69.0(19) . . . . ?
N1D S2D C2D F5D -169.9(17) . . . . ?
O4D S2D C2D F6D 177.5(18) . . . . ?
O3D S2D C2D F6D -67(2) . . . . ?
N1D S2D C2D F6D 54(2) . . . . ?
O4D S2D C2D F4D 69.1(13) . . . . ?
O3D S2D C2D F4D -175.3(12) . . . . ?
N1D S2D C2D F4D -54.3(14) . . . . ?
O3J S2J N1J S1J 15(4) . . . . ?
O4J S2J N1J S1J -103(3) . . . . ?
C2J S2J N1J S1J 143(2) . . . . ?
O1J S1J N1J S2J 85(4) . . . . ?
O2J S1J N1J S2J 179(3) . . . . ?
C1J S1J N1J S2J -80(3) . . . . ?
F2H F2J C1J F1J -137(9) 2_757 . . . ?
F2H F2J C1J F3J -10(10) 2_757 . . . ?
F2H F2J C1J S1J 104(9) 2_757 . . . ?
O1J S1J C1J F2J 3(4) . . . . ?
O2J S1J C1J F2J -105(3) . . . . ?
N1J S1J C1J F2J 170(3) . . . . ?
O1J S1J C1J F1J -112(3) . . . . ?
O2J S1J C1J F1J 140(3) . . . . ?
N1J S1J C1J F1J 55(3) . . . . ?
O1J S1J C1J F3J 123(3) . . . . ?
O2J S1J C1J F3J 14(3) . . . . ?
N1J S1J C1J F3J -71(3) . . . . ?
O3J S2J C2J F5J -48(4) . . . . ?
O4J S2J C2J F5J 63(4) . . . . ?
N1J S2J C2J F5J 172(3) . . . . ?
O3J S2J C2J F4J -177(3) . . . . ?
O4J S2J C2J F4J -66(3) . . . . ?
N1J S2J C2J F4J 42(3) . . . . ?
O3J S2J C2J F6J 79(3) . . . . ?
O4J S2J C2J F6J -170(3) . . . . ?
N1J S2J C2J F6J -62(3) . . . . ?
O3K S2K N1K S1K -119(4) . . . . ?
O4K S2K N1K S1K 25(5) . . . . ?
C2K S2K N1K S1K 130(3) . . . . ?
O2K S1K N1K S2K -30(4) . . . . ?
O1K S1K N1K S2K 120(3) . . . . ?
C1K S1K N1K S2K -139(3) . . . . ?
O2K S1K C1K F3K 81(3) . . . . ?
O1K S1K C1K F3K -61(3) . . . . ?
N1K S1K C1K F3K -165(3) . . . . ?
O2K S1K C1K F1K -149(4) . . . . ?
O1K S1K C1K F1K 69(4) . . . . ?
N1K S1K C1K F1K -35(4) . . . . ?
O2K S1K C1K F2K -40(4) . . . . ?
O1K S1K C1K F2K 178(4) . . . . ?
N1K S1K C1K F2K 74(3) . . . . ?
C14Z F5K C2K F6K 5(6) 2_757 . . . ?
C14Z F5K C2K F4K -114(5) 2_757 . . . ?
C14Z F5K C2K S2K 125(4) 2_757 . . . ?
O1E S1E N1E S2E -164.1(14) . . . . ?
O2E S1E N1E S2E -38(2) . . . . ?
C1E S1E N1E S2E 87.4(16) . . . . ?
O4E S2E N1E S1E -137.0(16) . . . . ?
O3E S2E N1E S1E 4.6(19) . . . . ?
C2E S2E N1E S1E 112.4(16) . . . . ?
O1E S1E C1E F3E -57(2) . . . . ?
O2E S1E C1E F3E -171.8(18) . . . . ?
N1E S1E C1E F3E 52(2) . . . . ?
O1E S1E C1E F1E -174.8(16) . . . . ?
O2E S1E C1E F1E 70.0(18) . . . . ?
N1E S1E C1E F1E -66.3(19) . . . . ?
O1E S1E C1E F2E 68.1(18) . . . . ?
O2E S1E C1E F2E -47.1(18) . . . . ?
N1E S1E C1E F2E 176.5(15) . . . . ?
O4E S2E C2E F4E -51.4(19) . . . . ?
O3E S2E C2E F4E 174.6(15) . . . . ?
N1E S2E C2E F4E 56.4(17) . . . . ?
O4E S2E C2E F5E 68.8(17) . . . . ?
O3E S2E C2E F5E -65.3(16) . . . . ?
N1E S2E C2E F5E 176.6(15) . . . . ?
O4E S2E C2E F6E -174.0(15) . . . . ?
O3E S2E C2E F6E 51.9(16) . . . . ?
N1E S2E C2E F6E -66.2(15) . . . . ?
O4G S2G N1G S1G 148(2) . . . . ?
O3G S2G N1G S1G -13(3) . . . . ?
C2G S2G N1G S1G -113(2) . . . . ?
O2G S1G N1G S2G 151(2) . . . . ?
O1G S1G N1G S2G 34(3) . . . . ?
C1G S1G N1G S2G -77(2) . . . . ?
O2G S1G C1G F1G 143(2) . . . . ?
O1G S1G C1G F1G -100(3) . . . . ?
N1G S1G C1G F1G 12(3) . . . . ?
O2G S1G C1G F2G -102(4) . . . . ?
O1G S1G C1G F2G 15(4) . . . . ?
N1G S1G C1G F2G 127(4) . . . . ?
O2G S1G C1G F3G 39(3) . . . . ?
O1G S1G C1G F3G 156(2) . . . . ?
N1G S1G C1G F3G -92(2) . . . . ?
O4G S2G C2G F4G -169(3) . . . . ?
O3G S2G C2G F4G -55(3) . . . . ?
N1G S2G C2G F4G 69(3) . . . . ?
O4G S2G C2G F5G -34(3) . . . . ?
O3G S2G C2G F5G 80(3) . . . . ?
N1G S2G C2G F5G -156(2) . . . . ?
O4G S2G C2G F6G 62(3) . . . . ?
O3G S2G C2G F6G 176(2) . . . . ?
N1G S2G C2G F6G -60(2) . . . . ?
O3F S2F N1F S1F -155(2) . . . . ?
O4F S2F N1F S1F -14(4) . . . . ?
C2F S2F N1F S1F 85(3) . . . . ?
O2F S1F N1F S2F 14(4) . . . . ?
O1F S1F N1F S2F -139(3) . . . . ?
C1F S1F N1F S2F 107(3) . . . . ?
O2F S1F C1F F1F -168(2) . . . . ?
O1F S1F C1F F1F -61(2) . . . . ?
N1F S1F C1F F1F 61(2) . . . . ?
O2F S1F C1F F2F 66(2) . . . . ?
O1F S1F C1F F2F 173(2) . . . . ?
N1F S1F C1F F2F -65(2) . . . . ?
O2F S1F C1F F3F -53(2) . . . . ?
O1F S1F C1F F3F 54(2) . . . . ?
N1F S1F C1F F3F 176(2) . . . . ?
O3F S2F C2F F4F -175(2) . . . . ?
N1F S2F C2F F4F -52(3) . . . . ?
O4F S2F C2F F4F 75(2) . . . . ?
O3F S2F C2F F6F 42(2) . . . . ?
N1F S2F C2F F6F 165(2) . . . . ?
O4F S2F C2F F6F -68(2) . . . . ?
O3F S2F C2F F5F -70(2) . . . . ?
N1F S2F C2F F5F 53(2) . . . . ?
O4F S2F C2F F5F -180(2) . . . . ?
O1H S1H N1H S2H 51(3) . . . . ?
O2H S1H N1H S2H 172(2) . . . . ?
C1H S1H N1H S2H -79(3) . . . . ?
O4H S2H N1H S1H 127(3) . . . . ?
O3H S2H N1H S1H -81(3) . . . . ?
C2H S2H N1H S1H 25(4) . . . . ?
F2J F2H C1H F3H 171(6) 2_757 . . . ?
F2J F2H C1H F1H 53(7) 2_757 . . . ?
F2J F2H C1H S1H -69(7) 2_757 . . . ?
O1H S1H C1H F3H 173(3) . . . . ?
O2H S1H C1H F3H 54(3) . . . . ?
N1H S1H C1H F3H -54(4) . . . . ?
O1H S1H C1H F1H -49(4) . . . . ?
O2H S1H C1H F1H -168(3) . . . . ?
N1H S1H C1H F1H 84(3) . . . . ?
O1H S1H C1H F2H 58(3) . . . . ?
O2H S1H C1H F2H -61(3) . . . . ?
N1H S1H C1H F2H -170(2) . . . . ?
O4H S2H C2H F5H 170(4) . . . . ?
O3H S2H C2H F5H 40(4) . . . . ?
N1H S2H C2H F5H -67(4) . . . . ?
O4H S2H C2H F6H -42(4) . . . . ?
O3H S2H C2H F6H -172(4) . . . . ?
N1H S2H C2H F6H 81(4) . . . . ?
O4H S2H C2H F4H 66(3) . . . . ?
O3H S2H C2H F4H -63(3) . . . . ?
N1H S2H C2H F4H -170(3) . . . . ?
N7Z C13Z C14Z F5K 43(21) . . . 2_757 ?
C55S O2S C56S C57S 50(9) . . . . ?
C56S O2S C55S C54S 147(8) . . . . ?
C57X C56X O2X C55X 117(7) . . . . ?
C56X O2X C55X C54X 156(3) . . . . ?
C53S C52S O1S C51S -167(3) . . . . ?
C50S C51S O1S C52S -67(4) . . . . ?
